data_1577436
loop_
_publ_author_name
'Li, Jianwei'
'Wang, Jing'
'Li, Qinzhen'
'Chai, Jinsong'
'gao, guiqi'
'Yang, Sha'
'Zhu, Manzhou'

_publ_section_title
;
 Rapid screening and separation of fluorescent clusters: A case study of
 Au9Cu5
;
_journal_name_full Nanoscale
_journal_paper_doi 10.1039/D6NR01431C
_journal_year 2026
_chemical_formula_moiety 'C135 H130 Au9.381 Cl4 Cu4.619 P10, 2(Cl2 Cu), 6(C H Cl3)'
_chemical_formula_sum 'C141 H136 Au9.38 Cl26 Cu6.62 P10'
_chemical_formula_weight 5329.74
_space_group_crystal_system triclinic
_space_group_IT_number 2
_space_group_name_Hall '-P 1'
_space_group_name_H-M_alt 'P -1'
_atom_sites_solution_hydrogens geom
_atom_sites_solution_primary dual
_audit_creation_date 2026-04-09
_audit_creation_method
;
Olex2 1.5
(compiled 2022.04.07 svn.rca3783a0 for OlexSys, GUI svn.r6498)
;
_audit_update_record
;
2026-04-09 deposited with the CCDC.	2026-06-24 downloaded from the CCDC.
;
_cell_angle_alpha 91.064(3)
_cell_angle_beta 89.879(2)
_cell_angle_gamma 95.661(3)
_cell_formula_units_Z 4
_cell_length_a 18.9231(4)
_cell_length_b 24.8295(8)
_cell_length_c 34.4100(8)
_cell_measurement_reflns_used 26770
_cell_measurement_temperature 119.9(7)
_cell_measurement_theta_max 76.5950
_cell_measurement_theta_min 2.2080
_cell_volume 16086.0(7)
_computing_cell_refinement 'CrysAlisPro 1.171.43.143a (Rigaku OD, 2024)'
_computing_data_collection 'CrysAlisPro 1.171.43.143a (Rigaku OD, 2024)'
_computing_data_reduction 'CrysAlisPro 1.171.43.143a (Rigaku OD, 2024)'
_computing_molecular_graphics 'Olex2 1.5 (Dolomanov et al., 2009)'
_computing_publication_material 'Olex2 1.5 (Dolomanov et al., 2009)'
_computing_structure_refinement 'SHELXL 2017/1 (Sheldrick, 2015)'
_computing_structure_solution 'SHELXT 2014/5 (Sheldrick, 2014)'
_diffrn_ambient_environment N~2~
_diffrn_ambient_temperature 119.9(7)
_diffrn_detector 'Hybrid Pixel Array Detector'
_diffrn_detector_area_resol_mean 10.0000
_diffrn_detector_type HyPix
_diffrn_measured_fraction_theta_full 0.965
_diffrn_measured_fraction_theta_max 0.883
_diffrn_measurement_details
;
List of Runs (angles in degrees, time in seconds):

  # Type    Start    End  Width  t~exp~   \w     \q     \k     \f   Frames
#--------------------------------------------------------------------------
  1  \w     54.00  81.00   0.50    0.14    --   48.32  66.00-123.00   54
  2  \w     41.00 113.00   0.50    0.14    --   48.32  38.00 -30.00  144
  3  \w     41.00 110.00   0.50    0.14    --   48.32  38.00   0.00  138
  4  \w     83.00 131.00   0.50    0.55    --  103.74  77.00 150.00   96
  5  \w    140.00 174.00   0.50    0.55    --  103.74  77.00 150.00   68
  6  \w    107.00 171.00   0.50    0.55    --  103.74  38.00 150.00  128
  7  \w     95.00 155.00   0.50    0.55    --  103.74  57.00 -30.00  120
  8  \w    131.00 159.00   0.50    0.55    --  103.74  66.00-123.00   56
  9  \w     97.00 122.00   0.50    0.55    --  103.74  38.00 -30.00   50
 10  \w    -20.00  30.00   0.50    0.14    --   48.32 -19.00 -30.00  100
 11  \w      4.00  41.00   0.50    0.14    --   48.32 -38.00-120.00   74
 12  \w     36.00  69.00   0.50    0.55    --  103.74 -57.00 -60.00   66
 13  \w     -3.00  22.00   0.50    0.14    --   48.32 -66.00 102.00   50
 14  \w     44.00  81.00   0.50    0.55    --  103.74 -66.00 102.00   74
 15  \w     32.00  67.00   0.50    0.55    --  103.74 -57.00 -30.00   70
 16  \w     33.00  69.00   0.50    0.55    --  103.74 -57.00 -90.00   72
 17  \w     34.00  69.00   0.50    0.55    --  103.74 -57.00-120.00   70
 18  \w     64.00 104.00   0.50    0.55    --  103.74 -99.00-120.00   80
 19  \w     34.00  96.00   0.50    0.55    --  103.74 -99.00-180.00  124
 20  \w     38.00  99.00   0.50    0.55    --  103.74 -99.00 120.00  122
 21  \w    -39.00  23.00   0.50    0.14    --  -48.32  38.00 150.00  124
 22  \w    -59.00  24.00   0.50    0.14    --  -48.32  57.00  90.00  166
 23  \w    -20.00  22.00   0.50    0.14    --  -48.32  19.00  60.00   84
 24  \w    -63.00  24.00   0.50    0.14    --  -48.32  66.00-123.00  174
 25  \w    -97.00 -48.00   0.50    0.55    -- -103.74 125.00-150.00   98
 26  \w    -61.00 -32.00   0.50    0.55    -- -103.74  57.00-180.00   58
 27  \w    -73.00 -38.00   0.50    0.55    -- -103.74  66.00-123.00   70
 28  \w    -61.00 -32.00   0.50    0.55    -- -103.74  57.00-120.00   58
 29  \w    -60.00 -35.00   0.50    0.55    -- -103.74  57.00 -60.00   50
 30  \w    -60.00 -32.00   0.50    0.55    -- -103.74  57.00-150.00   56
 31  \w   -110.00 -36.00   0.50    0.55    -- -103.74 125.00  30.00  148
 32  \w    -60.00 -34.00   0.50    0.55    -- -103.74  57.00   0.00   52
 33  \w    -76.00 -32.00   0.50    0.14    --  -48.32 -66.00 102.00   88
 34  \w   -137.00 -85.00   0.50    0.55    -- -103.74 -77.00  60.00  104
 35  \w   -108.00 -83.00   0.50    0.55    -- -103.74 -77.00   0.00   50
 36  \w   -155.00 -92.00   0.50    0.55    -- -103.74 -57.00   0.00  126
 37  \w   -168.00-130.00   0.50    0.55    -- -103.74 -77.00   0.00   76
 38  \w   -169.00 -92.00   0.50    0.55    -- -103.74 -57.00  60.00  154
 39  \w   -153.00 -96.00   0.50    0.55    -- -103.74 -57.00  90.00  114
 40  \w   -173.00-134.00   0.50    0.55    -- -103.74 -66.00 102.00   78
 41  \w   -174.00 -99.00   0.50    0.55    -- -103.74 -38.00 120.00  150
 42  \w   -147.00 -96.00   0.50    0.55    -- -103.74 -38.00   0.00  102
 43  \w   -174.00 -99.00   0.50    0.55    -- -103.74 -38.00 -30.00  150
 44  \w   -155.00-106.00   0.50    0.55    -- -103.74 -19.00   0.00   98
;
_diffrn_measurement_device 'four-circle diffractometer'
_diffrn_measurement_device_type 'XtaLAB Synergy R, HyPix'
_diffrn_measurement_method '\w scans'
_diffrn_orient_matrix_type 'CrysAlisPro convention (1999,Acta A55,543-557)'
_diffrn_orient_matrix_UB_11 -0.0374738000
_diffrn_orient_matrix_UB_12 -0.0331216000
_diffrn_orient_matrix_UB_13 -0.0337862000
_diffrn_orient_matrix_UB_21 -0.0669828000
_diffrn_orient_matrix_UB_22 0.0295244000
_diffrn_orient_matrix_UB_23 0.0066358000
_diffrn_orient_matrix_UB_31 0.0284046000
_diffrn_orient_matrix_UB_32 0.0438270000
_diffrn_orient_matrix_UB_33 -0.0286291000
_diffrn_radiation_monochromator mirror
_diffrn_radiation_probe x-ray
_diffrn_radiation_type 'Cu K\a'
_diffrn_radiation_wavelength 1.54184
_diffrn_reflns_av_R_equivalents 0.1531
_diffrn_reflns_av_unetI/netI 0.0940
_diffrn_reflns_Laue_measured_fraction_full 0.965
_diffrn_reflns_Laue_measured_fraction_max 0.883
_diffrn_reflns_limit_h_max 23
_diffrn_reflns_limit_h_min -23
_diffrn_reflns_limit_k_max 31
_diffrn_reflns_limit_k_min -31
_diffrn_reflns_limit_l_max 43
_diffrn_reflns_limit_l_min -43
_diffrn_reflns_number 215107
_diffrn_reflns_point_group_measured_fraction_full 0.965
_diffrn_reflns_point_group_measured_fraction_max 0.883
_diffrn_reflns_theta_full 67.684
_diffrn_reflns_theta_max 81.483
_diffrn_reflns_theta_min 1.788
_diffrn_source 'Rotating-anode X-ray tube'
_diffrn_source_type 'PhotonJet R (Cu) X-ray Source'
_exptl_absorpt_coefficient_mu 21.817
_exptl_absorpt_correction_T_max 1.00000
_exptl_absorpt_correction_T_min 0.25850
_exptl_absorpt_correction_type multi-scan
_exptl_absorpt_process_details
;
CrysAlisPro 1.171.43.143a (Rigaku Oxford Diffraction, 2024)
Empirical absorption correction using spherical harmonics,
implemented in SCALE3 ABSPACK scaling algorithm.
;
_exptl_crystal_density_diffrn 2.201
_exptl_crystal_description block
_exptl_crystal_F_000 10028
_refine_diff_density_max 7.575
_refine_diff_density_min -7.671
_refine_diff_density_rms 0.624
_refine_ls_extinction_method none
_refine_ls_goodness_of_fit_ref 1.473
_refine_ls_hydrogen_treatment constr
_refine_ls_matrix_type full
_refine_ls_number_parameters 3477
_refine_ls_number_reflns 62809
_refine_ls_number_restraints 1881
_refine_ls_restrained_S_all 1.459
_refine_ls_R_factor_all 0.1479
_refine_ls_R_factor_gt 0.1101
_refine_ls_shift/su_max 0.001
_refine_ls_shift/su_mean 0.000
_refine_ls_structure_factor_coef Fsqd
_refine_ls_weighting_details 'w=1/[\s^2^(Fo^2^)+(0.2000P)^2^] where P=(Fo^2^+2Fc^2^)/3'
_refine_ls_weighting_scheme calc
_refine_ls_wR_factor_gt 0.3093
_refine_ls_wR_factor_ref 0.3701
_reflns_Friedel_coverage 0.000
_reflns_number_gt 46909
_reflns_number_total 62809
_reflns_threshold_expression 'I > 2\s(I)'
_cod_data_source_file d6nr01431c2.cif
_cod_data_source_block AuCu14
_cod_database_code 1577436
_shelx_shelxl_version_number 2017/1
_chemical_oxdiff_formula 'Au Cu S C'
_shelx_space_group_comment
;
The symmetry employed for this shelxl refinement is uniquely defined
by the following loop, which should always be used as a source of
symmetry information in preference to the above space-group names.
They are only intended as comments.
;
_olex2_refinement_description
;
1. Shared sites
{Cu4, Au4}
{Cu0K, Au0J}
2. Restrained distances
 Cl5-C217 = Cl03-C217 = Cl6-C217
 1.74 with sigma of 0.01
3. Rigid bond restraints
 C0AQ, Cl02, Cl21, Cl22
 with sigma for 1-2 distances of 0.01 and sigma for 1-3 distances of 0.01
 C82, Cl43, Cl44, Cl45
 with sigma for 1-2 distances of 0.01 and sigma for 1-3 distances of 0.01
4. Uiso/Uaniso restraints and constraints
C03M \\sim C05E \\sim C07S \\sim C0A6 \\sim C090 \\sim C0A5: within 1.7A with
sigma of 0.004 and sigma for terminal atoms of 0.008 within 1.7A
C02Y \\sim C09U \\sim C08B \\sim C05R \\sim C02X \\sim C04Q: within 1.7A with
sigma of 0.004 and sigma for terminal atoms of 0.008 within 1.7A
C07E \\sim C062 \\sim C07P: within 1.7A with sigma of 0.004 and sigma for
terminal atoms of 0.008 within 1.7A
C04V \\sim C05Q \\sim C06C: within 1.7A with sigma of 0.004 and sigma for
terminal atoms of 0.008 within 1.7A
Uanis(C02R) \\sim Ueq, Uanis(C02U) \\sim Ueq, Uanis(C02V) \\sim Ueq,
Uanis(C02X) \\sim Ueq, Uanis(C02Y) \\sim Ueq, Uanis(C02Z) \\sim Ueq,
Uanis(C030) \\sim Ueq, Uanis(C031) \\sim Ueq, Uanis(C032) \\sim Ueq,
Uanis(C033) \\sim Ueq, Uanis(C034) \\sim Ueq, Uanis(C035) \\sim Ueq,
Uanis(C036) \\sim Ueq, Uanis(C038) \\sim Ueq, Uanis(C039) \\sim Ueq,
Uanis(C03A) \\sim Ueq, Uanis(C03B) \\sim Ueq, Uanis(C03C) \\sim Ueq,
Uanis(C03D) \\sim Ueq, Uanis(C03E) \\sim Ueq, Uanis(C03F) \\sim Ueq,
Uanis(C03G) \\sim Ueq, Uanis(C03H) \\sim Ueq, Uanis(C03I) \\sim Ueq,
Uanis(C03J) \\sim Ueq, Uanis(C03K) \\sim Ueq, Uanis(C03L) \\sim Ueq,
Uanis(C03M) \\sim Ueq, Uanis(C03N) \\sim Ueq, Uanis(C03O) \\sim Ueq,
Uanis(C03P) \\sim Ueq, Uanis(C03Q) \\sim Ueq, Uanis(C03R) \\sim Ueq,
Uanis(C03S) \\sim Ueq, Uanis(C03T) \\sim Ueq, Uanis(C03U) \\sim Ueq,
Uanis(C03V) \\sim Ueq, Uanis(C03W) \\sim Ueq, Uanis(C03X) \\sim Ueq,
Uanis(C03Y) \\sim Ueq, Uanis(C03Z) \\sim Ueq, Uanis(C040) \\sim Ueq,
Uanis(C041) \\sim Ueq, Uanis(C042) \\sim Ueq, Uanis(C043) \\sim Ueq,
Uanis(C044) \\sim Ueq, Uanis(C045) \\sim Ueq, Uanis(C046) \\sim Ueq,
Uanis(C047) \\sim Ueq, Uanis(C048) \\sim Ueq, Uanis(C049) \\sim Ueq,
Uanis(C04A) \\sim Ueq, Uanis(C04B) \\sim Ueq, Uanis(C04C) \\sim Ueq,
Uanis(C04D) \\sim Ueq, Uanis(C04E) \\sim Ueq, Uanis(C04F) \\sim Ueq,
Uanis(C04G) \\sim Ueq, Uanis(C04H) \\sim Ueq, Uanis(C04I) \\sim Ueq,
Uanis(C04J) \\sim Ueq, Uanis(C04K) \\sim Ueq, Uanis(C04L) \\sim Ueq,
Uanis(C04M) \\sim Ueq, Uanis(C04N) \\sim Ueq, Uanis(C04O) \\sim Ueq,
Uanis(C04P) \\sim Ueq, Uanis(C04Q) \\sim Ueq, Uanis(C04R) \\sim Ueq,
Uanis(C04S) \\sim Ueq, Uanis(C04T) \\sim Ueq, Uanis(C04U) \\sim Ueq,
Uanis(C04V) \\sim Ueq, Uanis(C04W) \\sim Ueq, Uanis(C04X) \\sim Ueq,
Uanis(C04Z) \\sim Ueq, Uanis(C050) \\sim Ueq, Uanis(C051) \\sim Ueq,
Uanis(C052) \\sim Ueq, Uanis(C053) \\sim Ueq, Uanis(C054) \\sim Ueq,
Uanis(C055) \\sim Ueq, Uanis(C056) \\sim Ueq, Uanis(C057) \\sim Ueq,
Uanis(C058) \\sim Ueq, Uanis(C059) \\sim Ueq, Uanis(C05B) \\sim Ueq,
Uanis(C05C) \\sim Ueq, Uanis(C05D) \\sim Ueq, Uanis(C05E) \\sim Ueq,
Uanis(C05F) \\sim Ueq, Uanis(C05G) \\sim Ueq, Uanis(C05H) \\sim Ueq,
Uanis(C05I) \\sim Ueq, Uanis(C05J) \\sim Ueq, Uanis(C05K) \\sim Ueq,
Uanis(C05L) \\sim Ueq, Uanis(C05M) \\sim Ueq, Uanis(C05N) \\sim Ueq,
Uanis(C05O) \\sim Ueq, Uanis(C05P) \\sim Ueq, Uanis(C05Q) \\sim Ueq,
Uanis(C05R) \\sim Ueq, Uanis(C05S) \\sim Ueq, Uanis(C05T) \\sim Ueq,
Uanis(C05U) \\sim Ueq, Uanis(C05V) \\sim Ueq, Uanis(C05W) \\sim Ueq,
Uanis(C05X) \\sim Ueq, Uanis(C05Y) \\sim Ueq, Uanis(C05Z) \\sim Ueq,
Uanis(C060) \\sim Ueq, Uanis(C061) \\sim Ueq, Uanis(C062) \\sim Ueq,
Uanis(C063) \\sim Ueq, Uanis(C064) \\sim Ueq, Uanis(C065) \\sim Ueq,
Uanis(C066) \\sim Ueq, Uanis(C067) \\sim Ueq, Uanis(C068) \\sim Ueq,
Uanis(C069) \\sim Ueq, Uanis(C06A) \\sim Ueq, Uanis(C06B) \\sim Ueq,
Uanis(C06C) \\sim Ueq, Uanis(C06D) \\sim Ueq, Uanis(C06E) \\sim Ueq,
Uanis(C06F) \\sim Ueq, Uanis(C06G) \\sim Ueq, Uanis(C06H) \\sim Ueq,
Uanis(C06I) \\sim Ueq, Uanis(C06J) \\sim Ueq, Uanis(C06K) \\sim Ueq,
Uanis(C06L) \\sim Ueq, Uanis(C06M) \\sim Ueq, Uanis(C06N) \\sim Ueq,
Uanis(C06O) \\sim Ueq, Uanis(C06P) \\sim Ueq, Uanis(C06Q) \\sim Ueq,
Uanis(C06R) \\sim Ueq, Uanis(C06S) \\sim Ueq, Uanis(C06T) \\sim Ueq,
Uanis(C06U) \\sim Ueq, Uanis(C06V) \\sim Ueq, Uanis(C06W) \\sim Ueq,
Uanis(C06X) \\sim Ueq, Uanis(C06Y) \\sim Ueq, Uanis(C06Z) \\sim Ueq,
Uanis(C070) \\sim Ueq, Uanis(C071) \\sim Ueq, Uanis(C072) \\sim Ueq,
Uanis(C073) \\sim Ueq, Uanis(C074) \\sim Ueq, Uanis(C075) \\sim Ueq,
Uanis(C076) \\sim Ueq, Uanis(C077) \\sim Ueq, Uanis(C078) \\sim Ueq,
Uanis(C079) \\sim Ueq, Uanis(C07A) \\sim Ueq, Uanis(C07B) \\sim Ueq,
Uanis(C07C) \\sim Ueq, Uanis(C07D) \\sim Ueq, Uanis(C07E) \\sim Ueq,
Uanis(C07F) \\sim Ueq, Uanis(C07G) \\sim Ueq, Uanis(C07H) \\sim Ueq,
Uanis(C07I) \\sim Ueq, Uanis(C07J) \\sim Ueq, Uanis(C07K) \\sim Ueq,
Uanis(C07L) \\sim Ueq, Uanis(C07M) \\sim Ueq, Uanis(C07N) \\sim Ueq,
Uanis(C07O) \\sim Ueq, Uanis(C07P) \\sim Ueq, Uanis(C07Q) \\sim Ueq,
Uanis(C07R) \\sim Ueq, Uanis(C07S) \\sim Ueq, Uanis(C07T) \\sim Ueq,
Uanis(C07U) \\sim Ueq, Uanis(C07V) \\sim Ueq, Uanis(C07W) \\sim Ueq,
Uanis(C07X) \\sim Ueq, Uanis(C07Y) \\sim Ueq, Uanis(C07Z) \\sim Ueq,
Uanis(C080) \\sim Ueq, Uanis(C081) \\sim Ueq, Uanis(C082) \\sim Ueq,
Uanis(C083) \\sim Ueq, Uanis(C084) \\sim Ueq, Uanis(C085) \\sim Ueq,
Uanis(C086) \\sim Ueq, Uanis(C087) \\sim Ueq, Uanis(C088) \\sim Ueq,
Uanis(C089) \\sim Ueq, Uanis(C08B) \\sim Ueq, Uanis(C08C) \\sim Ueq,
Uanis(C08D) \\sim Ueq, Uanis(C08E) \\sim Ueq, Uanis(C08F) \\sim Ueq,
Uanis(C08G) \\sim Ueq, Uanis(C08H) \\sim Ueq, Uanis(C08I) \\sim Ueq,
Uanis(C08J) \\sim Ueq, Uanis(C08K) \\sim Ueq, Uanis(C08L) \\sim Ueq,
Uanis(C08M) \\sim Ueq, Uanis(C08N) \\sim Ueq, Uanis(C08O) \\sim Ueq,
Uanis(C08P) \\sim Ueq, Uanis(C08Q) \\sim Ueq, Uanis(C08R) \\sim Ueq,
Uanis(C08S) \\sim Ueq, Uanis(C08T) \\sim Ueq, Uanis(C08U) \\sim Ueq,
Uanis(C08V) \\sim Ueq, Uanis(C08W) \\sim Ueq, Uanis(C08X) \\sim Ueq,
Uanis(C08Y) \\sim Ueq, Uanis(C08Z) \\sim Ueq, Uanis(C090) \\sim Ueq,
Uanis(C091) \\sim Ueq, Uanis(C092) \\sim Ueq, Uanis(C093) \\sim Ueq,
Uanis(C094) \\sim Ueq, Uanis(C095) \\sim Ueq, Uanis(C096) \\sim Ueq,
Uanis(C097) \\sim Ueq, Uanis(C098) \\sim Ueq, Uanis(C099) \\sim Ueq,
Uanis(C09B) \\sim Ueq, Uanis(C09C) \\sim Ueq, Uanis(C09E) \\sim Ueq,
Uanis(C09F) \\sim Ueq, Uanis(C09G) \\sim Ueq, Uanis(C09H) \\sim Ueq,
Uanis(C09I) \\sim Ueq, Uanis(C09J) \\sim Ueq, Uanis(C09K) \\sim Ueq,
Uanis(C09L) \\sim Ueq, Uanis(C09M) \\sim Ueq, Uanis(C09N) \\sim Ueq,
Uanis(C09O) \\sim Ueq, Uanis(C09P) \\sim Ueq, Uanis(C09Q) \\sim Ueq,
Uanis(C09R) \\sim Ueq, Uanis(C09S) \\sim Ueq, Uanis(C09U) \\sim Ueq,
Uanis(C09V) \\sim Ueq, Uanis(C09W) \\sim Ueq, Uanis(C09X) \\sim Ueq,
Uanis(C09Y) \\sim Ueq, Uanis(C09Z) \\sim Ueq, Uanis(C0A0) \\sim Ueq,
Uanis(C0A1) \\sim Ueq, Uanis(C0A2) \\sim Ueq, Uanis(C0A3) \\sim Ueq,
Uanis(C0A4) \\sim Ueq, Uanis(C0A5) \\sim Ueq, Uanis(C0A6) \\sim Ueq,
Uanis(C0A7) \\sim Ueq, Uanis(C0A8) \\sim Ueq, Uanis(C0A9) \\sim Ueq,
Uanis(C0AB) \\sim Ueq, Uanis(C0AC) \\sim Ueq, Uanis(C0AD) \\sim Ueq,
Uanis(C0AE) \\sim Ueq, Uanis(C0AH) \\sim Ueq, Uanis(C0AI) \\sim Ueq,
Uanis(C0AJ) \\sim Ueq, Uanis(C0AK) \\sim Ueq, Uanis(C0AN) \\sim Ueq,
Uanis(C0AQ) \\sim Ueq, Uanis(C0AR) \\sim Ueq, Uanis(C0AT) \\sim Ueq, Uanis(C94)
\\sim Ueq, Uanis(C188) \\sim Ueq, Uanis(C56) \\sim Ueq, Uanis(C223) \\sim Ueq,
Uanis(C116) \\sim Ueq, Uanis(C161) \\sim Ueq, Uanis(C82) \\sim Ueq, Uanis(C101)
\\sim Ueq, Uanis(C217) \\sim Ueq: with sigma of 0.01 and sigma for terminal
atoms of 0.02
Uanis(Cl36) \\sim Ueq: with sigma of 0.001 and sigma for terminal atoms of 0.002
Uanis(Cu4) = Uanis(Au4)
Uanis(Cu0K) = Uanis(Au0J)
5. Rigid body (RIGU) restrains
 C82, Cl44, Cl45, Cl43
 with sigma for 1-2 distances of 0.001 and sigma for 1-3 distances of 0.002
 C188, Cl36, Cl37, Cl38
 with sigma for 1-2 distances of 0.001 and sigma for 1-3 distances of 0.002
 C0AK, Cl1B, Cl1A, Cl7
 with sigma for 1-2 distances of 0.001 and sigma for 1-3 distances of 0.002
 C0AQ, Cl02, Cl22, Cl21
 with sigma for 1-2 distances of 0.001 and sigma for 1-3 distances of 0.002
6. Others
 Sof(Au4)=1-FVAR(1)
 Sof(Cu4)=FVAR(1)
 Sof(Au0J)=1-FVAR(2)
 Sof(Cu0K)=FVAR(2)
7.a Ternary CH refined with riding coordinates:
 C08S(H08Y), C08Y(H08), C09J(H09J), C09N(H09N), C0A1(H0A1), C0AK(H0AK),
 C0AN(H0AN), C0AQ(H0AQ), C94(H94), C188(H188), C82(H82), C217(H217)
7.b Secondary CH2 refined with riding coordinates:
 C038(H03A,H03B), C03Y(H03H,H03J), C041(H04P,H04Q), C049(H04A,H04B), C04P(H04E,
 H04H), C04U(H04W,H04X), C04V(H04K,H04O), C05C(H05F,H05G), C05K(H05A,H05C),
 C05Q(H05D,H05E), C05T(H05T,H05U), C062(H06L,H06O), C067(H06P,H06Q), C06B(H06B,
 H06C), C06C(H06D,H06E), C06D(H06S,H06T), C06G(H06G,H06H), C06V(H5,H),
 C06W(H06J,H06K), C070(H07A,H07B), C07A(H07O,H07P), C07C(H07C,H07D), C07E(H07R,
 H07T), C07L(H07E,H07G), C07P(H9,HA), C07R(H07H,H07I), C07T(H07J,H07L),
 C07X(H11,HB), C089(H08D,H08F), C08W(H08A,H08B)
7.c Aromatic/amide H refined with riding coordinates:
 C02R(H02R), C02V(H02V), C02X(H02X), C032(H032), C035(H035), C039(H039),
 C03A(H03D), C03C(H03C), C03E(H03E), C03F(H03F), C03G(H03G), C03I(H03I),
 C03K(H03K), C03L(H03L), C03M(H03M), C03N(H03N), C03O(H03O), C03P(H03P),
 C03R(H03R), C03S(H03S), C03V(H03V), C03Z(H03Z), C040(H040), C042(H042),
 C043(H043), C045(H045), C046(H046), C048(H048), C04B(H04R), C04C(H04C),
 C04D(H04D), C04E(H04S), C04F(H04F), C04G(H04G), C04I(H04I), C04J(H04J),
 C04K(H04T), C04L(H04L), C04M(H04M), C04N(H04N), C04Q(H04U), C04R(H04V),
 C04W(H04Y), C04X(H04Z), C050(H050), C051(H051), C052(H052), C053(H053),
 C054(H054), C056(H056), C057(H057), C058(H058), C059(H059), C05B(H05B),
 C05D(H05I), C05G(H05K), C05H(H05H), C05I(H05M), C05J(H05J), C05L(H05L),
 C05M(H05O), C05N(H05N), C05O(H05Q), C05P(H05P), C05R(H05R), C05S(H05S),
 C05U(H05V), C05X(H05X), C05Y(H05Y), C05Z(H05Z), C060(H060), C061(H061),
 C063(H063), C064(H064), C065(H065), C066(H066), C06A(H06A), C06E(H06U),
 C06F(H06F), C06H(H06V), C06I(H06I), C06J(H06W), C06K(H06X), C06M(H06M),
 C06N(H06N), C06O(H06), C06Q(H1), C06R(H06R), C06S(H2), C06T(H3), C06U(H4),
 C06X(H6), C06Y(H06Y), C06Z(H06Z), C071(H071), C072(H072), C073(H073),
 C074(H074), C075(H075), C076(H076), C078(H078), C079(H079), C07D(H07Q),
 C07F(H07F), C07G(H07U), C07H(H07X), C07I(H07), C07J(H7), C07K(H07K),
 C07M(H07M), C07N(H07N), C07O(H8), C07Q(H10), C07S(H07S), C07V(H07V),
 C07W(H07W), C07Y(H07Y), C07Z(H07Z), C080(H080), C081(H081), C082(H082),
 C083(H083), C084(H084), C085(H085), C086(H086), C087(H087), C088(H088),
 C08B(H08H), C08C(H08C), C08D(H08I), C08E(H08E), C08F(H08M), C08G(H08G),
 C08H(H08N), C08J(H08J), C08K(H08K), C08L(H08L), C08M(H08O), C08N(H08Q),
 C08O(H08R), C08P(H08P), C08Q(H08S), C08R(H08U), C08T(H08T), C08U(H08W),
 C08V(H08V), C08X(H08X), C08Z(H08Z), C090(H090), C091(H091), C092(H092),
 C093(H093), C094(H094), C095(H095), C096(H096), C097(H097), C098(H098),
 C099(H099), C09B(H09B), C09E(H09E), C09F(H09F), C09G(H09G), C09H(H09H),
 C09I(H09I), C09K(H09K), C09L(H09L), C09M(H09M), C09O(H09O), C09P(H09P),
 C09Q(H09Q), C09R(H09R), C09S(H09S), C09U(H09U), C09V(H09V), C09W(H09W),
 C09X(H09X), C09Y(H09Y), C0A0(H0A0), C0A2(H0A2), C0A3(H0A3), C0A4(H0A4),
 C0A5(H0A5), C0A6(H0A6), C0A7(H0A7), C0A8(H0A8), C0A9(H0A9), C0AB(H0AB),
 C0AC(H0AC), C0AD(H0AD), C0AE(H0AE), C0AH(H0AH), C0AI(H0AI), C0AJ(H0AJ),
 C0AR(H0AR), C0AT(H0AT), C56(H56), C223(H223), C116(H116), C161(H161),
 C101(H101)
;
_smtbx_masks_void_probe_radius 1.2
_smtbx_masks_void_truncation_radius 1.2
_olex2_submission_special_instructions 'No special instructions were received'
_oxdiff_exptl_absorpt_empirical_details
;
Empirical correction (ABSPACK) includes:
- Absorption correction using spherical harmonics
- Frame scaling
;
_oxdiff_exptl_absorpt_empirical_full_max 5.156
_oxdiff_exptl_absorpt_empirical_full_min 0.301

loop_
_space_group_symop_operation_xyz
'x, y, z'
'-x, -y, -z'

loop_
_atom_site_label
_atom_site_type_symbol
_atom_site_fract_x
_atom_site_fract_y
_atom_site_fract_z
_atom_site_U_iso_or_equiv
_atom_site_adp_type
_atom_site_occupancy
_atom_site_site_symmetry_order
_atom_site_calc_flag
_atom_site_refinement_flags_posn
_atom_site_refinement_flags_adp
_atom_site_refinement_flags_occupancy
_atom_site_disorder_assembly
_atom_site_disorder_group
Au01 Au -0.46168(4) 0.24641(3) 0.61471(2) 0.02488(18) Uani 1 1 d . . . . .
Au02 Au 0.03823(4) 0.74632(3) 0.88521(2) 0.02522(18) Uani 1 1 d . . . . .
Au03 Au 0.18150(4) 0.77399(3) 0.88641(2) 0.02901(19) Uani 1 1 d . . . . .
Au04 Au -0.31845(4) 0.27400(3) 0.61355(2) 0.02897(19) Uani 1 1 d . . . . .
Au05 Au -0.37674(4) 0.16399(3) 0.60788(2) 0.02817(19) Uani 1 1 d . . . . .
Au06 Au 0.12320(4) 0.66404(3) 0.89201(2) 0.02853(19) Uani 1 1 d . . . . .
Au07 Au -0.54438(4) 0.32877(3) 0.62455(2) 0.02998(19) Uani 1 1 d . . . . .
Au08 Au -0.60543(4) 0.21840(3) 0.61787(2) 0.02882(19) Uani 1 1 d . . . . .
Au09 Au -0.10538(4) 0.71849(3) 0.88220(2) 0.02848(19) Uani 1 1 d . . . . .
Au0A Au -0.00653(4) 0.64821(3) 0.85253(2) 0.02885(19) Uani 1 1 d . . . . .
Au0B Au -0.04447(4) 0.82867(3) 0.87550(2) 0.02985(19) Uani 1 1 d . . . . .
Au0C Au -0.53612(4) 0.27411(3) 0.55030(2) 0.02932(19) Uani 1 1 d . . . . .
Au0D Au -0.50653(4) 0.14809(3) 0.64754(2) 0.02900(19) Uani 1 1 d . . . . .
Au0E Au 0.10438(4) 0.74072(3) 0.95665(2) 0.02863(19) Uani 1 1 d . . . . .
Au0F Au 0.08896(4) 0.82941(3) 0.83727(2) 0.03016(19) Uani 1 1 d . . . . .
Au0G Au -0.41109(4) 0.32943(3) 0.66272(2) 0.03026(19) Uani 1 1 d . . . . .
Au0H Au -0.39575(4) 0.24077(3) 0.54345(2) 0.02911(19) Uani 1 1 d . . . . .
Au0I Au -0.03615(4) 0.77418(3) 0.94973(2) 0.02908(19) Uani 1 1 d . . . . .
Au0J Au 0.05930(10) 0.72165(8) 0.70356(7) 0.0579(9) Uani 0.380(8) 1 d . . P A 2
Cu4 Cu -0.44051(10) 0.22152(8) 0.79597(7) 0.0573(9) Uani 0.619(8) 1 d . . P B 1
Cu0L Cu -0.50527(14) 0.17042(11) 0.56803(8) 0.0289(6) Uani 1 1 d . . . . .
Cu0M Cu 0.07854(15) 0.83675(11) 0.91829(8) 0.0297(6) Uani 1 1 d . . . . .
Cu0N Cu 0.10640(14) 0.72255(12) 0.82370(8) 0.0292(6) Uani 1 1 d . . . . .
Cu0O Cu -0.39323(15) 0.22282(11) 0.67615(8) 0.0296(6) Uani 1 1 d . . . . .
Cu0P Cu -0.42128(15) 0.33693(12) 0.58137(8) 0.0318(6) Uani 1 1 d . . . . .
Cu0Q Cu -0.00542(15) 0.67019(11) 0.93158(8) 0.0296(6) Uani 1 1 d . . . . .
Cu0R Cu -0.51984(15) 0.24914(12) 0.68190(8) 0.0317(6) Uani 1 1 d . . . . .
Cu0S Cu -0.02014(16) 0.74911(12) 0.81787(8) 0.0330(7) Uani 1 1 d . . . . .
Cu00 Cu -0.0246(2) 0.70564(19) 1.18669(11) 0.0667(13) Uani 1 1 d . . . . .
Cu1 Cu 0.5244(3) 0.7942(2) 0.68657(12) 0.0660(12) Uani 1 1 d . . . . .
Cl41 Cl -0.0533(3) 0.7417(2) 0.75786(14) 0.0379(11) Uani 1 1 d . . . . .
Cl40 Cl -0.5286(3) 0.1140(2) 0.52142(14) 0.0397(11) Uani 1 1 d . . . . .
Cu2 Cu -0.0012(3) 0.8139(4) 0.44334(16) 0.117(3) Uani 1 1 d . . . . .
Cu3 Cu 0.5007(3) 0.6855(4) 0.94372(16) 0.115(3) Uani 1 1 d . . . . .
P00Z P 0.2116(3) 0.6072(2) 0.89039(14) 0.0287(10) Uani 1 1 d . . . . .
Cl01 Cl -0.3494(3) 0.2186(2) 0.73454(14) 0.0400(12) Uani 1 1 d . . . . .
P011 P -0.7284(2) 0.2075(2) 0.61979(15) 0.0304(11) Uani 1 1 d . . . . .
P012 P 0.3030(2) 0.7865(2) 0.89309(15) 0.0303(10) Uani 1 1 d . . . . .
Cl1 Cl 0.1507(3) 0.7187(2) 0.76579(14) 0.0384(11) Uani 1 1 d . . . . .
P014 P -0.0308(3) 0.5609(2) 0.83095(14) 0.0300(10) Uani 1 1 d . . . . .
Cl39 Cl -0.5536(3) 0.2412(2) 0.74176(14) 0.0411(12) Uani 1 1 d . . . . .
Cl42 Cl 0.1052(3) 0.9138(2) 0.94451(18) 0.0464(13) Uani 1 1 d . . . . .
P017 P -0.2887(3) 0.1076(2) 0.60967(15) 0.0320(11) Uani 1 1 d . . . . .
P018 P -0.2280(2) 0.7075(2) 0.88046(15) 0.0319(11) Uani 1 1 d . . . . .
P019 P -0.3697(3) 0.3989(2) 0.70314(16) 0.0374(12) Uani 1 1 d . . . . .
P01A P -0.1335(3) 0.8830(2) 0.86495(16) 0.0326(11) Uani 1 1 d . . . . .
P01B P -0.6332(2) 0.3829(2) 0.63513(15) 0.0312(11) Uani 1 1 d . . . . .
P01C P -0.5308(3) 0.0605(2) 0.66916(15) 0.0313(11) Uani 1 1 d . . . . .
P01D P 0.1539(3) 0.7390(2) 1.01706(15) 0.0380(13) Uani 1 1 d . . . . .
P01E P -0.1975(3) 0.2859(2) 0.60707(15) 0.0299(10) Uani 1 1 d . . . . .
Cl2 Cl -0.0291(3) 0.6144(2) 0.97895(15) 0.0421(12) Uani 1 1 d . . . . .
P01G P -0.5911(3) 0.2774(2) 0.49073(15) 0.0365(12) Uani 1 1 d . . . . .
P01H P -0.0909(3) 0.7770(2) 1.00924(15) 0.0352(12) Uani 1 1 d . . . . .
P01I P 0.1304(3) 0.8985(2) 0.79736(15) 0.0356(12) Uani 1 1 d . . . . .
P01J P -0.3451(3) 0.2393(2) 0.48261(15) 0.0353(12) Uani 1 1 d . . . . .
P01K P -0.4991(3) 0.1402(3) 0.80308(15) 0.0383(12) Uani 1 1 d . . . . .
P01L P 0.0009(3) 0.6406(3) 0.69687(16) 0.0394(13) Uani 1 1 d . . . . .
Cl3 Cl -0.3948(3) 0.4143(2) 0.55574(19) 0.0516(14) Uani 1 1 d . . . . .
Cl8 Cl 0.0863(4) 0.3748(3) 0.65448(19) 0.0632(18) Uani 1 1 d . . . . .
P01O P -0.4145(3) 0.2968(3) 0.8264(2) 0.0491(15) Uani 1 1 d . . . . .
P01P P 0.0852(3) 0.7971(3) 0.6732(2) 0.0490(15) Uani 1 1 d . . . . .
Cl23 Cl -0.4142(4) 0.8753(3) 0.84538(19) 0.0642(19) Uani 1 1 d . . . . .
Cl34 Cl 0.0105(4) 0.6380(3) 1.2154(2) 0.069(2) Uani 1 1 d . . . . .
Cl9 Cl 0.0808(5) 0.4565(3) 0.7146(2) 0.0684(19) Uani 1 1 d . . . . .
Cl26 Cl 0.4895(4) 0.8621(3) 0.7151(2) 0.0657(18) Uani 1 1 d . . . . .
Cl25 Cl -0.4199(5) 0.9564(3) 0.7856(2) 0.0687(19) Uani 1 1 d . . . . .
Cl33 Cl 0.3781(5) 0.6079(3) 0.6361(3) 0.078(2) Uani 1 1 d . . . . .
Cl14 Cl -0.1217(4) 1.1080(3) 0.8641(3) 0.077(2) Uani 1 1 d . . . . .
Cl32 Cl 0.3935(5) 0.6265(3) 0.7194(2) 0.080(2) Uani 1 1 d . . . . .
Cl16 Cl -0.1067(6) 1.1265(4) 0.7807(2) 0.085(3) Uani 1 1 d . . . . .
Cl24 Cl -0.3180(5) 0.8798(5) 0.7799(2) 0.094(3) Uani 1 1 d . . . . .
Cl10 Cl 0.1822(5) 0.3790(5) 0.7201(3) 0.099(3) Uani 1 1 d . . . . .
Cl27 Cl 0.5565(6) 0.7252(4) 0.6587(2) 0.093(3) Uani 1 1 d . . . . .
Cl35 Cl -0.0572(6) 0.7747(4) 1.1587(3) 0.090(3) Uani 1 1 d . . . . .
Cl19 Cl 0.5469(5) 0.7666(8) 0.9397(2) 0.157(8) Uani 1 1 d . . . . .
Cl17 Cl 0.0464(6) 0.8963(6) 0.4475(4) 0.112(4) Uani 1 1 d . . . . .
Cl4 Cl -0.1167(6) 0.9141(4) 0.5920(4) 0.114(4) Uani 1 1 d . . . . .
Cl37 Cl -0.2035(7) 0.5917(5) 0.5130(5) 0.123(4) Uani 1 1 d . . . . .
Cl18 Cl -0.0466(5) 0.7326(9) 0.4394(3) 0.160(8) Uani 1 1 d . . . . .
Cl29 Cl 0.4029(7) 0.5390(5) 0.8432(4) 0.123(5) Uani 1 1 d . . . . .
Cl13 Cl -0.0309(7) 1.1469(5) 0.6627(4) 0.110(4) Uani 1 1 d . . . . .
Cl20 Cl 0.4536(6) 0.6038(6) 0.9468(4) 0.115(4) Uani 1 1 d . . . . .
Cl5 Cl 0.3836(5) 0.4141(4) 0.9080(4) 0.113(4) Uani 1 1 d D . . . .
Cl30 Cl 0.4693(7) 0.6472(5) 0.8371(4) 0.117(4) Uani 1 1 d . . . . .
Cl22 Cl -0.2969(7) 0.9081(5) 1.0135(5) 0.124(4) Uani 1 1 d . U . . .
Cl Cl 0.0291(7) 0.9585(6) 0.6028(5) 0.134(5) Uani 1 1 d . . . . .
Cl28 Cl 0.5558(7) 0.5585(6) 0.8251(4) 0.132(5) Uani 1 1 d . . . . .
Cl12 Cl -0.0976(7) 1.0384(6) 0.6580(4) 0.123(4) Uani 1 1 d . . . . .
Cl6 Cl 0.5296(6) 0.4571(5) 0.8984(4) 0.125(5) Uani 1 1 d D . . . .
Cl15 Cl -0.1829(10) 1.1959(7) 0.8277(4) 0.168(8) Uani 1 1 d . . . . .
Cl11 Cl 0.0577(8) 1.0577(7) 0.6737(4) 0.132(5) Uani 1 1 d . . . . .
Cl21 Cl -0.4481(7) 0.8931(5) 1.0228(4) 0.125(4) Uani 1 1 d . U . . .
Cl31 Cl 0.3180(10) 0.6951(6) 0.6729(4) 0.172(9) Uani 1 1 d . . . . .
Cl7 Cl -0.2100(10) 0.6583(6) 1.1835(4) 0.145(5) Uani 1 1 d . . . . .
Cl38 Cl -0.0508(7) 0.6058(5) 0.5235(4) 0.125(4) Uani 1 1 d . . . . .
Cl02 Cl -0.3861(8) 0.9313(14) 0.9522(8) 0.336(19) Uani 1 1 d . U . . .
C02R C -0.1891(11) 0.2556(8) 0.6839(5) 0.029(4) Uani 1 1 d . U . . .
H02R H -0.239500 0.250710 0.682606 0.034 Uiso 1 1 calc R U . . .
Cl1A Cl -0.1906(11) 0.6333(8) 1.1047(5) 0.177(7) Uani 1 1 d . . . . .
C02U C -0.1346(9) 0.9044(8) 0.8161(6) 0.028(4) Uani 1 1 d . U . . .
C02V C -0.2286(14) 0.3815(10) 0.7074(7) 0.044(5) Uani 1 1 d . U . . .
H02V H -0.246287 0.345694 0.713899 0.053 Uiso 1 1 calc R U . . .
Cl36 Cl -0.1169(9) 0.5850(7) 0.4431(5) 0.142(4) Uani 1 1 d . U . . .
C02X C -0.2477(14) 0.7236(10) 0.7630(7) 0.046(3) Uani 1 1 d . U . . .
H02X H -0.216802 0.730578 0.741560 0.056 Uiso 1 1 calc R U . . .
C02Y C -0.2666(13) 0.7101(10) 0.8315(7) 0.044(3) Uani 1 1 d . U . . .
C02Z C -0.2766(12) 0.4182(9) 0.6985(6) 0.036(5) Uani 1 1 d . U . . .
C030 C -0.0248(11) 0.5106(8) 0.8678(6) 0.035(4) Uani 1 1 d . U . . .
C031 C -0.1203(12) 0.5467(9) 0.8132(6) 0.037(5) Uani 1 1 d . U . . .
C032 C -0.1633(13) 0.5887(9) 0.8078(6) 0.040(5) Uani 1 1 d . U . . .
H032 H -0.145172 0.625258 0.812833 0.048 Uiso 1 1 calc R U . . .
C033 C -0.2828(12) 0.0756(9) 0.6568(7) 0.041(5) Uani 1 1 d . U . . .
C034 C -0.6360(12) 0.4414(8) 0.6048(6) 0.038(5) Uani 1 1 d . U . . .
C035 C -0.1530(14) 0.2447(10) 0.7194(7) 0.048(6) Uani 1 1 d . U . . .
H035 H -0.179130 0.232689 0.741762 0.058 Uiso 1 1 calc R U . . .
C036 C -0.5245(11) 0.0091(8) 0.6325(6) 0.034(4) Uani 1 1 d . U . . .
Cl03 Cl 0.4772(11) 0.4331(7) 0.9717(5) 0.161(6) Uani 1 1 d D . . . .
C038 C 0.0442(11) 0.5814(9) 0.7618(6) 0.033(4) Uani 1 1 d . U . . .
H03A H 0.077937 0.567193 0.743118 0.040 Uiso 1 1 calc R U . . .
H03B H 0.068206 0.614782 0.773978 0.040 Uiso 1 1 calc R U . . .
C039 C -0.8360(11) 0.1329(9) 0.5877(6) 0.036(4) Uani 1 1 d . U . . .
H039 H -0.866716 0.160852 0.589323 0.043 Uiso 1 1 calc R U . . .
C03A C 0.2816(12) 0.8807(9) 1.0089(7) 0.040(5) Uani 1 1 d . U . . .
H03D H 0.298123 0.904992 0.989133 0.047 Uiso 1 1 calc R U . . .
C03B C -0.7628(11) 0.1422(8) 0.6000(6) 0.031(4) Uani 1 1 d . U . . .
C03C C -0.2747(12) 0.1076(9) 0.6889(7) 0.041(5) Uani 1 1 d . U . . .
H03C H -0.272299 0.145861 0.686736 0.050 Uiso 1 1 calc R U . . .
C03D C 0.0876(14) 0.9604(10) 0.8045(8) 0.049(6) Uani 1 1 d . U . . .
C03E C 0.3152(12) 0.7552(8) 0.8153(6) 0.035(4) Uani 1 1 d . U . . .
H03E H 0.264822 0.751181 0.816100 0.042 Uiso 1 1 calc R U . . .
C03F C -0.2195(11) 0.5982(9) 0.9035(6) 0.037(5) Uani 1 1 d . U . . .
H03F H -0.170744 0.603944 0.896480 0.044 Uiso 1 1 calc R U . . .
C03G C -0.2693(11) 0.3072(8) 0.8110(6) 0.033(4) Uani 1 1 d . U . . .
H03G H -0.281343 0.283025 0.789775 0.040 Uiso 1 1 calc R U . . .
C03H C -0.6223(11) 0.0469(8) 0.6858(6) 0.032(4) Uani 1 1 d . U . . .
C03I C -0.6923(11) 0.1900(8) 0.5010(6) 0.034(4) Uani 1 1 d . U . . .
H03I H -0.652258 0.171565 0.507259 0.041 Uiso 1 1 calc R U . . .
C03J C -0.7645(11) 0.2123(8) 0.6674(5) 0.031(4) Uani 1 1 d . U . . .
C03K C 0.1289(11) 0.4904(8) 0.9643(6) 0.033(4) Uani 1 1 d . U . . .
H03K H 0.083217 0.478553 0.974256 0.040 Uiso 1 1 calc R U . . .
C03L C 0.2296(14) 0.5850(11) 0.7734(7) 0.048(6) Uani 1 1 d . U . . .
H03L H 0.235058 0.607203 0.751228 0.058 Uiso 1 1 calc R U . . .
C03M C -0.2676(13) 0.3374(10) 0.4989(7) 0.044(3) Uani 1 1 d . U . . .
H03M H -0.286345 0.333431 0.524451 0.053 Uiso 1 1 calc R U . . .
C03N C -0.7196(12) 0.2222(9) 0.7005(6) 0.039(5) Uani 1 1 d . U . . .
H03N H -0.669698 0.228379 0.697000 0.047 Uiso 1 1 calc R U . . .
C03O C 0.1378(11) 0.5344(9) 0.9404(6) 0.034(4) Uani 1 1 d . U . . .
H03O H 0.097787 0.552796 0.933921 0.041 Uiso 1 1 calc R U . . .
C03P C 0.1836(15) 0.6337(10) 1.0175(7) 0.049(6) Uani 1 1 d . U . . .
H03P H 0.134800 0.626012 1.011072 0.058 Uiso 1 1 calc R U . . .
C03Q C 0.2127(12) 0.6854(9) 1.0232(6) 0.036(4) Uani 1 1 d . U . . .
C03R C -0.1386(11) 0.8661(8) 0.7853(6) 0.034(4) Uani 1 1 d . U . . .
H03R H -0.143788 0.828733 0.791457 0.040 Uiso 1 1 calc R U . . .
C03S C -0.6241(14) 0.4724(10) 0.7365(7) 0.048(6) Uani 1 1 d . U . . .
H03S H -0.615291 0.509191 0.744801 0.057 Uiso 1 1 calc R U . . .
C03T C 0.3331(12) 0.8540(9) 0.9089(6) 0.039(5) Uani 1 1 d . U . . .
C03U C 0.2233(13) 0.9207(9) 0.8000(6) 0.039(5) Uani 1 1 d . U . . .
C03V C -0.7187(13) 0.1013(9) 0.5975(7) 0.045(5) Uani 1 1 d . U . . .
H03V H -0.670450 0.107384 0.605409 0.054 Uiso 1 1 calc R U . . .
C03W C -0.2638(11) 0.6417(8) 0.9000(6) 0.033(4) Uani 1 1 d . U . . .
C03X C -0.4117(13) 0.4605(9) 0.6964(7) 0.043(5) Uani 1 1 d . U . . .
C03Y C -0.2187(11) 0.8417(8) 0.8702(6) 0.033(4) Uani 1 1 d . U . . .
H03H H -0.257626 0.865137 0.867106 0.040 Uiso 1 1 calc R U . . .
H03J H -0.223214 0.813934 0.849119 0.040 Uiso 1 1 calc R U . . .
C03Z C 0.2092(12) 0.5192(9) 0.8384(7) 0.041(5) Uani 1 1 d . U . . .
H03Z H 0.198957 0.496280 0.859923 0.049 Uiso 1 1 calc R U . . .
C040 C -0.2714(14) 0.0918(10) 0.4789(7) 0.046(5) Uani 1 1 d . U . . .
H040 H -0.290554 0.055202 0.481442 0.055 Uiso 1 1 calc R U . . .
C041 C 0.0882(13) 0.7298(10) 1.0566(7) 0.042(5) Uani 1 1 d . U . . .
H04P H 0.066258 0.691958 1.056003 0.050 Uiso 1 1 calc R U . . .
H04Q H 0.112708 0.736461 1.081905 0.050 Uiso 1 1 calc R U . . .
C042 C 0.2906(12) 0.8933(8) 0.9020(6) 0.036(4) Uani 1 1 d . U . . .
H042 H 0.246019 0.884231 0.889701 0.043 Uiso 1 1 calc R U . . .
C043 C -0.2503(12) 0.4714(9) 0.6852(6) 0.039(5) Uani 1 1 d . U . . .
H043 H -0.282019 0.496611 0.677521 0.046 Uiso 1 1 calc R U . . .
C044 C 0.2181(12) 0.5748(10) 0.8440(7) 0.043(5) Uani 1 1 d . U . . .
C045 C -0.3155(13) 0.1323(9) 0.4822(6) 0.040(5) Uani 1 1 d . U . . .
H045 H -0.364333 0.124038 0.488118 0.048 Uiso 1 1 calc R U . . .
C046 C -0.2348(15) 0.5762(12) 0.7948(8) 0.058(7) Uani 1 1 d . U . . .
H046 H -0.265876 0.603825 0.792676 0.069 Uiso 1 1 calc R U . . .
C047 C -0.6006(11) 0.3424(8) 0.4688(6) 0.033(4) Uani 1 1 d . U . . .
C048 C 0.2316(13) 0.8387(9) 1.0008(7) 0.042(5) Uani 1 1 d . U . . .
H048 H 0.209968 0.835221 0.975852 0.051 Uiso 1 1 calc R U . . .
C049 C -0.7705(12) 0.2594(9) 0.5897(6) 0.036(5) Uani 1 1 d . U . . .
H04A H -0.776850 0.245290 0.562756 0.043 Uiso 1 1 calc R U . . .
H04B H -0.818120 0.264184 0.600432 0.043 Uiso 1 1 calc R U . . .
C04A C -0.6809(13) 0.2451(9) 0.4902(6) 0.040(5) Uani 1 1 d . U . . .
C04B C 0.2505(13) 0.9714(10) 0.8139(7) 0.046(5) Uani 1 1 d . U . . .
H04R H 0.218997 0.996571 0.822717 0.055 Uiso 1 1 calc R U . . .
C04C C -0.6280(13) 0.4604(10) 0.6956(8) 0.049(6) Uani 1 1 d . U . . .
H04C H -0.627195 0.487910 0.676694 0.059 Uiso 1 1 calc R U . . .
C04D C -0.5525(13) 0.0182(10) 0.5952(7) 0.043(5) Uani 1 1 d . U . . .
H04D H -0.570088 0.051806 0.589692 0.052 Uiso 1 1 calc R U . . .
C04E C -0.1454(14) 0.6346(10) 0.6936(8) 0.048(6) Uani 1 1 d . U . . .
H04S H -0.143934 0.624680 0.720124 0.057 Uiso 1 1 calc R U . . .
C04F C -0.3717(14) -0.0110(10) 0.5364(7) 0.048(6) Uani 1 1 d . U . . .
H04F H -0.417895 -0.025936 0.528814 0.058 Uiso 1 1 calc R U . . .
C04G C -0.4947(12) -0.0403(8) 0.6398(6) 0.037(5) Uani 1 1 d . U . . .
H04G H -0.474437 -0.046971 0.664317 0.045 Uiso 1 1 calc R U . . .
C04H C -0.1819(11) 0.7436(8) 1.0097(6) 0.031(4) Uani 1 1 d . U . . .
C04I C -0.5247(12) -0.0714(9) 0.5754(7) 0.042(5) Uani 1 1 d . U . . .
H04I H -0.525550 -0.099408 0.556190 0.050 Uiso 1 1 calc R U . . .
C04J C -0.6351(14) 0.3810(11) 0.7528(8) 0.052(6) Uani 1 1 d . U . . .
H04J H -0.636720 0.354350 0.772394 0.062 Uiso 1 1 calc R U . . .
C04K C -0.0775(14) 0.9614(10) 0.9159(8) 0.051(6) Uani 1 1 d . U . . .
H04T H -0.036447 0.942430 0.913610 0.061 Uiso 1 1 calc R U . . .
C04L C -0.4347(14) 0.4732(10) 0.6609(8) 0.048(6) Uani 1 1 d . U . . .
H04L H -0.433630 0.447660 0.640032 0.058 Uiso 1 1 calc R U . . .
C04M C -0.8595(15) 0.0824(10) 0.5738(7) 0.050(6) Uani 1 1 d . U . . .
H04M H -0.907033 0.075645 0.564778 0.060 Uiso 1 1 calc R U . . .
C04N C -0.6001(13) 0.3880(9) 0.4907(7) 0.041(5) Uani 1 1 d . U . . .
H04N H -0.591321 0.386869 0.517856 0.049 Uiso 1 1 calc R U . . .
C04O C -0.2929(11) 0.0525(8) 0.5748(6) 0.033(4) Uani 1 1 d . U . . .
C04P C -0.7274(10) 0.3140(7) 0.5890(6) 0.026(4) Uani 1 1 d . U . . .
H04E H -0.751632 0.338124 0.571989 0.032 Uiso 1 1 calc R U . . .
H04H H -0.680432 0.309366 0.577291 0.032 Uiso 1 1 calc R U . . .
C04Q C -0.2190(14) 0.7214(10) 0.8002(7) 0.045(3) Uani 1 1 d . U . . .
H04U H -0.169250 0.727192 0.804415 0.054 Uiso 1 1 calc R U . . .
C04R C -0.1982(15) 0.9660(11) 0.9011(8) 0.054(6) Uani 1 1 d . U . . .
H04V H -0.239908 0.952299 0.887427 0.065 Uiso 1 1 calc R U . . .
C04S C -0.1358(13) 0.9433(9) 0.8964(6) 0.039(5) Uani 1 1 d . U . . .
C04T C -0.6329(12) 0.4063(9) 0.6855(7) 0.042(5) Uani 1 1 d . U . . .
C04U C -0.2688(11) 0.7592(8) 0.9094(6) 0.034(4) Uani 1 1 d . U . . .
H04W H -0.316669 0.762977 0.898806 0.040 Uiso 1 1 calc R U . . .
H04X H -0.274914 0.746564 0.936426 0.040 Uiso 1 1 calc R U . . .
C04V C -0.2071(9) 0.1506(8) 0.6032(5) 0.027(3) Uani 1 1 d . U . . .
H04K H -0.199333 0.174462 0.626475 0.032 Uiso 1 1 calc R U . . .
H04O H -0.167385 0.127495 0.601770 0.032 Uiso 1 1 calc R U . . .
C04W C 0.2285(15) 0.5914(11) 1.0216(8) 0.054(6) Uani 1 1 d . U . . .
H04Y H 0.208768 0.554736 1.019982 0.065 Uiso 1 1 calc R U . . .
C04X C -0.1381(15) 1.0301(10) 0.9449(8) 0.052(6) Uani 1 1 d . U . . .
H04Z H -0.139908 1.060405 0.961971 0.062 Uiso 1 1 calc R U . . .
C04Z C -0.1006(12) 0.8425(8) 1.0304(6) 0.038(5) Uani 1 1 d . U . . .
C050 C -0.3635(12) 0.0354(8) 0.5596(6) 0.034(4) Uani 1 1 d . U . . .
H050 H -0.402598 0.055374 0.565439 0.041 Uiso 1 1 calc R U . . .
C051 C -0.1991(14) 0.3272(10) 0.8170(7) 0.047(6) Uani 1 1 d . U . . .
H051 H -0.163018 0.316366 0.800203 0.057 Uiso 1 1 calc R U . . .
C052 C -0.2081(12) 0.3953(8) 0.5988(6) 0.036(5) Uani 1 1 d . U . . .
H052 H -0.252892 0.387183 0.610998 0.044 Uiso 1 1 calc R U . . .
C053 C 0.2225(15) 0.5291(11) 0.7700(8) 0.052(6) Uani 1 1 d . U . . .
H053 H 0.222980 0.512634 0.744854 0.062 Uiso 1 1 calc R U . . .
C054 C 0.1861(14) 0.4639(10) 0.9737(7) 0.048(6) Uani 1 1 d . U . . .
H054 H 0.179259 0.432787 0.989400 0.057 Uiso 1 1 calc R U . . .
C055 C -0.1503(12) 0.2730(9) 0.6520(7) 0.040(5) Uani 1 1 d . U . . .
C056 C -0.5770(16) 0.4640(11) 0.5848(8) 0.059(7) Uani 1 1 d . U . . .
H056 H -0.533334 0.449096 0.588889 0.070 Uiso 1 1 calc R U . . .
C057 C -0.1822(14) 0.3622(10) 0.8469(7) 0.049(6) Uani 1 1 d . U . . .
H057 H -0.133761 0.375047 0.850954 0.059 Uiso 1 1 calc R U . . .
C058 C -0.2118(17) 0.6399(13) 0.6760(9) 0.065(7) Uani 1 1 d . U . . .
H058 H -0.254840 0.633506 0.690176 0.077 Uiso 1 1 calc R U . . .
C059 C -0.6642(14) 0.0877(10) 0.6918(7) 0.046(5) Uani 1 1 d . U . . .
H059 H -0.645979 0.124093 0.687194 0.055 Uiso 1 1 calc R U . . .
C05B C -0.4600(16) 0.5234(11) 0.6544(8) 0.056(6) Uani 1 1 d . U . . .
H05B H -0.476513 0.531600 0.629323 0.067 Uiso 1 1 calc R U . . .
C05C C -0.2277(11) 0.8129(8) 0.9101(6) 0.035(4) Uani 1 1 d . U . . .
H05F H -0.179832 0.808841 0.920543 0.042 Uiso 1 1 calc R U . . .
H05G H -0.251036 0.836814 0.928362 0.042 Uiso 1 1 calc R U . . .
C05D C 0.4207(16) 0.9195(11) 0.9359(8) 0.054(6) Uani 1 1 d . U . . .
H05I H 0.464671 0.927983 0.948933 0.065 Uiso 1 1 calc R U . . .
C05E C -0.2907(13) 0.2999(10) 0.4715(7) 0.045(3) Uani 1 1 d . U . . .
C05F C -0.3206(13) 0.3219(10) 0.8350(7) 0.044(5) Uani 1 1 d . U . . .
C05G C 0.0053(12) 0.4607(9) 0.8606(6) 0.038(5) Uani 1 1 d . U . . .
H05K H 0.027217 0.454323 0.836267 0.045 Uiso 1 1 calc R U . . .
C05H C -0.8163(15) 0.0413(11) 0.5724(8) 0.056(6) Uani 1 1 d . U . . .
H05H H -0.834679 0.006028 0.563988 0.068 Uiso 1 1 calc R U . . .
C05I C 0.3771(14) 0.9620(10) 0.9282(7) 0.046(5) Uani 1 1 d . U . . .
H05M H 0.393485 0.998767 0.933634 0.055 Uiso 1 1 calc R U . . .
C05J C -0.0990(12) 0.3674(10) 0.5748(7) 0.041(5) Uani 1 1 d . U . . .
H05J H -0.068226 0.340022 0.570039 0.049 Uiso 1 1 calc R U . . .
C05K C -0.7157(11) 0.3421(8) 0.6300(6) 0.034(4) Uani 1 1 d . U . . .
H05A H -0.718387 0.313776 0.650023 0.040 Uiso 1 1 calc R U . . .
H05C H -0.754825 0.364973 0.635097 0.040 Uiso 1 1 calc R U . . .
C05L C -0.2006(12) 0.1031(9) 0.4721(6) 0.039(5) Uani 1 1 d . U . . .
H05L H -0.171360 0.074133 0.470700 0.047 Uiso 1 1 calc R U . . .
C05M C -0.1897(12) 0.6895(9) 0.9982(6) 0.036(5) Uani 1 1 d . U . . .
H05O H -0.149446 0.671408 0.991188 0.043 Uiso 1 1 calc R U . . .
C05N C -0.6973(16) 0.4665(12) 0.5972(8) 0.057(7) Uani 1 1 d . U . . .
H05N H -0.740489 0.451372 0.608440 0.069 Uiso 1 1 calc R U . . .
C05O C -0.0750(14) 1.0082(10) 0.9398(7) 0.048(6) Uani 1 1 d . U . . .
H05Q H -0.032185 1.023638 0.951585 0.058 Uiso 1 1 calc R U . . .
C05P C -0.2136(12) 0.1980(8) 0.4686(6) 0.035(4) Uani 1 1 d . U . . .
H05P H -0.194358 0.234198 0.464367 0.041 Uiso 1 1 calc R U . . .
C05Q C -0.2041(10) 0.1857(8) 0.5676(6) 0.029(2) Uani 1 1 d . U . . .
H05D H -0.184161 0.165108 0.545952 0.035 Uiso 1 1 calc R U . . .
H05E H -0.253421 0.191209 0.560392 0.035 Uiso 1 1 calc R U . . .
C05R C -0.3190(14) 0.7160(10) 0.7569(8) 0.049(3) Uani 1 1 d . U . . .
H05R H -0.336680 0.718209 0.731198 0.058 Uiso 1 1 calc R U . . .
C05S C -0.6148(14) 0.3440(10) 0.4293(7) 0.046(5) Uani 1 1 d . U . . .
H05S H -0.618495 0.311666 0.413886 0.055 Uiso 1 1 calc R U . . .
C05T C -0.0424(14) 0.7402(10) 1.0432(7) 0.050(6) Uani 1 1 d . U . . .
H05T H -0.070464 0.735243 1.067439 0.060 Uiso 1 1 calc R U . . .
H05U H -0.036543 0.703917 1.032079 0.060 Uiso 1 1 calc R U . . .
C05U C -0.1302(14) 0.9607(10) 0.8047(8) 0.049(6) Uani 1 1 d . U . . .
H05V H -0.130106 0.988731 0.823841 0.058 Uiso 1 1 calc R U . . .
C05V C -0.5832(12) 0.1438(10) 0.8279(7) 0.042(5) Uani 1 1 d . U . . .
C05W C -0.0838(13) 0.6434(9) 0.6734(7) 0.040(5) Uani 1 1 d . U . . .
C05X C -0.2881(13) 0.0188(9) 0.6622(7) 0.044(5) Uani 1 1 d . U . . .
H05X H -0.293867 -0.004233 0.639862 0.053 Uiso 1 1 calc R U . . .
C05Y C 0.2150(13) 0.4972(10) 0.8018(7) 0.046(5) Uani 1 1 d . U . . .
H05Y H 0.213801 0.459035 0.798606 0.055 Uiso 1 1 calc R U . . .
C05Z C 0.2283(13) 0.6076(10) 0.8111(7) 0.042(5) Uani 1 1 d . U . . .
H05Z H 0.234358 0.645874 0.814425 0.050 Uiso 1 1 calc R U . . .
C060 C -0.3342(13) 0.6329(10) 0.9113(7) 0.044(5) Uani 1 1 d . U . . .
H060 H -0.365570 0.660129 0.908362 0.053 Uiso 1 1 calc R U . . .
C061 C -0.3142(14) -0.0352(10) 0.5245(7) 0.048(6) Uani 1 1 d . U . . .
H061 H -0.319562 -0.064340 0.506095 0.058 Uiso 1 1 calc R U . . .
C062 C 0.3369(12) 0.7409(8) 0.9289(6) 0.036(3) Uani 1 1 d . U . . .
H06L H 0.386766 0.736147 0.922088 0.043 Uiso 1 1 calc R U . . .
H06O H 0.337438 0.759353 0.954679 0.043 Uiso 1 1 calc R U . . .
C063 C -0.1879(16) 0.4471(12) 0.5884(8) 0.058(7) Uani 1 1 d . U . . .
H063 H -0.219126 0.474365 0.592564 0.070 Uiso 1 1 calc R U . . .
C064 C -0.7395(16) 0.2708(12) 0.4825(8) 0.060(7) Uani 1 1 d . U . . .
H064 H -0.733804 0.308012 0.476007 0.072 Uiso 1 1 calc R U . . .
C065 C 0.0654(14) 0.9739(10) 0.8390(8) 0.046(5) Uani 1 1 d . U . . .
H065 H 0.065143 0.948480 0.859238 0.055 Uiso 1 1 calc R U . . .
C066 C -0.3588(15) 0.5816(11) 0.9276(8) 0.056(6) Uani 1 1 d . U . . .
H066 H -0.405425 0.575887 0.938022 0.067 Uiso 1 1 calc R U . . .
C067 C 0.0299(12) 0.7683(9) 1.0532(7) 0.041(5) Uani 1 1 d . U . . .
H06P H 0.026588 0.788361 1.078115 0.050 Uiso 1 1 calc R U . . .
H06Q H 0.043847 0.794997 1.032874 0.050 Uiso 1 1 calc R U . . .
C068 C 0.3514(12) 0.7728(8) 0.8489(6) 0.037(5) Uani 1 1 d . U . . .
C069 C 0.2117(13) 0.7997(9) 1.0303(7) 0.043(5) Uani 1 1 d . U . . .
C06A C -0.7577(12) 0.1627(10) 0.5029(7) 0.043(5) Uani 1 1 d . U . . .
H06A H -0.763611 0.125667 0.509886 0.051 Uiso 1 1 calc R U . . .
C06B C -0.4591(14) 0.3560(10) 0.8120(6) 0.044(5) Uani 1 1 d . U . . .
H06B H -0.509848 0.349809 0.819287 0.053 Uiso 1 1 calc R U . . .
H06C H -0.438172 0.388023 0.827026 0.053 Uiso 1 1 calc R U . . .
C06C C -0.1622(10) 0.2406(8) 0.5701(6) 0.029(3) Uani 1 1 d . U . . .
H06D H -0.162681 0.257852 0.544429 0.035 Uiso 1 1 calc R U . . .
H06E H -0.112175 0.235889 0.576512 0.035 Uiso 1 1 calc R U . . .
C06D C 0.0284(14) 0.5423(10) 0.7914(7) 0.045(5) Uani 1 1 d . U . . .
H06S H 0.073811 0.534107 0.803091 0.054 Uiso 1 1 calc R U . . .
H06T H 0.006685 0.508523 0.778772 0.054 Uiso 1 1 calc R U . . .
C06E C -0.0525(12) 0.5166(9) 0.9044(6) 0.035(4) Uani 1 1 d . U . . .
H06U H -0.072286 0.549482 0.910424 0.042 Uiso 1 1 calc R U . . .
C06F C -0.1536(15) 0.3954(11) 0.7071(8) 0.055(6) Uani 1 1 d . U . . .
H06F H -0.120998 0.371378 0.715735 0.066 Uiso 1 1 calc R U . . .
C06G C -0.3778(12) 0.3836(9) 0.7539(6) 0.040(5) Uani 1 1 d . U . . .
H06G H -0.349785 0.352912 0.759155 0.048 Uiso 1 1 calc R U . . .
H06H H -0.356225 0.415278 0.769114 0.048 Uiso 1 1 calc R U . . .
C06H C -0.1449(14) 0.4929(10) 0.8043(7) 0.049(6) Uani 1 1 d . U . . .
H06V H -0.116417 0.463968 0.807863 0.059 Uiso 1 1 calc R U . . .
C06I C -0.2696(12) 0.0834(10) 0.7268(7) 0.042(5) Uani 1 1 d . U . . .
H06I H -0.261861 0.106176 0.749257 0.050 Uiso 1 1 calc R U . . .
C06J C 0.2626(15) 0.5278(11) 0.9354(7) 0.052(6) Uani 1 1 d . U . . .
H06W H 0.308456 0.540408 0.926064 0.062 Uiso 1 1 calc R U . . .
C06K C 0.2991(12) 0.6031(9) 1.0279(7) 0.041(5) Uani 1 1 d . U . . .
H06X H 0.328793 0.574374 1.028318 0.050 Uiso 1 1 calc R U . . .
C06L C 0.1788(13) 0.8231(10) 0.6648(7) 0.043(5) Uani 1 1 d . U . . .
C06M C -0.4848(15) 0.0564(11) 0.8583(7) 0.051(6) Uani 1 1 d . U . . .
H06M H -0.535020 0.053608 0.861043 0.061 Uiso 1 1 calc R U . . .
C06N C -0.4609(17) 0.5588(12) 0.6827(9) 0.061(7) Uani 1 1 d . U . . .
H06N H -0.471671 0.594512 0.677287 0.074 Uiso 1 1 calc R U . . .
C06O C 0.2393(15) 0.8083(11) 1.0667(8) 0.052(6) Uani 1 1 d . U . . .
H06 H 0.226444 0.783106 1.086580 0.062 Uiso 1 1 calc R U . . .
C06P C 0.2063(10) 0.5531(8) 0.9251(6) 0.029(4) Uani 1 1 d . U . . .
C06Q C 0.4015(13) 0.8694(9) 0.9254(7) 0.044(5) Uani 1 1 d . U . . .
H1 H 0.433558 0.842738 0.928863 0.052 Uiso 1 1 calc R U . . .
C06R C -0.4473(16) 0.0218(12) 0.8779(9) 0.059(7) Uani 1 1 d . U . . .
H06R H -0.471088 -0.003395 0.895150 0.071 Uiso 1 1 calc R U . . .
C06S C -0.1981(16) 1.0095(11) 0.9263(8) 0.055(6) Uani 1 1 d . U . . .
H2 H -0.240981 1.025497 0.930755 0.066 Uiso 1 1 calc R U . . .
C06T C -0.1355(15) 0.8801(11) 0.7469(8) 0.052(6) Uani 1 1 d . U . . .
H3 H -0.137196 0.852609 0.727276 0.063 Uiso 1 1 calc R U . . .
C06U C -0.0988(14) 0.8879(10) 1.0101(8) 0.048(6) Uani 1 1 d . U . . .
H4 H -0.086998 0.885694 0.983286 0.057 Uiso 1 1 calc R U . . .
C06V C 0.0458(12) 0.8685(9) 0.7313(7) 0.042(5) Uani 1 1 d . U . . .
H5 H 0.023376 0.836872 0.745339 0.050 Uiso 1 1 calc R U . . .
H H 0.018655 0.899669 0.737627 0.050 Uiso 1 1 calc R U . . .
C06W C -0.5208(12) 0.0964(9) 0.7596(6) 0.038(5) Uani 1 1 d . U . . .
H06J H -0.547800 0.062202 0.767680 0.045 Uiso 1 1 calc R U . . .
H06K H -0.551229 0.114870 0.741814 0.045 Uiso 1 1 calc R U . . .
C06X C -0.2386(14) 0.7709(10) 1.0178(7) 0.049(6) Uani 1 1 d . U . . .
H6 H -0.231930 0.808071 1.025200 0.058 Uiso 1 1 calc R U . . .
C06Y C -0.6322(14) 0.4352(11) 0.7629(7) 0.051(6) Uani 1 1 d . U . . .
H06Y H -0.636193 0.445671 0.789484 0.062 Uiso 1 1 calc R U . . .
C06Z C -0.0734(13) 0.2807(9) 0.6527(7) 0.044(5) Uani 1 1 d . U . . .
H06Z H -0.046698 0.293457 0.630751 0.052 Uiso 1 1 calc R U . . .
C070 C -0.5424(12) 0.2395(9) 0.4561(6) 0.036(5) Uani 1 1 d . U . . .
H07A H -0.535068 0.203934 0.467157 0.044 Uiso 1 1 calc R U . . .
H07B H -0.571038 0.232801 0.432141 0.044 Uiso 1 1 calc R U . . .
C071 C -0.3147(13) 0.5407(10) 0.9281(8) 0.048(6) Uani 1 1 d . U . . .
H071 H -0.331662 0.505536 0.936493 0.058 Uiso 1 1 calc R U . . .
C072 C -0.5540(14) -0.0222(10) 0.5671(7) 0.044(5) Uani 1 1 d . U . . .
H072 H -0.574458 -0.017285 0.542399 0.052 Uiso 1 1 calc R U . . .
C073 C 0.0122(14) 0.5574(10) 0.6427(7) 0.048(6) Uani 1 1 d . U . . .
H073 H -0.038154 0.554487 0.640812 0.058 Uiso 1 1 calc R U . . .
C074 C -0.1299(14) 0.9333(11) 0.7368(8) 0.050(6) Uani 1 1 d . U . . .
H074 H -0.128667 0.942089 0.709987 0.060 Uiso 1 1 calc R U . . .
C075 C -0.7463(14) 0.0513(10) 0.5831(7) 0.047(5) Uani 1 1 d . U . . .
H075 H -0.716049 0.023047 0.580639 0.057 Uiso 1 1 calc R U . . .
C076 C -0.8667(14) 0.2060(11) 0.7121(8) 0.051(6) Uani 1 1 d . U . . .
H076 H -0.916414 0.200146 0.716598 0.061 Uiso 1 1 calc R U . . .
C077 C 0.0498(10) 0.5978(8) 0.6661(5) 0.028(4) Uani 1 1 d . U . . .
C078 C -0.4967(16) -0.0782(11) 0.6095(8) 0.055(6) Uani 1 1 d . U . . .
H078 H -0.476474 -0.111108 0.613740 0.066 Uiso 1 1 calc R U . . .
C079 C -0.5827(16) 0.1640(12) 0.8643(8) 0.058(7) Uani 1 1 d . U . . .
H079 H -0.538831 0.176474 0.876313 0.069 Uiso 1 1 calc R U . . .
C07A C -0.0213(13) 0.5963(10) 0.7393(6) 0.044(5) Uani 1 1 d . U . . .
H07O H -0.052082 0.614981 0.757314 0.052 Uiso 1 1 calc R U . . .
H07P H -0.048746 0.562574 0.729939 0.052 Uiso 1 1 calc R U . . .
C07B C -0.2883(12) 0.1847(9) 0.4769(6) 0.037(5) Uani 1 1 d . U . . .
C07C C -0.4545(13) 0.3691(10) 0.7689(7) 0.043(5) Uani 1 1 d . U . . .
H07C H -0.482625 0.399922 0.764019 0.052 Uiso 1 1 calc R U . . .
H07D H -0.476405 0.337537 0.753725 0.052 Uiso 1 1 calc R U . . .
C07D C 0.3114(14) 0.9481(10) 0.9128(7) 0.049(6) Uani 1 1 d . U . . .
H07Q H 0.279575 0.974885 0.909320 0.059 Uiso 1 1 calc R U . . .
C07E C 0.2971(11) 0.6845(8) 0.9332(6) 0.035(3) Uani 1 1 d . U . . .
H07R H 0.320337 0.665436 0.953902 0.042 Uiso 1 1 calc R U . . .
H07T H 0.248001 0.688761 0.941788 0.042 Uiso 1 1 calc R U . . .
C07F C -0.2461(16) -0.0173(11) 0.5392(8) 0.055(6) Uani 1 1 d . U . . .
H07F H -0.206501 -0.035339 0.531128 0.066 Uiso 1 1 calc R U . . .
C07G C 0.3283(13) 0.6547(9) 1.0336(6) 0.041(5) Uani 1 1 d . U . . .
H07U H 0.377423 0.661889 1.039576 0.049 Uiso 1 1 calc R U . . .
C07H C 0.0417(14) 1.0251(10) 0.8471(7) 0.046(5) Uani 1 1 d . U . . .
H07X H 0.028101 1.034421 0.872732 0.056 Uiso 1 1 calc R U . . .
C07I C 0.2859(14) 0.6970(10) 1.0308(7) 0.049(6) Uani 1 1 d . U . . .
H07 H 0.305982 0.733463 1.033861 0.058 Uiso 1 1 calc R U . . .
C07J C -0.2582(11) 0.6619(8) 0.9973(6) 0.032(4) Uani 1 1 d . U . . .
H7 H -0.264255 0.624446 0.990517 0.039 Uiso 1 1 calc R U . . .
C07K C -0.8153(14) 0.1899(11) 0.4945(7) 0.047(6) Uani 1 1 d . U . . .
H07K H -0.861953 0.171927 0.495581 0.057 Uiso 1 1 calc R U . . .
C07L C -0.4556(12) 0.0839(10) 0.7389(7) 0.042(5) Uani 1 1 d . U . . .
H07E H -0.421887 0.071079 0.757737 0.051 Uiso 1 1 calc R U . . .
H07G H -0.432756 0.117445 0.727224 0.051 Uiso 1 1 calc R U . . .
C07M C -0.6997(14) 0.5119(10) 0.5746(7) 0.047(6) Uani 1 1 d . U . . .
H07M H -0.742231 0.528999 0.572244 0.057 Uiso 1 1 calc R U . . .
C07N C -0.2755(15) 0.0301(12) 0.7306(8) 0.056(6) Uani 1 1 d . U . . .
H07N H -0.273275 0.014978 0.755696 0.067 Uiso 1 1 calc R U . . .
C07O C 0.2853(16) 0.8530(11) 1.0747(8) 0.056(7) Uani 1 1 d . U . . .
H8 H 0.301660 0.860057 1.100550 0.068 Uiso 1 1 calc R U . . .
C07P C 0.2939(11) 0.6496(8) 0.8968(6) 0.036(3) Uani 1 1 d . U . . .
H9 H 0.333432 0.626311 0.897365 0.044 Uiso 1 1 calc R U . . .
HA H 0.301339 0.673349 0.874056 0.044 Uiso 1 1 calc R U . . .
C07Q C 0.4592(14) 0.7701(10) 0.8114(7) 0.045(5) Uani 1 1 d . U . . .
H10 H 0.509371 0.776694 0.809082 0.054 Uiso 1 1 calc R U . . .
C07R C -0.4669(12) 0.2704(9) 0.4452(7) 0.040(5) Uani 1 1 d . U . . .
H07H H -0.470441 0.288069 0.419801 0.048 Uiso 1 1 calc R U . . .
H07I H -0.453491 0.298861 0.465029 0.048 Uiso 1 1 calc R U . . .
C07S C -0.2631(14) 0.3087(10) 0.4328(7) 0.047(3) Uani 1 1 d . U . . .
H07S H -0.277907 0.283841 0.412446 0.057 Uiso 1 1 calc R U . . .
C07T C -0.4710(13) 0.0413(9) 0.7072(7) 0.044(5) Uani 1 1 d . U . . .
H07J H -0.492261 0.007556 0.719198 0.053 Uiso 1 1 calc R U . . .
H07L H -0.425533 0.033500 0.695064 0.053 Uiso 1 1 calc R U . . .
C07U C -0.4506(13) 0.0975(10) 0.8335(7) 0.042(5) Uani 1 1 d . U . . .
C07V C -0.3021(15) 0.3580(12) 0.8647(8) 0.055(6) Uani 1 1 d . U . . .
H07V H -0.338099 0.368742 0.881582 0.066 Uiso 1 1 calc R U . . .
C07W C -0.4163(16) 0.2407(12) 0.8959(8) 0.057(7) Uani 1 1 d . U . . .
H07W H -0.378631 0.224522 0.883509 0.069 Uiso 1 1 calc R U . . .
C07X C 0.1225(11) 0.8815(8) 0.7462(6) 0.034(4) Uani 1 1 d . U . . .
H11 H 0.145499 0.912082 0.731222 0.041 Uiso 1 1 calc R U . . .
HB H 0.148970 0.849700 0.740752 0.041 Uiso 1 1 calc R U . . .
C07Y C -0.5762(14) 0.5074(10) 0.5588(7) 0.048(6) Uani 1 1 d . U . . .
H07Y H -0.535020 0.519122 0.544220 0.058 Uiso 1 1 calc R U . . .
C07Z C -0.1317(17) 0.4464(12) 0.6933(9) 0.062(7) Uani 1 1 d . U . . .
H07Z H -0.082316 0.456223 0.690009 0.074 Uiso 1 1 calc R U . . .
C080 C -0.3773(12) 0.0979(9) 0.8305(6) 0.038(5) Uani 1 1 d . U . . .
H080 H -0.352266 0.124139 0.814524 0.046 Uiso 1 1 calc R U . . .
C081 C 0.4262(12) 0.7800(9) 0.8484(6) 0.038(5) Uani 1 1 d . U . . .
H081 H 0.453217 0.790581 0.870935 0.046 Uiso 1 1 calc R U . . .
C082 C -0.0271(14) 0.4306(10) 0.9254(7) 0.046(5) Uani 1 1 d . U . . .
H082 H -0.028557 0.403624 0.944667 0.055 Uiso 1 1 calc R U . . .
C083 C -0.2566(17) 0.5258(12) 0.7860(9) 0.060(7) Uani 1 1 d . U . . .
H083 H -0.303626 0.517751 0.776444 0.072 Uiso 1 1 calc R U . . .
C084 C -0.1220(15) 0.4601(11) 0.5718(8) 0.055(6) Uani 1 1 d . U . . .
H084 H -0.107465 0.496614 0.565516 0.066 Uiso 1 1 calc R U . . .
C085 C -0.2853(15) -0.0044(12) 0.6972(8) 0.055(6) Uani 1 1 d . U . . .
H085 H -0.289817 -0.042643 0.699537 0.066 Uiso 1 1 calc R U . . .
C086 C 0.2716(15) 0.8808(11) 0.7919(8) 0.055(6) Uani 1 1 d . U . . .
H086 H 0.253924 0.844558 0.785451 0.065 Uiso 1 1 calc R U . . .
C087 C 0.3197(14) 0.8603(11) 0.6529(7) 0.051(6) Uani 1 1 d . U . . .
H087 H 0.368605 0.870761 0.648288 0.062 Uiso 1 1 calc R U . . .
C088 C 0.1233(14) 0.5987(10) 0.6702(7) 0.047(5) Uani 1 1 d . U . . .
H088 H 0.147909 0.625113 0.686846 0.056 Uiso 1 1 calc R U . . .
C089 C 0.0398(13) 0.8566(9) 0.6878(7) 0.041(5) Uani 1 1 d . U . . .
H08D H 0.060822 0.888503 0.673525 0.049 Uiso 1 1 calc R U . . .
H08F H -0.010938 0.850159 0.680608 0.049 Uiso 1 1 calc R U . . .
C08B C -0.3671(14) 0.7049(10) 0.7874(7) 0.048(3) Uani 1 1 d . U . . .
H08H H -0.416846 0.699112 0.783009 0.058 Uiso 1 1 calc R U . . .
C08C C -0.8202(11) 0.2167(9) 0.7428(6) 0.036(4) Uani 1 1 d . U . . .
H08C H -0.838837 0.219735 0.768311 0.043 Uiso 1 1 calc R U . . .
C08D C 0.0024(14) 0.4214(10) 0.8889(7) 0.048(6) Uani 1 1 d . U . . .
H08I H 0.020826 0.387792 0.883451 0.058 Uiso 1 1 calc R U . . .
C08E C -0.1706(12) 0.1546(9) 0.4671(6) 0.039(5) Uani 1 1 d . U . . .
H08E H -0.120978 0.161287 0.462636 0.046 Uiso 1 1 calc R U . . .
C08F C -0.1128(16) 0.9380(12) 1.0252(8) 0.058(7) Uani 1 1 d . U . . .
H08M H -0.113033 0.969112 1.009529 0.069 Uiso 1 1 calc R U . . .
C08G C -0.0783(15) 0.4215(11) 0.5643(8) 0.052(6) Uani 1 1 d . U . . .
H08G H -0.033733 0.430565 0.552119 0.062 Uiso 1 1 calc R U . . .
C08H C 0.2309(12) 0.8058(9) 0.6895(7) 0.041(5) Uani 1 1 d . U . . .
H08N H 0.218906 0.780955 0.709675 0.049 Uiso 1 1 calc R U . . .
C08I C -0.1653(12) 0.3545(9) 0.5922(6) 0.037(5) Uani 1 1 d . U . . .
C08J C -0.6381(15) 0.5317(10) 0.5555(8) 0.051(6) Uani 1 1 d . U . . .
H08J H -0.638741 0.562791 0.539835 0.061 Uiso 1 1 calc R U . . .
C08K C -0.1789(15) 0.4842(11) 0.6839(8) 0.055(6) Uani 1 1 d . U . . .
H08K H -0.160526 0.519510 0.676449 0.065 Uiso 1 1 calc R U . . .
C08L C -0.8048(14) 0.2449(11) 0.4841(8) 0.052(6) Uani 1 1 d . U . . .
H08L H -0.844645 0.263671 0.478080 0.062 Uiso 1 1 calc R U . . .
C08M C 0.3469(13) 0.7436(9) 0.7816(7) 0.042(5) Uani 1 1 d . U . . .
H08O H 0.319701 0.730145 0.759716 0.050 Uiso 1 1 calc R U . . .
C08N C 0.0007(17) 0.8050(12) 0.6075(8) 0.060(7) Uani 1 1 d . U . . .
H08Q H -0.020221 0.833130 0.621022 0.072 Uiso 1 1 calc R U . . .
C08O C 0.0834(17) 0.7394(12) 0.6031(8) 0.059(7) Uani 1 1 d . U . . .
H08R H 0.121069 0.722760 0.614698 0.071 Uiso 1 1 calc R U . . .
C08P C -0.2317(15) 0.3795(12) 0.8710(8) 0.055(6) Uani 1 1 d . U . . .
H08P H -0.219411 0.405166 0.891324 0.066 Uiso 1 1 calc R U . . .
C08Q C -0.126(2) 0.9739(14) 0.7637(10) 0.074(9) Uani 1 1 d . U . . .
H08S H -0.120648 1.010577 0.755940 0.088 Uiso 1 1 calc R U . . .
C08R C 0.0540(17) 0.5209(12) 0.6219(9) 0.060(7) Uani 1 1 d . U . . .
H08U H 0.031026 0.494912 0.604362 0.072 Uiso 1 1 calc R U . . .
C08S C 0.3890(17) 0.6558(12) 0.6737(8) 0.061(7) Uani 1 1 d . U . . .
H08Y H 0.433870 0.679716 0.669147 0.073 Uiso 1 1 calc R U . . .
C08T C -0.2361(13) 0.0252(10) 0.5646(7) 0.045(5) Uani 1 1 d . U . . .
H08T H -0.190419 0.035790 0.575217 0.054 Uiso 1 1 calc R U . . .
C08U C -0.1262(16) 0.9393(12) 1.0644(8) 0.060(7) Uani 1 1 d . U . . .
H08W H -0.136600 0.972648 1.076012 0.072 Uiso 1 1 calc R U . . .
C08V C -0.0769(15) 0.2524(11) 0.7202(8) 0.054(6) Uani 1 1 d . U . . .
H08V H -0.051855 0.246373 0.743342 0.064 Uiso 1 1 calc R U . . .
C08W C -0.4087(14) 0.2305(11) 0.4429(7) 0.049(6) Uani 1 1 d . U . . .
H08A H -0.382826 0.235679 0.417946 0.059 Uiso 1 1 calc R U . . .
H08B H -0.431741 0.192994 0.442939 0.059 Uiso 1 1 calc R U . . .
C08X C 0.308(2) 0.8874(14) 1.0459(10) 0.074(9) Uani 1 1 d . U . . .
H08X H 0.342635 0.916794 1.051648 0.089 Uiso 1 1 calc R U . . .
C08Y C -0.112(2) 1.1562(14) 0.8272(10) 0.075(9) Uani 1 1 d . U . . .
H08 H -0.066934 1.180324 0.832166 0.090 Uiso 1 1 calc R U . . .
C08Z C -0.0837(14) 0.6629(11) 0.6343(7) 0.050(6) Uani 1 1 d . U . . .
H08Z H -0.039609 0.673632 0.622064 0.060 Uiso 1 1 calc R U . . .
C090 C -0.1913(14) 0.3884(10) 0.4546(7) 0.048(3) Uani 1 1 d . U . . .
H090 H -0.156283 0.417688 0.449990 0.057 Uiso 1 1 calc R U . . .
C091 C -0.6233(18) 0.3916(13) 0.4132(9) 0.068(8) Uani 1 1 d . U . . .
H091 H -0.627588 0.392854 0.385697 0.081 Uiso 1 1 calc R U . . .
C092 C -0.2446(13) 0.5521(10) 0.9159(7) 0.044(5) Uani 1 1 d . U . . .
H092 H -0.213868 0.524132 0.916819 0.053 Uiso 1 1 calc R U . . .
C093 C 0.2678(17) 0.8797(13) 0.6283(8) 0.062(7) Uani 1 1 d . U . . .
H093 H 0.280248 0.905309 0.608671 0.075 Uiso 1 1 calc R U . . .
C094 C -0.8394(13) 0.2040(10) 0.6742(7) 0.046(5) Uani 1 1 d . U . . .
H094 H -0.870996 0.196972 0.652862 0.055 Uiso 1 1 calc R U . . .
C095 C 0.1253(15) 0.5226(12) 0.6268(8) 0.055(6) Uani 1 1 d . U . . .
H095 H 0.151564 0.496939 0.613913 0.066 Uiso 1 1 calc R U . . .
C096 C -0.4469(18) 0.5459(13) 0.7197(10) 0.070(8) Uani 1 1 d . U . . .
H096 H -0.454581 0.570189 0.740613 0.083 Uiso 1 1 calc R U . . .
C097 C -0.6467(15) 0.1348(11) 0.8075(8) 0.055(6) Uani 1 1 d . U . . .
H097 H -0.646354 0.124526 0.780754 0.066 Uiso 1 1 calc R U . . .
C098 C -0.6355(14) 0.3656(10) 0.7135(7) 0.049(6) Uani 1 1 d . U . . .
H098 H -0.637528 0.328513 0.705939 0.058 Uiso 1 1 calc R U . . .
C099 C -0.0407(12) 0.2685(9) 0.6871(6) 0.040(5) Uani 1 1 d . U . . .
H099 H 0.009732 0.271528 0.687817 0.048 Uiso 1 1 calc R U . . .
C09B C 0.1597(14) 0.5627(10) 0.6511(7) 0.049(6) Uani 1 1 d . U . . .
H09B H 0.209761 0.564549 0.654182 0.058 Uiso 1 1 calc R U . . .
C09C C -0.4454(15) 0.2811(11) 0.8766(8) 0.056(6) Uani 1 1 d . U . . .
C09E C -0.1254(16) 0.8929(11) 1.0890(9) 0.059(7) Uani 1 1 d . U . . .
H09E H -0.133861 0.895928 1.116150 0.071 Uiso 1 1 calc R U . . .
C09F C -0.3744(17) 0.0230(12) 0.8730(8) 0.061(7) Uani 1 1 d . U . . .
H09F H -0.348000 -0.002407 0.885435 0.074 Uiso 1 1 calc R U . . .
C09G C -0.7350(14) 0.0762(11) 0.7051(8) 0.050(6) Uani 1 1 d . U . . .
H09G H -0.766137 0.103917 0.707009 0.060 Uiso 1 1 calc R U . . .
C09H C 0.1956(15) 0.8584(12) 0.6348(8) 0.056(7) Uani 1 1 d . U . . .
H09H H 0.159084 0.868680 0.618462 0.067 Uiso 1 1 calc R U . . .
C09I C -0.7480(17) 0.2231(12) 0.7378(8) 0.060(7) Uani 1 1 d . U . . .
H09I H -0.717452 0.228115 0.759664 0.072 Uiso 1 1 calc R U . . .
C09J C -0.020(2) 1.0775(14) 0.6537(11) 0.080(9) Uani 1 1 d . U . . .
H09J H -0.011030 1.076153 0.625161 0.096 Uiso 1 1 calc R U . . .
C09K C -0.3084(14) 0.7438(10) 1.0154(8) 0.051(6) Uani 1 1 d . U . . .
H09K H -0.348326 0.763320 1.020073 0.062 Uiso 1 1 calc R U . . .
C09L C 0.4204(14) 0.7517(10) 0.7797(7) 0.050(6) Uani 1 1 d . U . . .
H09L H 0.443937 0.744256 0.756071 0.060 Uiso 1 1 calc R U . . .
C09M C -0.3180(12) 0.6896(9) 1.0063(6) 0.040(5) Uani 1 1 d . U . . .
H09M H -0.364331 0.670965 1.006052 0.048 Uiso 1 1 calc R U . . .
C09N C -0.043(3) 0.956(2) 0.5686(14) 0.109(14) Uani 1 1 d . U . . .
H09N H -0.057745 0.993323 0.565528 0.130 Uiso 1 1 calc R U . . .
C09O C 0.3005(14) 0.8268(11) 0.6830(8) 0.051(6) Uani 1 1 d . U . . .
H09O H 0.336276 0.817475 0.700284 0.062 Uiso 1 1 calc R U . . .
C09P C 0.0386(18) 1.0614(13) 0.8175(9) 0.068(8) Uani 1 1 d . U . . .
H09P H 0.024884 1.096598 0.822884 0.082 Uiso 1 1 calc R U . . .
C09Q C 0.2544(13) 0.4812(10) 0.9609(7) 0.044(5) Uani 1 1 d . U . . .
H09Q H 0.294134 0.463273 0.968519 0.053 Uiso 1 1 calc R U . . .
C09R C -0.4371(16) 0.2223(12) 0.9312(8) 0.058(7) Uani 1 1 d . U . . .
H09R H -0.416946 0.193210 0.943228 0.070 Uiso 1 1 calc R U . . .
C09S C -0.7128(18) -0.0166(13) 0.7084(9) 0.066(8) Uani 1 1 d . U . . .
H09S H -0.730101 -0.053003 0.713486 0.079 Uiso 1 1 calc R U . . .
Cl1B Cl -0.2910(14) 0.7033(10) 1.1292(10) 0.250(10) Uani 1 1 d . . . . .
C09U C -0.3381(14) 0.7029(10) 0.8252(7) 0.047(3) Uani 1 1 d . U . . .
H09U H -0.369186 0.696348 0.846653 0.056 Uiso 1 1 calc R U . . .
C09V C -0.1120(15) 0.8439(11) 1.0722(8) 0.052(6) Uani 1 1 d . U . . .
H09V H -0.110310 0.812411 1.087341 0.063 Uiso 1 1 calc R U . . .
C09W C -0.4985(17) 0.3055(13) 0.8928(9) 0.063(7) Uani 1 1 d . U . . .
H09W H -0.519632 0.332961 0.879477 0.076 Uiso 1 1 calc R U . . .
C09X C -0.2154(16) 0.4844(12) 0.7897(8) 0.058(7) Uani 1 1 d . U . . .
H09X H -0.234224 0.448807 0.782346 0.069 Uiso 1 1 calc R U . . .
C09Y C -0.4205(15) 0.4954(10) 0.7269(8) 0.052(6) Uani 1 1 d . U . . .
H09Y H -0.409090 0.485902 0.752618 0.062 Uiso 1 1 calc R U . . .
C09Z C 0.0543(13) 0.7798(10) 0.6240(7) 0.044(5) Uani 1 1 d . U . . .
C0A0 C -0.0537(12) 0.4788(9) 0.9329(7) 0.039(5) Uani 1 1 d . U . . .
H0A0 H -0.072994 0.485991 0.957785 0.047 Uiso 1 1 calc R U . . .
C0A1 C 0.0950(17) 0.3890(12) 0.7049(9) 0.063(7) Uani 1 1 d . U . . .
H0A1 H 0.059656 0.364541 0.719558 0.075 Uiso 1 1 calc R U . . .
C0A2 C -0.6457(16) -0.0058(12) 0.6951(8) 0.061(7) Uani 1 1 d . U . . .
H0A2 H -0.615204 -0.033795 0.692257 0.073 Uiso 1 1 calc R U . . .
C0A3 C 0.3227(14) 0.9854(11) 0.8151(7) 0.051(6) Uani 1 1 d . U . . .
H0A3 H 0.340239 1.021660 0.821539 0.061 Uiso 1 1 calc R U . . .
C0A4 C -0.3408(15) 0.0635(10) 0.8488(7) 0.051(6) Uani 1 1 d . U . . .
H0A4 H -0.290690 0.065844 0.845666 0.061 Uiso 1 1 calc R U . . .
C0A5 C -0.2187(14) 0.3809(10) 0.4921(7) 0.046(3) Uani 1 1 d . U . . .
H0A5 H -0.203748 0.405563 0.512616 0.056 Uiso 1 1 calc R U . . .
C0A6 C -0.2137(14) 0.3545(10) 0.4247(7) 0.047(3) Uani 1 1 d . U . . .
H0A6 H -0.197013 0.361082 0.399038 0.057 Uiso 1 1 calc R U . . .
C0A7 C 0.3448(11) 0.8956(9) 0.7937(7) 0.039(5) Uani 1 1 d . U . . .
H0A7 H 0.376827 0.870331 0.785829 0.047 Uiso 1 1 calc R U . . .
C0A8 C -0.5231(16) 0.2891(12) 0.9310(8) 0.061(7) Uani 1 1 d . U . . .
H0A8 H -0.560741 0.305999 0.942912 0.073 Uiso 1 1 calc R U . . .
C0A9 C 0.3711(16) 0.9469(11) 0.8068(9) 0.058(7) Uani 1 1 d . U . . .
H0A9 H 0.420741 0.955950 0.810184 0.070 Uiso 1 1 calc R U . . .
C0AB C 0.0634(16) 0.7231(12) 0.5697(8) 0.058(7) Uani 1 1 d . U . . .
H0AB H 0.084665 0.694475 0.556947 0.070 Uiso 1 1 calc R U . . .
C0AC C -0.4934(19) 0.2508(14) 0.9497(10) 0.072(8) Uani 1 1 d . U . . .
H0AC H -0.508790 0.241580 0.975200 0.087 Uiso 1 1 calc R U . . .
C0AD C -0.6122(15) 0.4360(11) 0.4740(8) 0.054(6) Uani 1 1 d . U . . .
H0AD H -0.611193 0.468085 0.489535 0.065 Uiso 1 1 calc R U . . .
C0AE C -0.212(2) 0.6554(15) 0.6356(11) 0.083(10) Uani 1 1 d . U . . .
H0AE H -0.255427 0.658468 0.622741 0.099 Uiso 1 1 calc R U . . .
C0AH C -0.648(2) 0.1669(15) 0.8852(10) 0.077(9) Uani 1 1 d . U . . .
H0AH H -0.647956 0.175036 0.912324 0.093 Uiso 1 1 calc R U . . .
C0AI C 0.054(2) 1.0473(14) 0.7823(11) 0.076(9) Uani 1 1 d . U . . .
H0AI H 0.050817 1.072573 0.762118 0.091 Uiso 1 1 calc R U . . .
C0AJ C -0.6260(15) 0.4381(11) 0.4340(8) 0.054(6) Uani 1 1 d . U . . .
H0AJ H -0.636818 0.470575 0.422178 0.065 Uiso 1 1 calc R U . . .
C0AK C -0.212(3) 0.686(2) 1.1391(14) 0.124(7) Uani 1 1 d . U . . .
H0AK H -0.175657 0.718012 1.137478 0.149 Uiso 1 1 calc R U . . .
C0AN C -0.4043(16) 0.8889(12) 0.7963(8) 0.058(7) Uani 1 1 d . U . . .
H0AN H -0.439011 0.863636 0.781332 0.070 Uiso 1 1 calc R U . . .
C0AQ C -0.378(3) 0.888(2) 0.9890(13) 0.106(5) Uani 1 1 d . U . . .
H0AQ H -0.378709 0.849977 0.978746 0.127 Uiso 1 1 calc R U . . .
C0AR C 0.0764(16) 0.9971(11) 0.7727(8) 0.056(6) Uani 1 1 d . U . . .
H0AR H 0.083987 0.986798 0.746429 0.067 Uiso 1 1 calc R U . . .
C0AT C 0.0065(17) 0.7493(12) 0.5506(9) 0.062(7) Uani 1 1 d . U . . .
H0AT H -0.009166 0.738540 0.525138 0.075 Uiso 1 1 calc R U . . .
Cl1C Cl -0.0226(12) 0.9338(7) 0.5285(4) 0.159(7) Uani 1 1 d . . . . .
C94 C 0.4833(18) 0.5777(13) 0.8495(10) 0.070(8) Uani 1 1 d . U . . .
H94 H 0.494695 0.577815 0.877852 0.084 Uiso 1 1 calc R U . . .
C188 C -0.120(3) 0.599(2) 0.4929(15) 0.116(6) Uani 1 1 d . U . . .
H188 H -0.120323 0.638461 0.489459 0.140 Uiso 1 1 calc R U . . .
C56 C -0.7093(17) 0.1408(12) 0.8258(9) 0.062(7) Uani 1 1 d . U . . .
H56 H -0.752663 0.133619 0.811903 0.074 Uiso 1 1 calc R U . . .
C223 C -0.711(2) 0.1575(15) 0.8649(10) 0.078(9) Uani 1 1 d . U . . .
H223 H -0.754433 0.162341 0.877253 0.093 Uiso 1 1 calc R U . . .
C116 C -0.7573(18) 0.0244(13) 0.7150(9) 0.068(8) Uani 1 1 d . U . . .
H116 H -0.802913 0.016092 0.726215 0.082 Uiso 1 1 calc R U . . .
Cl43 Cl -0.2907(10) 0.8416(6) 0.6833(4) 0.145(5) Uani 1 1 d . U . . .
Cl44 Cl -0.2112(16) 0.7959(8) 0.6261(10) 0.299(14) Uani 1 1 d . U . . .
C161 C -0.022(2) 0.7882(14) 0.5700(10) 0.074(9) Uani 1 1 d . U . . .
H161 H -0.059462 0.805143 0.558219 0.089 Uiso 1 1 calc R U . . .
Cl45 Cl -0.3093(12) 0.8649(9) 0.6049(5) 0.191(8) Uani 1 1 d . U . . .
C82 C -0.290(3) 0.815(2) 0.6387(12) 0.107(6) Uani 1 1 d . U . . .
H82 H -0.326685 0.782978 0.636632 0.128 Uiso 1 1 calc R U . . .
C101 C -0.145(2) 0.6665(15) 0.6145(11) 0.081(10) Uani 1 1 d . U . . .
H101 H -0.144079 0.675851 0.587838 0.098 Uiso 1 1 calc R U . . .
Au4 Au -0.44051(10) 0.22152(8) 0.79597(7) 0.0573(9) Uani 0.381(8) 1 d . . P B 2
Cu0K Cu 0.05930(10) 0.72165(8) 0.70356(7) 0.0579(9) Uani 0.620(8) 1 d . . P A 1
C217 C 0.4536(7) 0.4574(10) 0.9270(5) 0.133(18) Uani 1 1 d D U . . .
H217 H 0.439415 0.495036 0.930011 0.159 Uiso 1 1 calc R U . . .

loop_
_atom_site_aniso_label
_atom_site_aniso_U_11
_atom_site_aniso_U_22
_atom_site_aniso_U_33
_atom_site_aniso_U_23
_atom_site_aniso_U_13
_atom_site_aniso_U_12
Au01 0.0186(4) 0.0320(4) 0.0237(4) -0.0038(3) 0.0007(3) 0.0021(3)
Au02 0.0200(4) 0.0313(4) 0.0241(4) 0.0006(3) 0.0052(3) 0.0015(3)
Au03 0.0190(4) 0.0367(4) 0.0309(4) 0.0002(3) 0.0046(3) 0.0008(3)
Au04 0.0195(4) 0.0365(4) 0.0303(4) -0.0060(3) 0.0011(3) 0.0013(3)
Au05 0.0208(4) 0.0339(4) 0.0297(4) -0.0037(3) 0.0013(3) 0.0036(3)
Au06 0.0213(4) 0.0340(4) 0.0305(4) 0.0001(3) 0.0050(3) 0.0038(3)
Au07 0.0230(4) 0.0353(4) 0.0317(4) -0.0063(3) 0.0016(3) 0.0046(3)
Au08 0.0193(4) 0.0363(4) 0.0305(4) -0.0033(3) 0.0022(3) 0.0020(3)
Au09 0.0176(4) 0.0369(4) 0.0308(4) -0.0015(3) 0.0035(3) 0.0023(3)
Au0A 0.0223(4) 0.0337(4) 0.0301(4) -0.0030(3) 0.0040(3) 0.0011(3)
Au0B 0.0212(4) 0.0353(4) 0.0333(4) 0.0013(3) 0.0048(3) 0.0045(3)
Au0C 0.0228(4) 0.0387(4) 0.0264(4) -0.0036(3) -0.0013(3) 0.0038(3)
Au0D 0.0230(4) 0.0345(4) 0.0291(4) -0.0023(3) 0.0016(3) 0.0012(3)
Au0E 0.0231(4) 0.0377(4) 0.0250(4) 0.0002(3) 0.0023(3) 0.0025(3)
Au0F 0.0241(4) 0.0367(4) 0.0295(4) 0.0026(3) 0.0065(3) 0.0017(3)
Au0G 0.0253(4) 0.0366(4) 0.0285(4) -0.0081(3) 0.0000(3) 0.0023(3)
Au0H 0.0230(4) 0.0381(4) 0.0257(4) -0.0047(3) 0.0040(3) 0.0014(3)
Au0I 0.0231(4) 0.0382(4) 0.0258(4) -0.0008(3) 0.0069(3) 0.0031(3)
Au0J 0.0289(11) 0.0472(12) 0.0954(19) -0.0066(10) 0.0025(9) -0.0061(7)
Cu4 0.0305(11) 0.0444(11) 0.0952(19) -0.0054(10) 0.0034(9) -0.0035(7)
Cu0L 0.0220(13) 0.0368(14) 0.0265(14) -0.0068(12) 0.0033(10) -0.0022(11)
Cu0M 0.0236(14) 0.0326(13) 0.0327(15) -0.0019(12) 0.0041(11) 0.0029(11)
Cu0N 0.0206(13) 0.0390(15) 0.0274(14) -0.0004(12) 0.0072(11) 0.0005(11)
Cu0O 0.0269(14) 0.0353(14) 0.0267(14) -0.0039(12) -0.0011(11) 0.0039(11)
Cu0P 0.0255(14) 0.0381(15) 0.0313(15) -0.0044(12) 0.0025(11) 0.0020(11)
Cu0Q 0.0242(14) 0.0352(14) 0.0290(14) 0.0016(12) 0.0030(11) 0.0012(11)
Cu0R 0.0266(14) 0.0417(15) 0.0255(14) -0.0055(12) 0.0050(11) -0.0018(12)
Cu0S 0.0264(15) 0.0418(15) 0.0297(15) -0.0017(13) 0.0065(11) -0.0015(12)
Cu00 0.068(3) 0.082(3) 0.043(2) -0.014(2) 0.0139(19) -0.024(2)
Cu1 0.066(3) 0.080(3) 0.046(2) 0.005(2) -0.0033(19) -0.021(2)
Cl41 0.037(3) 0.052(3) 0.025(2) 0.007(2) 0.0013(19) 0.007(2)
Cl40 0.051(3) 0.039(2) 0.028(2) -0.011(2) -0.002(2) 0.003(2)
Cu2 0.067(4) 0.235(9) 0.064(3) 0.012(4) 0.006(3) 0.086(5)
Cu3 0.066(4) 0.220(8) 0.072(3) -0.019(4) -0.004(3) 0.083(5)
P00Z 0.022(2) 0.035(2) 0.030(2) 0.004(2) 0.0040(18) 0.0070(18)
Cl01 0.029(2) 0.058(3) 0.033(2) -0.012(2) -0.0011(19) 0.003(2)
P011 0.011(2) 0.045(3) 0.036(3) -0.005(2) -0.0040(17) 0.0038(18)
P012 0.014(2) 0.038(2) 0.039(3) 0.001(2) 0.0043(18) 0.0016(17)
Cl1 0.029(2) 0.058(3) 0.029(2) 0.000(2) 0.0031(18) 0.007(2)
P014 0.029(2) 0.035(2) 0.026(2) -0.002(2) 0.0060(19) 0.0013(19)
Cl39 0.034(3) 0.060(3) 0.030(2) -0.001(2) 0.0005(19) 0.010(2)
Cl42 0.047(3) 0.035(2) 0.057(3) -0.006(2) -0.011(3) 0.008(2)
P017 0.027(2) 0.038(2) 0.032(3) -0.008(2) 0.0001(19) 0.0098(19)
P018 0.015(2) 0.042(3) 0.038(3) 0.002(2) 0.0082(19) 0.0016(18)
P019 0.039(3) 0.040(3) 0.032(3) -0.013(2) -0.001(2) -0.001(2)
P01A 0.024(2) 0.036(2) 0.040(3) 0.006(2) -0.001(2) 0.0109(19)
P01B 0.018(2) 0.041(3) 0.037(3) -0.008(2) -0.0032(19) 0.0110(18)
P01C 0.027(2) 0.036(2) 0.030(3) 0.001(2) 0.0037(19) -0.0044(19)
P01D 0.033(3) 0.050(3) 0.029(3) -0.004(2) 0.006(2) -0.007(2)
P01E 0.018(2) 0.040(3) 0.031(3) 0.000(2) -0.0025(18) 0.0020(18)
Cl2 0.047(3) 0.040(2) 0.038(3) 0.005(2) 0.012(2) -0.001(2)
P01G 0.033(3) 0.045(3) 0.030(3) -0.009(2) 0.000(2) -0.004(2)
P01H 0.029(3) 0.046(3) 0.030(3) -0.006(2) 0.006(2) 0.003(2)
P01I 0.036(3) 0.039(3) 0.030(3) 0.005(2) 0.013(2) -0.005(2)
P01J 0.025(2) 0.052(3) 0.028(3) -0.003(2) 0.0052(19) 0.003(2)
P01K 0.025(3) 0.060(3) 0.029(3) -0.004(2) 0.000(2) 0.004(2)
P01L 0.030(3) 0.059(3) 0.028(3) -0.001(2) 0.005(2) 0.001(2)
Cl3 0.048(3) 0.041(3) 0.065(4) 0.000(3) 0.015(3) 0.003(2)
Cl8 0.063(4) 0.075(4) 0.048(3) -0.007(3) 0.006(3) -0.008(3)
P01O 0.031(3) 0.060(4) 0.059(4) 0.015(3) 0.008(3) 0.010(3)
P01P 0.032(3) 0.061(4) 0.054(4) -0.020(3) -0.007(3) 0.007(3)
Cl23 0.063(4) 0.078(4) 0.047(3) 0.001(3) -0.003(3) -0.017(3)
Cl34 0.063(4) 0.086(5) 0.052(4) -0.018(3) 0.013(3) -0.014(4)
Cl9 0.080(5) 0.064(4) 0.060(4) -0.005(3) 0.009(3) -0.001(4)
Cl26 0.056(4) 0.082(5) 0.057(4) 0.011(4) -0.004(3) -0.006(3)
Cl25 0.083(5) 0.064(4) 0.058(4) -0.004(3) -0.004(3) 0.003(4)
Cl33 0.071(5) 0.080(5) 0.085(5) -0.037(4) -0.014(4) 0.024(4)
Cl14 0.062(5) 0.077(5) 0.095(6) 0.034(4) 0.014(4) 0.023(4)
Cl32 0.103(7) 0.075(5) 0.068(5) 0.004(4) 0.029(4) 0.032(4)
Cl16 0.114(8) 0.076(5) 0.067(5) -0.012(4) -0.024(5) 0.031(5)
Cl24 0.085(6) 0.143(9) 0.062(5) 0.013(5) 0.009(4) 0.054(6)
Cl10 0.076(6) 0.161(10) 0.069(5) -0.012(6) 0.001(4) 0.060(6)
Cl27 0.102(7) 0.102(6) 0.065(5) -0.023(4) 0.010(4) -0.040(5)
Cl35 0.103(7) 0.089(6) 0.070(5) 0.000(4) 0.002(4) -0.037(5)
Cl19 0.064(6) 0.38(2) 0.051(4) -0.009(8) -0.012(4) 0.126(10)
Cl17 0.060(6) 0.148(10) 0.137(9) 0.011(8) 0.000(6) 0.050(6)
Cl4 0.068(6) 0.086(6) 0.188(12) 0.023(7) -0.018(7) 0.006(5)
Cl37 0.091(6) 0.095(7) 0.185(11) -0.013(7) 0.049(7) 0.018(5)
Cl18 0.064(6) 0.38(2) 0.053(5) 0.013(8) 0.010(4) 0.121(11)
Cl29 0.092(8) 0.117(8) 0.153(10) -0.063(8) -0.003(7) -0.014(6)
Cl13 0.099(8) 0.102(7) 0.133(9) -0.038(7) -0.043(7) 0.028(6)
Cl20 0.081(7) 0.155(11) 0.118(8) -0.028(8) -0.002(6) 0.053(7)
Cl5 0.062(6) 0.094(6) 0.178(11) -0.042(7) 0.025(6) 0.001(5)
Cl30 0.094(8) 0.100(7) 0.162(11) 0.032(7) 0.056(7) 0.027(6)
Cl22 0.091(6) 0.109(8) 0.174(11) 0.015(8) -0.046(7) 0.012(6)
Cl 0.078(8) 0.114(9) 0.203(14) 0.039(9) -0.031(8) -0.025(7)
Cl28 0.111(9) 0.136(10) 0.152(11) -0.021(8) 0.071(8) 0.029(8)
Cl12 0.104(9) 0.122(9) 0.140(10) 0.043(8) 0.006(7) -0.014(7)
Cl6 0.070(6) 0.125(9) 0.170(11) -0.052(8) 0.028(7) -0.023(6)
Cl15 0.233(18) 0.190(14) 0.113(9) 0.075(9) 0.079(11) 0.164(14)
Cl11 0.099(9) 0.171(13) 0.131(10) 0.018(9) -0.035(8) 0.030(9)
Cl21 0.102(7) 0.108(8) 0.160(10) 0.022(7) 0.000(7) -0.027(6)
Cl31 0.254(19) 0.175(12) 0.114(9) -0.086(9) -0.086(11) 0.169(14)
Cl7 0.220(16) 0.104(8) 0.103(7) 0.018(6) 0.023(8) -0.022(9)
Cl38 0.103(7) 0.117(9) 0.147(8) -0.037(7) 0.008(6) -0.022(6)
Cl02 0.052(7) 0.59(4) 0.36(2) 0.39(3) -0.028(9) -0.026(14)
C02R 0.029(7) 0.032(7) 0.026(7) 0.002(6) -0.007(6) 0.006(6)
Cl1A 0.192(16) 0.188(12) 0.134(10) -0.048(10) 0.023(11) -0.052(11)
C02U 0.016(7) 0.036(7) 0.033(8) 0.012(6) -0.004(6) 0.010(6)
C02V 0.048(9) 0.042(8) 0.042(9) 0.007(7) 0.005(7) 0.005(7)
Cl36 0.141(5) 0.144(5) 0.141(4) -0.002(2) 0.003(2) 0.014(2)
C02X 0.044(4) 0.051(4) 0.045(4) 0.003(4) -0.002(4) 0.008(4)
C02Y 0.041(4) 0.048(4) 0.044(4) 0.002(4) -0.002(4) 0.010(4)
C02Z 0.038(8) 0.039(8) 0.032(8) 0.005(7) -0.006(7) 0.006(7)
C030 0.030(8) 0.037(8) 0.038(8) 0.003(7) 0.004(6) 0.000(6)
C031 0.039(8) 0.038(8) 0.034(8) 0.002(7) 0.006(7) 0.006(7)
C032 0.044(9) 0.042(8) 0.033(8) -0.006(7) -0.007(7) 0.004(7)
C033 0.028(8) 0.049(8) 0.048(9) 0.000(7) -0.005(7) 0.012(7)
C034 0.039(8) 0.034(7) 0.038(8) 0.000(7) 0.005(7) -0.002(7)
C035 0.055(9) 0.049(9) 0.039(9) -0.007(7) -0.001(7) 0.001(7)
C036 0.033(8) 0.039(7) 0.029(7) -0.009(7) -0.003(6) 0.003(6)
Cl03 0.199(18) 0.148(13) 0.131(11) -0.039(10) -0.016(11) 0.008(12)
C038 0.029(7) 0.044(8) 0.027(7) 0.016(7) 0.011(6) 0.003(6)
C039 0.023(7) 0.045(8) 0.039(8) -0.002(7) 0.000(6) 0.000(6)
C03A 0.037(8) 0.043(8) 0.038(8) -0.002(7) 0.003(7) -0.001(7)
C03B 0.029(7) 0.033(7) 0.029(7) 0.007(6) 0.004(6) -0.002(6)
C03C 0.037(8) 0.043(8) 0.044(9) -0.004(7) -0.005(7) 0.006(7)
C03D 0.048(9) 0.040(8) 0.059(10) 0.004(7) 0.001(8) 0.012(7)
C03E 0.035(8) 0.038(8) 0.034(8) 0.007(7) -0.001(7) 0.012(7)
C03F 0.027(8) 0.043(8) 0.041(8) 0.003(7) 0.001(7) 0.007(6)
C03G 0.030(8) 0.037(7) 0.034(8) 0.003(7) -0.005(6) 0.005(6)
C03H 0.032(8) 0.036(7) 0.028(7) 0.002(6) 0.001(6) 0.004(6)
C03I 0.033(8) 0.035(7) 0.035(8) 0.001(7) 0.007(6) 0.006(6)
C03J 0.032(8) 0.037(7) 0.024(7) -0.004(6) -0.004(6) -0.002(6)
C03K 0.034(8) 0.037(7) 0.025(7) 0.007(6) 0.011(6) -0.015(6)
C03L 0.047(9) 0.056(9) 0.042(9) 0.000(8) 0.002(7) 0.006(7)
C03M 0.045(4) 0.046(4) 0.041(4) 0.009(4) 0.008(4) 0.001(4)
C03N 0.038(8) 0.039(8) 0.039(8) -0.006(7) 0.001(7) 0.010(7)
C03O 0.023(7) 0.044(8) 0.035(8) 0.000(7) -0.008(6) 0.004(6)
C03P 0.056(9) 0.044(8) 0.045(9) 0.003(7) 0.009(8) -0.001(7)
C03Q 0.033(8) 0.044(8) 0.029(8) -0.003(7) 0.000(6) 0.000(7)
C03R 0.027(7) 0.034(7) 0.042(8) 0.012(7) -0.001(6) 0.012(6)
C03S 0.047(9) 0.048(9) 0.048(9) -0.005(8) 0.000(7) 0.006(7)
C03T 0.032(8) 0.044(8) 0.040(8) -0.004(7) 0.001(7) 0.006(7)
C03U 0.049(9) 0.042(8) 0.027(8) 0.012(7) 0.000(7) 0.001(7)
C03V 0.040(9) 0.044(8) 0.052(9) -0.007(7) 0.005(7) 0.007(7)
C03W 0.030(8) 0.034(7) 0.034(8) -0.001(6) -0.003(6) 0.006(6)
C03X 0.042(9) 0.039(8) 0.050(9) -0.008(7) -0.002(7) 0.014(7)
C03Y 0.031(8) 0.037(7) 0.032(8) 0.008(7) -0.005(6) 0.003(6)
C03Z 0.037(8) 0.042(8) 0.044(8) -0.002(7) 0.001(7) 0.004(7)
C040 0.047(9) 0.049(9) 0.044(9) 0.000(7) -0.005(7) 0.009(7)
C041 0.042(9) 0.047(8) 0.035(8) 0.010(7) 0.008(7) -0.002(7)
C042 0.033(8) 0.038(8) 0.036(8) 0.003(7) -0.003(7) -0.002(6)
C043 0.035(8) 0.044(8) 0.037(8) 0.005(7) 0.003(7) 0.002(7)
C044 0.033(8) 0.052(9) 0.045(9) -0.001(7) 0.002(7) 0.007(7)
C045 0.047(9) 0.040(8) 0.033(8) -0.011(7) -0.005(7) 0.006(7)
C046 0.046(10) 0.064(10) 0.063(10) -0.008(8) -0.010(8) 0.004(8)
C047 0.026(7) 0.037(7) 0.038(8) 0.007(7) -0.009(6) 0.017(6)
C048 0.045(9) 0.043(8) 0.038(8) -0.005(7) -0.006(7) 0.002(7)
C049 0.035(8) 0.041(8) 0.031(8) -0.007(7) -0.002(6) -0.001(7)
C04A 0.041(8) 0.040(8) 0.037(8) 0.003(7) 0.000(7) 0.001(7)
C04B 0.042(9) 0.051(9) 0.045(9) 0.000(7) 0.013(7) 0.001(7)
C04C 0.044(9) 0.049(9) 0.054(9) -0.014(7) 0.014(7) 0.006(7)
C04D 0.040(8) 0.044(8) 0.047(9) -0.004(7) 0.003(7) 0.006(7)
C04E 0.043(9) 0.054(9) 0.048(9) 0.006(8) 0.002(7) 0.009(7)
C04F 0.045(9) 0.049(9) 0.048(9) 0.004(8) 0.007(7) -0.007(7)
C04G 0.046(9) 0.034(7) 0.032(8) 0.000(7) -0.004(7) 0.003(7)
C04H 0.029(7) 0.037(7) 0.025(7) 0.003(6) 0.009(6) -0.007(6)
C04I 0.037(8) 0.043(8) 0.044(8) -0.005(7) 0.007(7) -0.002(7)
C04J 0.045(9) 0.061(9) 0.050(9) 0.001(8) -0.008(8) 0.012(8)
C04K 0.048(9) 0.050(9) 0.056(9) -0.007(8) 0.011(8) 0.009(7)
C04L 0.048(9) 0.045(8) 0.050(9) 0.000(7) -0.010(7) 0.000(7)
C04M 0.049(9) 0.050(9) 0.050(9) -0.009(8) 0.002(7) 0.000(7)
C04N 0.042(9) 0.039(8) 0.041(8) 0.000(7) -0.010(7) 0.009(7)
C04O 0.034(8) 0.038(7) 0.029(7) -0.003(6) -0.005(6) 0.010(6)
C04P 0.021(7) 0.027(7) 0.034(7) 0.001(6) -0.005(6) 0.011(6)
C04Q 0.042(4) 0.049(4) 0.045(4) 0.003(4) -0.001(4) 0.008(4)
C04R 0.051(10) 0.057(9) 0.055(10) -0.004(8) -0.005(8) 0.014(8)
C04S 0.043(8) 0.035(8) 0.037(8) 0.002(7) -0.005(7) 0.002(7)
C04T 0.037(8) 0.043(8) 0.048(9) -0.005(7) 0.005(7) 0.010(7)
C04U 0.034(8) 0.040(8) 0.025(7) 0.006(6) 0.007(6) -0.006(6)
C04V 0.016(5) 0.038(5) 0.028(5) 0.001(4) -0.009(4) 0.009(4)
C04W 0.059(10) 0.051(9) 0.050(9) -0.006(8) 0.008(8) 0.001(8)
C04X 0.055(10) 0.046(9) 0.054(9) -0.005(8) -0.005(8) 0.007(8)
C04Z 0.042(8) 0.034(7) 0.038(8) 0.000(7) 0.007(7) 0.000(7)
C050 0.035(8) 0.034(7) 0.034(8) -0.007(7) -0.006(6) 0.004(6)
C051 0.045(9) 0.044(8) 0.052(9) 0.001(7) 0.000(7) 0.002(7)
C052 0.030(8) 0.038(8) 0.040(8) 0.003(7) 0.001(7) -0.001(6)
C053 0.052(9) 0.061(9) 0.045(9) -0.005(8) 0.000(8) 0.014(8)
C054 0.052(9) 0.045(8) 0.046(9) 0.008(7) 0.003(7) 0.008(7)
C055 0.038(8) 0.038(8) 0.045(8) -0.011(7) -0.001(7) 0.006(7)
C056 0.053(10) 0.059(10) 0.062(10) -0.016(8) -0.003(8) 0.003(8)
C057 0.040(9) 0.056(9) 0.049(9) -0.006(8) -0.008(7) -0.006(7)
C058 0.058(10) 0.066(10) 0.069(11) 0.002(8) 0.000(8) 0.002(8)
C059 0.046(9) 0.048(9) 0.045(9) -0.002(7) 0.003(7) 0.009(7)
C05B 0.058(10) 0.053(9) 0.056(10) 0.003(8) -0.004(8) -0.001(8)
C05C 0.027(7) 0.040(8) 0.039(8) 0.001(7) -0.001(6) 0.009(6)
C05D 0.052(10) 0.053(9) 0.057(10) 0.004(8) 0.000(8) -0.001(8)
C05E 0.045(4) 0.047(4) 0.042(4) 0.008(4) 0.010(4) 0.002(4)
C05F 0.036(8) 0.052(9) 0.045(9) -0.001(7) -0.006(7) 0.006(7)
C05G 0.041(8) 0.038(8) 0.033(8) 0.003(7) -0.005(7) 0.001(7)
C05H 0.048(10) 0.057(9) 0.063(10) -0.009(8) 0.001(8) -0.001(8)
C05I 0.051(9) 0.043(8) 0.044(9) 0.003(7) 0.010(7) 0.001(7)
C05J 0.026(8) 0.051(8) 0.047(9) 0.010(7) 0.000(7) 0.009(7)
C05K 0.031(8) 0.036(7) 0.034(8) -0.009(7) 0.001(6) 0.011(6)
C05L 0.040(8) 0.042(8) 0.038(8) -0.002(7) 0.002(7) 0.014(7)
C05M 0.032(8) 0.040(8) 0.036(8) 0.005(7) 0.002(7) 0.003(7)
C05N 0.047(10) 0.063(10) 0.064(10) 0.002(8) -0.002(8) 0.017(8)
C05O 0.044(9) 0.050(9) 0.050(9) 0.000(8) 0.002(7) 0.006(7)
C05P 0.036(8) 0.037(7) 0.031(8) -0.004(7) 0.003(6) 0.009(6)
C05Q 0.020(4) 0.039(5) 0.029(5) 0.001(4) -0.006(4) 0.007(4)
C05R 0.048(5) 0.053(4) 0.046(4) 0.003(4) -0.002(4) 0.007(4)
C05S 0.056(9) 0.040(8) 0.039(9) 0.015(7) -0.006(7) -0.004(7)
C05T 0.053(9) 0.046(8) 0.050(9) -0.012(7) 0.010(8) -0.002(7)
C05U 0.047(9) 0.047(9) 0.053(9) 0.004(8) -0.012(8) 0.009(7)
C05V 0.033(8) 0.051(8) 0.043(8) -0.008(7) -0.003(7) 0.006(7)
C05W 0.042(8) 0.043(8) 0.037(8) 0.011(7) 0.004(7) 0.001(7)
C05X 0.042(9) 0.043(8) 0.049(9) -0.003(7) -0.011(7) 0.010(7)
C05Y 0.046(9) 0.049(9) 0.043(9) 0.002(7) 0.002(7) 0.007(7)
C05Z 0.041(9) 0.043(8) 0.040(8) 0.007(7) 0.000(7) 0.000(7)
C060 0.040(9) 0.051(9) 0.041(9) 0.005(7) 0.003(7) 0.003(7)
C061 0.046(9) 0.048(9) 0.050(9) 0.002(8) -0.004(7) 0.006(7)
C062 0.033(5) 0.037(5) 0.038(5) 0.003(5) 0.002(5) 0.004(5)
C063 0.053(10) 0.058(10) 0.064(10) -0.003(8) -0.002(8) 0.010(8)
C064 0.057(10) 0.061(10) 0.060(10) 0.005(8) 0.002(8) -0.004(8)
C065 0.046(9) 0.042(8) 0.052(9) 0.005(7) 0.005(7) 0.012(7)
C066 0.049(10) 0.060(10) 0.058(10) -0.003(8) -0.001(8) 0.004(8)
C067 0.039(8) 0.047(8) 0.037(8) -0.008(7) 0.002(7) 0.001(7)
C068 0.034(8) 0.035(7) 0.041(8) -0.002(7) 0.006(7) 0.005(6)
C069 0.041(9) 0.045(8) 0.042(8) -0.008(7) 0.005(7) 0.008(7)
C06A 0.033(8) 0.046(8) 0.050(9) 0.000(7) -0.001(7) 0.003(7)
C06B 0.046(9) 0.051(9) 0.035(8) -0.002(7) 0.009(7) 0.006(7)
C06C 0.020(5) 0.039(5) 0.029(5) 0.002(5) -0.006(4) 0.005(4)
C06D 0.047(9) 0.044(8) 0.045(9) -0.002(7) -0.003(7) 0.008(7)
C06E 0.038(8) 0.039(8) 0.030(8) 0.011(7) -0.002(7) 0.004(7)
C06F 0.050(10) 0.058(9) 0.057(10) -0.001(8) -0.006(8) 0.008(8)
C06G 0.036(8) 0.042(8) 0.041(8) 0.002(7) 0.006(7) 0.005(7)
C06H 0.050(9) 0.047(9) 0.050(9) -0.004(7) -0.008(8) 0.001(7)
C06I 0.034(8) 0.052(9) 0.038(8) 0.007(7) 0.007(7) 0.001(7)
C06J 0.051(9) 0.058(9) 0.045(9) 0.011(8) 0.008(8) -0.001(8)
C06K 0.037(8) 0.046(8) 0.043(8) 0.004(7) -0.003(7) 0.011(7)
C06L 0.040(8) 0.047(8) 0.040(8) -0.006(7) 0.005(7) 0.002(7)
C06M 0.050(9) 0.055(9) 0.047(9) 0.005(8) -0.004(8) 0.007(8)
C06N 0.065(11) 0.056(10) 0.063(10) 0.001(8) 0.001(8) 0.009(8)
C06O 0.054(10) 0.055(9) 0.046(9) -0.004(8) -0.008(8) 0.008(8)
C06P 0.022(7) 0.034(7) 0.034(8) 0.002(6) 0.006(6) 0.011(6)
C06Q 0.042(9) 0.043(8) 0.045(9) 0.000(7) -0.005(7) 0.004(7)
C06R 0.055(10) 0.065(10) 0.060(10) 0.003(8) -0.006(8) 0.012(8)
C06S 0.052(10) 0.055(9) 0.058(10) -0.008(8) -0.005(8) 0.008(8)
C06T 0.053(10) 0.057(9) 0.048(9) 0.005(8) 0.001(8) 0.008(8)
C06U 0.052(9) 0.043(8) 0.049(9) -0.002(7) -0.001(8) 0.009(7)
C06V 0.034(8) 0.046(8) 0.047(9) -0.002(7) 0.002(7) 0.015(7)
C06W 0.033(8) 0.040(8) 0.038(8) -0.006(7) -0.007(7) -0.003(7)
C06X 0.050(9) 0.045(8) 0.050(9) 0.000(7) 0.009(8) 0.004(7)
C06Y 0.050(9) 0.060(9) 0.044(9) -0.008(8) 0.011(7) 0.005(8)
C06Z 0.042(9) 0.044(8) 0.044(9) 0.008(7) 0.003(7) 0.001(7)
C070 0.038(8) 0.043(8) 0.026(7) 0.001(7) 0.000(6) -0.007(7)
C071 0.038(9) 0.049(9) 0.059(9) 0.021(8) 0.006(7) 0.005(7)
C072 0.050(9) 0.047(8) 0.032(8) 0.002(7) 0.001(7) -0.001(7)
C073 0.044(9) 0.057(9) 0.043(9) -0.010(8) 0.002(7) 0.005(7)
C074 0.049(9) 0.057(9) 0.043(9) 0.004(8) -0.007(7) 0.000(8)
C075 0.046(9) 0.044(8) 0.052(9) -0.001(7) 0.006(7) 0.006(7)
C076 0.038(9) 0.064(10) 0.053(9) 0.000(8) 0.005(7) 0.012(8)
C077 0.028(7) 0.033(7) 0.023(7) 0.014(6) 0.005(6) 0.004(6)
C078 0.061(10) 0.052(9) 0.054(10) -0.002(8) -0.002(8) 0.005(8)
C079 0.053(10) 0.062(10) 0.058(10) -0.003(8) 0.002(8) 0.001(8)
C07A 0.044(9) 0.049(8) 0.036(8) -0.014(7) 0.005(7) 0.002(7)
C07B 0.040(8) 0.040(8) 0.031(8) 0.003(7) -0.006(7) 0.004(7)
C07C 0.042(9) 0.048(8) 0.039(8) -0.005(7) -0.008(7) 0.004(7)
C07D 0.042(9) 0.050(9) 0.054(9) 0.000(8) 0.004(7) 0.000(7)
C07E 0.031(5) 0.037(5) 0.039(5) 0.002(4) 0.002(4) 0.006(4)
C07F 0.057(10) 0.055(9) 0.053(9) -0.004(8) 0.005(8) 0.009(8)
C07G 0.039(8) 0.048(8) 0.036(8) -0.005(7) 0.001(7) 0.005(7)
C07H 0.051(9) 0.049(9) 0.038(8) 0.003(7) 0.007(7) 0.004(7)
C07I 0.051(9) 0.049(9) 0.045(9) -0.003(7) 0.004(7) 0.001(7)
C07J 0.025(7) 0.035(7) 0.035(8) 0.010(7) 0.007(6) -0.003(6)
C07K 0.043(9) 0.057(9) 0.042(9) 0.003(8) -0.003(7) 0.003(7)
C07L 0.036(8) 0.047(8) 0.044(8) -0.008(7) -0.003(7) 0.007(7)
C07M 0.047(9) 0.048(9) 0.049(9) 0.007(8) 0.006(7) 0.009(7)
C07N 0.052(10) 0.063(10) 0.055(10) 0.006(8) -0.007(8) 0.010(8)
C07O 0.060(10) 0.053(9) 0.055(10) 0.009(8) -0.013(8) 0.000(8)
C07P 0.032(5) 0.038(5) 0.040(5) 0.003(5) 0.003(5) 0.005(5)
C07Q 0.044(9) 0.048(9) 0.044(9) 0.009(7) 0.013(7) 0.001(7)
C07R 0.037(8) 0.046(8) 0.037(8) 0.004(7) 0.001(7) 0.002(7)
C07S 0.048(5) 0.048(4) 0.045(4) 0.007(4) 0.008(4) 0.003(4)
C07T 0.042(9) 0.044(8) 0.047(9) -0.006(7) -0.008(7) 0.010(7)
C07U 0.041(9) 0.048(8) 0.037(8) 0.006(7) 0.009(7) 0.004(7)
C07V 0.051(10) 0.066(10) 0.048(9) 0.005(8) 0.006(8) 0.006(8)
C07W 0.050(10) 0.062(10) 0.060(10) 0.005(8) 0.002(8) 0.001(8)
C07X 0.035(8) 0.038(8) 0.028(8) 0.012(7) 0.007(6) -0.001(6)
C07Y 0.043(9) 0.050(9) 0.050(9) 0.007(8) -0.004(7) -0.003(7)
C07Z 0.059(10) 0.062(10) 0.063(10) -0.004(8) -0.005(8) -0.003(8)
C080 0.037(8) 0.042(8) 0.036(8) 0.010(7) -0.002(7) 0.005(7)
C081 0.040(8) 0.037(8) 0.036(8) 0.008(7) 0.002(7) 0.000(7)
C082 0.045(9) 0.046(8) 0.046(9) 0.002(7) -0.008(7) 0.003(7)
C083 0.056(10) 0.060(10) 0.066(10) 0.001(8) -0.014(8) 0.009(8)
C084 0.055(10) 0.052(9) 0.056(10) 0.002(8) 0.004(8) -0.001(8)
C085 0.056(10) 0.058(9) 0.053(10) 0.009(8) -0.003(8) 0.011(8)
C086 0.053(10) 0.054(9) 0.056(10) -0.002(8) -0.004(8) 0.001(8)
C087 0.044(9) 0.058(9) 0.050(9) -0.003(8) 0.010(7) -0.006(7)
C088 0.046(9) 0.054(9) 0.039(8) 0.000(7) 0.012(7) -0.005(7)
C089 0.040(8) 0.042(8) 0.043(8) -0.001(7) -0.009(7) 0.014(7)
C08B 0.047(5) 0.053(4) 0.046(4) 0.003(4) 0.000(4) 0.007(4)
C08C 0.031(8) 0.047(8) 0.030(8) 0.005(7) 0.004(6) 0.005(7)
C08D 0.054(9) 0.046(8) 0.044(9) -0.005(7) -0.008(7) 0.004(7)
C08E 0.036(8) 0.042(8) 0.037(8) -0.006(7) 0.007(7) 0.005(7)
C08F 0.060(10) 0.058(10) 0.056(10) 0.001(8) -0.007(8) 0.006(8)
C08G 0.051(9) 0.052(9) 0.050(9) 0.005(8) -0.001(8) -0.006(8)
C08H 0.040(8) 0.044(8) 0.038(8) 0.003(7) 0.008(7) -0.002(7)
C08I 0.041(8) 0.040(8) 0.031(8) 0.005(7) 0.000(7) 0.003(7)
C08J 0.053(9) 0.046(9) 0.055(9) 0.003(8) 0.002(8) 0.013(7)
C08K 0.050(10) 0.053(9) 0.058(10) 0.000(8) 0.002(8) -0.004(8)
C08L 0.040(9) 0.060(9) 0.057(10) 0.008(8) 0.000(8) 0.014(8)
C08M 0.041(8) 0.044(8) 0.039(8) 0.000(7) -0.002(7) 0.001(7)
C08N 0.062(10) 0.061(10) 0.056(10) 0.001(8) -0.009(8) 0.007(8)
C08O 0.060(10) 0.060(10) 0.057(10) -0.003(8) -0.003(8) 0.003(8)
C08P 0.054(10) 0.061(10) 0.049(9) 0.002(8) 0.003(8) -0.001(8)
C08Q 0.077(12) 0.072(11) 0.072(12) 0.009(9) -0.005(9) 0.005(9)
C08R 0.061(10) 0.062(10) 0.058(10) 0.004(8) 0.001(8) 0.009(8)
C08S 0.066(11) 0.056(10) 0.059(10) -0.006(8) -0.002(8) 0.000(8)
C08T 0.038(9) 0.052(9) 0.044(9) 0.004(7) -0.005(7) 0.003(7)
C08U 0.057(10) 0.059(10) 0.064(10) -0.006(8) 0.009(8) 0.008(8)
C08V 0.052(10) 0.056(9) 0.053(9) 0.001(8) -0.007(8) 0.010(8)
C08W 0.048(9) 0.054(9) 0.046(9) -0.006(8) 0.003(7) 0.010(7)
C08X 0.077(12) 0.067(11) 0.078(12) -0.008(9) -0.002(9) 0.007(9)
C08Y 0.080(12) 0.071(11) 0.073(12) -0.001(9) 0.003(9) 0.006(9)
C08Z 0.046(9) 0.056(9) 0.048(9) 0.002(8) 0.001(7) 0.004(8)
C090 0.047(4) 0.049(4) 0.047(4) 0.007(4) 0.005(4) 0.002(4)
C091 0.072(11) 0.067(11) 0.062(11) -0.001(8) -0.010(8) -0.004(8)
C092 0.040(9) 0.044(8) 0.050(9) 0.003(7) 0.001(7) 0.010(7)
C093 0.062(10) 0.070(10) 0.054(10) 0.004(8) 0.008(8) 0.003(8)
C094 0.042(9) 0.052(9) 0.046(9) -0.005(7) 0.007(7) 0.010(7)
C095 0.051(10) 0.063(10) 0.051(9) 0.002(8) 0.009(8) 0.007(8)
C096 0.070(11) 0.063(10) 0.075(11) -0.007(9) -0.004(9) 0.006(8)
C097 0.049(10) 0.058(9) 0.058(10) -0.002(8) 0.004(8) 0.008(8)
C098 0.048(9) 0.043(8) 0.053(9) 0.007(8) -0.010(8) 0.001(7)
C099 0.034(8) 0.046(8) 0.040(8) -0.003(7) -0.006(7) 0.001(7)
C09B 0.046(9) 0.053(9) 0.047(9) 0.004(8) 0.005(7) 0.004(7)
C09C 0.051(10) 0.056(9) 0.062(10) 0.001(8) -0.004(8) 0.011(8)
C09E 0.060(10) 0.060(10) 0.057(10) -0.003(8) 0.010(8) 0.002(8)
C09F 0.062(10) 0.065(10) 0.056(10) -0.010(8) -0.010(8) 0.004(8)
C09G 0.047(9) 0.050(9) 0.053(9) 0.015(8) 0.006(8) 0.002(7)
C09H 0.051(10) 0.064(10) 0.053(10) -0.001(8) -0.001(8) 0.008(8)
C09I 0.060(10) 0.062(10) 0.058(10) -0.008(8) 0.004(8) 0.000(8)
C09J 0.082(12) 0.075(12) 0.082(12) -0.003(9) 0.000(9) 0.008(9)
C09K 0.040(9) 0.056(9) 0.060(10) -0.007(8) 0.009(7) 0.015(7)
C09L 0.049(9) 0.053(9) 0.047(9) -0.002(8) 0.012(7) 0.005(7)
C09M 0.033(8) 0.049(8) 0.035(8) 0.004(7) 0.006(7) -0.007(7)
C09N 0.110(16) 0.106(16) 0.110(16) 0.006(10) -0.008(10) 0.011(10)
C09O 0.046(9) 0.055(9) 0.052(9) -0.006(8) -0.002(8) -0.001(8)
C09P 0.073(11) 0.062(10) 0.070(11) -0.003(8) -0.005(9) 0.011(8)
C09Q 0.041(9) 0.050(9) 0.042(9) 0.010(7) 0.009(7) 0.012(7)
C09R 0.054(10) 0.061(10) 0.060(10) 0.010(8) -0.013(8) 0.007(8)
C09S 0.067(11) 0.062(10) 0.068(11) 0.010(8) 0.005(8) 0.005(8)
Cl1B 0.182(12) 0.167(17) 0.40(3) -0.028(18) -0.129(15) 0.020(12)
C09U 0.045(4) 0.051(4) 0.045(4) 0.002(4) -0.001(4) 0.008(4)
C09V 0.058(10) 0.048(9) 0.050(9) -0.010(8) 0.003(8) 0.003(8)
C09W 0.058(10) 0.069(10) 0.063(10) 0.009(8) 0.005(8) 0.007(8)
C09X 0.054(10) 0.058(9) 0.061(10) -0.008(8) -0.011(8) -0.002(8)
C09Y 0.051(9) 0.049(9) 0.055(9) -0.001(8) 0.000(8) 0.006(8)
C09Z 0.036(8) 0.051(9) 0.043(9) -0.003(7) -0.006(7) -0.004(7)
C0A0 0.034(8) 0.044(8) 0.038(8) 0.001(7) 0.003(7) 0.002(7)
C0A1 0.062(10) 0.066(10) 0.062(10) -0.007(8) 0.008(8) 0.014(8)
C0A2 0.059(10) 0.058(10) 0.064(10) 0.002(8) 0.010(8) 0.001(8)
C0A3 0.046(9) 0.052(9) 0.051(9) 0.001(8) 0.007(7) -0.010(7)
C0A4 0.053(9) 0.051(9) 0.048(9) -0.008(8) -0.004(8) 0.002(8)
C0A5 0.046(4) 0.048(4) 0.044(4) 0.007(4) 0.005(4) 0.001(4)
C0A6 0.047(5) 0.049(4) 0.046(4) 0.007(4) 0.007(4) 0.003(4)
C0A7 0.025(7) 0.051(8) 0.044(8) 0.014(7) 0.002(7) 0.017(7)
C0A8 0.052(10) 0.069(10) 0.062(10) 0.003(8) 0.020(8) 0.009(8)
C0A9 0.052(10) 0.058(10) 0.065(10) 0.012(8) 0.010(8) -0.001(8)
C0AB 0.059(10) 0.062(10) 0.054(10) -0.002(8) 0.004(8) 0.008(8)
C0AC 0.067(11) 0.078(11) 0.070(11) 0.001(9) -0.001(9) 0.001(9)
C0AD 0.054(10) 0.055(9) 0.055(10) -0.005(8) 0.003(8) 0.009(8)
C0AE 0.077(13) 0.086(12) 0.083(13) -0.005(9) -0.005(9) 0.003(9)
C0AH 0.075(12) 0.082(12) 0.074(12) -0.011(9) 0.006(9) 0.005(9)
C0AI 0.080(12) 0.070(11) 0.080(12) 0.001(9) 0.008(9) 0.015(9)
C0AJ 0.049(10) 0.052(9) 0.062(10) 0.002(8) -0.006(8) 0.016(8)
C0AK 0.135(11) 0.138(10) 0.098(7) 0.016(6) 0.002(8) -0.001(9)
C0AN 0.054(10) 0.060(10) 0.061(10) 0.003(8) -0.007(8) 0.007(8)
C0AQ 0.100(7) 0.109(11) 0.106(8) 0.024(7) -0.026(5) -0.009(6)
C0AR 0.057(10) 0.052(9) 0.058(10) 0.002(8) 0.009(8) 0.003(8)
C0AT 0.059(10) 0.067(10) 0.061(10) 0.000(8) 0.000(8) 0.007(8)
Cl1C 0.22(2) 0.154(13) 0.109(10) 0.021(9) 0.019(11) 0.036(13)
C94 0.067(11) 0.070(11) 0.073(11) -0.003(9) 0.007(9) 0.003(8)
C188 0.080(6) 0.127(12) 0.141(5) 0.000(7) 0.023(4) 0.004(7)
C56 0.056(10) 0.064(10) 0.065(10) -0.003(8) -0.003(8) 0.003(8)
C223 0.074(12) 0.080(12) 0.077(12) 0.001(9) 0.011(9) 0.002(9)
C116 0.062(11) 0.072(11) 0.073(11) 0.003(9) 0.008(8) 0.011(8)
Cl43 0.223(16) 0.107(8) 0.100(6) -0.033(6) -0.026(8) -0.010(9)
Cl44 0.27(2) 0.140(14) 0.50(3) 0.055(19) 0.25(2) 0.093(15)
C161 0.074(12) 0.077(11) 0.073(11) -0.006(9) -0.010(9) 0.006(9)
Cl45 0.189(17) 0.226(17) 0.145(10) 0.060(12) -0.051(12) -0.047(11)
C82 0.107(10) 0.118(10) 0.089(7) -0.017(6) 0.016(7) -0.016(8)
C101 0.080(13) 0.085(12) 0.078(12) 0.006(9) -0.005(9) 0.004(9)
Au4 0.0305(11) 0.0444(11) 0.0952(19) -0.0054(10) 0.0034(9) -0.0035(7)
Cu0K 0.0289(11) 0.0472(12) 0.0954(19) -0.0066(10) 0.0025(9) -0.0061(7)
C217 0.13(2) 0.13(2) 0.13(2) 0.001(10) 0.002(10) 0.011(10)

loop_
_atom_type_symbol
_atom_type_description
_atom_type_scat_dispersion_real
_atom_type_scat_dispersion_imag
_atom_type_scat_source
C C 0.0181 0.0091 'International Tables Vol C Tables 4.2.6.8 and 6.1.1.4'
H H 0.0000 0.0000 'International Tables Vol C Tables 4.2.6.8 and 6.1.1.4'
Au Au -4.4197 7.2980 'International Tables Vol C Tables 4.2.6.8 and 6.1.1.4'
Cl Cl 0.3639 0.7018 'International Tables Vol C Tables 4.2.6.8 and 6.1.1.4'
Cu Cu -1.9646 0.5888 'International Tables Vol C Tables 4.2.6.8 and 6.1.1.4'
P P 0.2955 0.4335 'International Tables Vol C Tables 4.2.6.8 and 6.1.1.4'

loop_
_geom_angle_atom_site_label_1
_geom_angle_atom_site_label_2
_geom_angle_atom_site_label_3
_geom_angle
_geom_angle_site_symmetry_1
_geom_angle_site_symmetry_3
_geom_angle_publ_flag
Au04 Au01 Au05 62.84(3) . . ?
Au04 Au01 Au08 178.55(4) . . ?
Au04 Au01 Au0C 116.22(3) . . ?
Au04 Au01 Au0D 116.07(4) . . ?
Au04 Au01 Au0H 63.53(3) . . ?
Au05 Au01 Au08 117.09(3) . . ?
Au05 Au01 Au0C 118.78(3) . . ?
Au05 Au01 Au0D 61.36(3) . . ?
Au05 Au01 Au0H 66.18(3) . . ?
Au07 Au01 Au04 116.45(3) . . ?
Au07 Au01 Au05 177.68(4) . . ?
Au07 Au01 Au08 63.56(3) . . ?
Au07 Au01 Au0C 63.54(3) . . ?
Au07 Au01 Au0D 118.01(3) . . ?
Au07 Au01 Au0G 63.21(3) . . ?
Au07 Au01 Au0H 115.69(4) . . ?
Au08 Au01 Au0C 65.16(3) . . ?
Au08 Au01 Au0D 63.12(3) . . ?
Au08 Au01 Au0H 117.85(3) . . ?
Au0C Au01 Au0D 116.28(3) . . ?
Au0G Au01 Au04 63.46(3) . . ?
Au0G Au01 Au05 114.91(4) . . ?
Au0G Au01 Au08 115.69(3) . . ?
Au0G Au01 Au0C 116.22(4) . . ?
Au0G Au01 Au0D 118.15(4) . . ?
Au0G Au01 Au0H 116.04(3) . . ?
Au0H Au01 Au0C 62.60(3) . . ?
Au0H Au01 Au0D 115.64(3) . . ?
Cu0L Au01 Au04 114.76(7) . . ?
Cu0L Au01 Au05 64.54(7) . . ?
Cu0L Au01 Au07 117.40(8) . . ?
Cu0L Au01 Au08 66.12(6) . . ?
Cu0L Au01 Au0C 63.04(8) . . ?
Cu0L Au01 Au0D 63.68(7) . . ?
Cu0L Au01 Au0G 177.76(7) . . ?
Cu0L Au01 Au0H 61.73(6) . . ?
Cu0L Au01 Cu0O 118.42(10) . . ?
Cu0L Au01 Cu0P 114.10(9) . . ?
Cu0L Au01 Cu0R 118.07(9) . . ?
Cu0O Au01 Au04 64.16(7) . . ?
Cu0O Au01 Au05 62.87(6) . . ?
Cu0O Au01 Au07 114.81(7) . . ?
Cu0O Au01 Au08 114.45(7) . . ?
Cu0O Au01 Au0C 178.34(7) . . ?
Cu0O Au01 Au0D 64.42(7) . . ?
Cu0O Au01 Au0G 62.36(7) . . ?
Cu0O Au01 Au0H 118.63(7) . . ?
Cu0O Au01 Cu0P 117.51(9) . . ?
Cu0P Au01 Au04 64.76(7) . . ?
Cu0P Au01 Au05 118.20(7) . . ?
Cu0P Au01 Au07 62.53(7) . . ?
Cu0P Au01 Au08 116.10(7) . . ?
Cu0P Au01 Au0C 61.81(7) . . ?
Cu0P Au01 Au0D 177.77(7) . . ?
Cu0P Au01 Au0G 64.07(7) . . ?
Cu0P Au01 Au0H 62.65(6) . . ?
Cu0R Au01 Au04 115.31(7) . . ?
Cu0R Au01 Au05 111.72(8) . . ?
Cu0R Au01 Au07 66.40(8) . . ?
Cu0R Au01 Au08 63.29(7) . . ?
Cu0R Au01 Au0C 119.39(8) . . ?
Cu0R Au01 Au0D 62.98(7) . . ?
Cu0R Au01 Au0G 64.17(7) . . ?
Cu0R Au01 Au0H 177.85(8) . . ?
Cu0R Au01 Cu0O 59.40(9) . . ?
Cu0R Au01 Cu0P 118.77(9) . . ?
Au03 Au02 Au06 62.90(3) . . ?
Au03 Au02 Au09 178.70(4) . . ?
Au03 Au02 Au0E 63.87(3) . . ?
Au03 Au02 Au0F 63.66(3) . . ?
Au03 Au02 Au0I 116.64(3) . . ?
Au06 Au02 Au09 117.19(3) . . ?
Au06 Au02 Au0E 64.64(3) . . ?
Au06 Au02 Au0F 115.63(3) . . ?
Au06 Au02 Au0I 117.51(4) . . ?
Au09 Au02 Au0E 117.41(3) . . ?
Au09 Au02 Au0F 115.47(4) . . ?
Au09 Au02 Au0I 64.56(3) . . ?
Au0A Au02 Au03 116.34(3) . . ?
Au0A Au02 Au06 61.69(3) . . ?
Au0A Au02 Au09 63.06(3) . . ?
Au0A Au02 Au0E 114.21(4) . . ?
Au0A Au02 Au0F 118.71(3) . . ?
Au0A Au02 Au0I 115.02(3) . . ?
Au0B Au02 Au03 116.30(3) . . ?
Au0B Au02 Au06 177.73(4) . . ?
Au0B Au02 Au09 63.55(3) . . ?
Au0B Au02 Au0A 117.79(4) . . ?
Au0B Au02 Au0E 117.14(3) . . ?
Au0B Au02 Au0F 62.47(3) . . ?
Au0B Au02 Au0I 64.75(3) . . ?
Au0F Au02 Au0E 117.02(3) . . ?
Au0I Au02 Au0E 62.85(3) . . ?
Au0I Au02 Au0F 116.86(3) . . ?
Cu0M Au02 Au03 64.49(7) . . ?
Cu0M Au02 Au06 117.89(8) . . ?
Cu0M Au02 Au09 116.16(7) . . ?
Cu0M Au02 Au0A 177.82(7) . . ?
Cu0M Au02 Au0B 62.72(7) . . ?
Cu0M Au02 Au0E 64.14(7) . . ?
Cu0M Au02 Au0F 63.45(7) . . ?
Cu0M Au02 Au0I 63.09(6) . . ?
Cu0M Au02 Cu0N 116.25(9) . . ?
Cu0M Au02 Cu0Q 114.94(9) . . ?
Cu0M Au02 Cu0S 117.18(10) . . ?
Cu0N Au02 Au03 63.83(7) . . ?
Cu0N Au02 Au06 64.20(7) . . ?
Cu0N Au02 Au09 114.96(7) . . ?
Cu0N Au02 Au0A 65.67(6) . . ?
Cu0N Au02 Au0B 113.53(8) . . ?
Cu0N Au02 Au0E 118.48(8) . . ?
Cu0N Au02 Au0F 61.70(7) . . ?
Cu0N Au02 Au0I 178.28(8) . . ?
Cu0N Au02 Cu0Q 118.87(9) . . ?
Cu0N Au02 Cu0S 59.61(9) . . ?
Cu0Q Au02 Au03 114.61(7) . . ?
Cu0Q Au02 Au06 63.69(7) . . ?
Cu0Q Au02 Au09 66.28(7) . . ?
Cu0Q Au02 Au0A 62.90(6) . . ?
Cu0Q Au02 Au0B 118.25(7) . . ?
Cu0Q Au02 Au0E 60.91(7) . . ?
Cu0Q Au02 Au0F 177.93(7) . . ?
Cu0Q Au02 Au0I 62.60(6) . . ?
Cu0Q Au02 Cu0S 118.93(9) . . ?
Cu0S Au02 Au03 115.00(7) . . ?
Cu0S Au02 Au06 113.35(7) . . ?
Cu0S Au02 Au09 63.72(7) . . ?
Cu0S Au02 Au0A 64.51(7) . . ?
Cu0S Au02 Au0B 64.86(7) . . ?
Cu0S Au02 Au0E 177.93(7) . . ?
Cu0S Au02 Au0F 63.13(7) . . ?
Cu0S Au02 Au0I 119.07(7) . . ?
Au02 Au03 Au06 58.63(3) . . ?
Au02 Au03 Au0E 58.78(3) . . ?
Au02 Au03 Au0F 58.70(3) . . ?
Au02 Au03 Cu0M 54.61(6) . . ?
Au02 Au03 Cu0N 55.23(6) . . ?
Au06 Au03 Au0E 61.45(3) . . ?
Au06 Au03 Au0F 108.05(3) . . ?
Au0F Au03 Au0E 108.70(3) . . ?
Cu0M Au03 Au06 105.89(6) . . ?
Cu0M Au03 Au0E 59.18(6) . . ?
Cu0M Au03 Au0F 58.59(7) . . ?
Cu0N Au03 Au06 59.83(6) . . ?
Cu0N Au03 Au0E 106.83(6) . . ?
Cu0N Au03 Au0F 57.37(7) . . ?
Cu0N Au03 Cu0M 101.10(9) . . ?
P012 Au03 Au02 171.62(14) . . ?
P012 Au03 Au06 114.08(14) . . ?
P012 Au03 Au0E 114.92(14) . . ?
P012 Au03 Au0F 129.62(14) . . ?
P012 Au03 Cu0M 128.56(14) . . ?
P012 Au03 Cu0N 126.32(14) . . ?
Au01 Au04 Au05 58.60(3) . . ?
Au01 Au04 Au0G 58.06(2) . . ?
Au01 Au04 Au0H 58.69(3) . . ?
Au01 Au04 Cu0O 55.48(6) . . ?
Au01 Au04 Cu0P 55.24(6) . . ?
Au05 Au04 Au0G 107.05(3) . . ?
Au05 Au04 Au0H 62.98(3) . . ?
Au05 Au04 Cu0P 106.51(6) . . ?
Au0G Au04 Au0H 107.62(3) . . ?
Cu0O Au04 Au05 58.60(6) . . ?
Cu0O Au04 Au0G 57.76(6) . . ?
Cu0O Au04 Au0H 107.09(6) . . ?
Cu0O Au04 Cu0P 102.45(9) . . ?
Cu0P Au04 Au0G 59.06(6) . . ?
Cu0P Au04 Au0H 58.01(6) . . ?
P01E Au04 Au01 171.59(13) . . ?
P01E Au04 Au05 114.00(13) . . ?
P01E Au04 Au0G 130.24(12) . . ?
P01E Au04 Au0H 115.29(13) . . ?
P01E Au04 Cu0O 125.66(15) . . ?
P01E Au04 Cu0P 128.15(15) . . ?
Au01 Au05 Au04 58.56(3) . . ?
Au01 Au05 Au0D 59.92(3) . . ?
Au01 Au05 Au0H 57.32(3) . . ?
Au01 Au05 Cu0L 54.29(6) . . ?
Au01 Au05 Cu0O 56.05(7) . . ?
Au04 Au05 Au0H 59.19(3) . . ?
Au0D Au05 Au04 111.16(3) . . ?
Au0D Au05 Au0H 107.32(3) . . ?
Au0D Au05 Cu0L 59.80(6) . . ?
Cu0L Au05 Au04 103.07(7) . . ?
Cu0L Au05 Au0H 55.71(6) . . ?
Cu0O Au05 Au04 60.35(6) . . ?
Cu0O Au05 Au0D 61.59(6) . . ?
Cu0O Au05 Au0H 105.51(7) . . ?
Cu0O Au05 Cu0L 103.73(8) . . ?
P017 Au05 Au01 167.56(13) . . ?
P017 Au05 Au04 110.46(13) . . ?
P017 Au05 Au0D 125.21(14) . . ?
P017 Au05 Au0H 124.15(14) . . ?
P017 Au05 Cu0L 137.89(14) . . ?
P017 Au05 Cu0O 114.60(14) . . ?
Au02 Au06 Au03 58.47(3) . . ?
Au02 Au06 Au0A 58.93(3) . . ?
Au02 Au06 Au0E 58.30(3) . . ?
Au02 Au06 Cu0N 54.99(6) . . ?
Au02 Au06 Cu0Q 55.26(7) . . ?
Au03 Au06 Au0E 60.27(3) . . ?
Au0A Au06 Au03 110.16(4) . . ?
Au0A Au06 Au0E 106.89(3) . . ?
Au0A Au06 Cu0N 61.44(6) . . ?
Au0A Au06 Cu0Q 59.14(6) . . ?
Cu0N Au06 Au03 59.23(6) . . ?
Cu0N Au06 Au0E 105.46(6) . . ?
Cu0Q Au06 Au03 104.17(6) . . ?
Cu0Q Au06 Au0E 56.28(6) . . ?
Cu0Q Au06 Cu0N 103.68(9) . . ?
P00Z Au06 Au02 167.67(13) . . ?
P00Z Au06 Au03 110.58(13) . . ?
P00Z Au06 Au0A 126.24(13) . . ?
P00Z Au06 Au0E 123.26(13) . . ?
P00Z Au06 Cu0N 115.69(14) . . ?
P00Z Au06 Cu0Q 136.83(14) . . ?
Au01 Au07 Au08 58.76(3) . . ?
Au01 Au07 Au0C 59.10(3) . . ?
Au01 Au07 Au0G 58.51(3) . . ?
Au01 Au07 Cu0P 56.57(7) . . ?
Au01 Au07 Cu0R 54.31(6) . . ?
Au08 Au07 Au0C 62.02(3) . . ?
Au08 Au07 Cu0R 57.86(6) . . ?
Au0C Au07 Cu0R 105.59(6) . . ?
Au0G Au07 Au08 107.92(4) . . ?
Au0G Au07 Au0C 108.68(3) . . ?
Au0G Au07 Cu0R 58.61(6) . . ?
Cu0P Au07 Au08 107.09(6) . . ?
Cu0P Au07 Au0C 58.43(6) . . ?
Cu0P Au07 Au0G 60.41(7) . . ?
Cu0P Au07 Cu0R 103.52(9) . . ?
P01B Au07 Au01 167.28(14) . . ?
P01B Au07 Au08 108.73(13) . . ?
P01B Au07 Au0C 118.98(13) . . ?
P01B Au07 Au0G 129.33(13) . . ?
P01B Au07 Cu0P 134.78(16) . . ?
P01B Au07 Cu0R 118.60(15) . . ?
Au01 Au08 Au07 57.68(3) . . ?
Au01 Au08 Au0C 57.74(3) . . ?
Au01 Au08 Au0D 58.82(3) . . ?
Au01 Au08 Cu0L 53.41(5) . . ?
Au01 Au08 Cu0R 55.17(6) . . ?
Au07 Au08 Au0C 59.15(3) . . ?
Au07 Au08 Au0D 109.29(3) . . ?
Au07 Au08 Cu0L 102.25(6) . . ?
Au0D Au08 Au0C 106.81(3) . . ?
Cu0L Au08 Au0C 56.63(6) . . ?
Cu0L Au08 Au0D 58.14(7) . . ?
Cu0R Au08 Au07 61.38(7) . . ?
Cu0R Au08 Au0C 106.07(6) . . ?
Cu0R Au08 Au0D 58.87(7) . . ?
Cu0R Au08 Cu0L 100.72(8) . . ?
P011 Au08 Au01 172.01(14) . . ?
P011 Au08 Au07 114.48(13) . . ?
P011 Au08 Au0C 118.04(14) . . ?
P011 Au08 Au0D 128.56(15) . . ?
P011 Au08 Cu0L 131.47(13) . . ?
P011 Au08 Cu0R 124.01(14) . . ?
Au02 Au09 Au0A 58.19(3) . . ?
Au02 Au09 Au0B 57.91(3) . . ?
Au02 Au09 Au0I 57.75(2) . . ?
Au02 Au09 Cu0Q 54.05(6) . . ?
Au02 Au09 Cu0S 55.28(7) . . ?
Au0A Au09 Au0B 108.82(3) . . ?
Au0A Au09 Au0I 105.66(3) . . ?
Au0A Au09 Cu0Q 57.33(6) . . ?
Au0B Au09 Au0I 60.53(3) . . ?
Au0B Au09 Cu0Q 103.54(6) . . ?
Cu0Q Au09 Au0I 56.54(6) . . ?
Cu0S Au09 Au0A 59.94(7) . . ?
Cu0S Au09 Au0B 60.00(6) . . ?
Cu0S Au09 Au0I 106.05(7) . . ?
Cu0S Au09 Cu0Q 101.67(9) . . ?
P018 Au09 Au02 172.21(14) . . ?
P018 Au09 Au0A 129.01(13) . . ?
P018 Au09 Au0B 114.44(14) . . ?
P018 Au09 Au0I 118.28(13) . . ?
P018 Au09 Cu0Q 130.82(15) . . ?
P018 Au09 Cu0S 123.72(15) . . ?
Au02 Au0A Au06 59.38(3) . . ?
Au02 Au0A Au09 58.75(3) . . ?
Au02 Au0A Cu0N 54.54(6) . . ?
Au02 Au0A Cu0Q 55.84(6) . . ?
Au02 Au0A Cu0S 55.20(6) . . ?
Au06 Au0A Au09 111.44(3) . . ?
Au06 Au0A Cu0N 59.67(7) . . ?
Au06 Au0A Cu0S 104.08(7) . . ?
Au09 Au0A Cu0N 102.76(6) . . ?
Cu0Q Au0A Au06 60.50(6) . . ?
Cu0Q Au0A Au09 62.23(7) . . ?
Cu0Q Au0A Cu0N 103.38(8) . . ?
Cu0Q Au0A Cu0S 104.74(9) . . ?
Cu0S Au0A Au09 59.19(6) . . ?
Cu0S Au0A Cu0N 53.26(9) . . ?
P014 Au0A Au02 171.09(15) . . ?
P014 Au0A Au06 112.00(14) . . ?
P014 Au0A Au09 127.15(13) . . ?
P014 Au0A Cu0N 124.63(13) . . ?
P014 Au0A Cu0Q 119.13(14) . . ?
P014 Au0A Cu0S 132.72(15) . . ?
Au02 Au0B Au09 58.53(3) . . ?
Au02 Au0B Au0F 59.48(3) . . ?
Au02 Au0B Au0I 57.96(3) . . ?
Au02 Au0B Cu0M 55.56(6) . . ?
Au02 Au0B Cu0S 55.08(7) . . ?
Au09 Au0B Au0I 60.60(3) . . ?
Au0F Au0B Au09 108.86(3) . . ?
Au0F Au0B Au0I 108.74(4) . . ?
Cu0M Au0B Au09 105.95(7) . . ?
Cu0M Au0B Au0F 60.06(6) . . ?
Cu0M Au0B Au0I 58.43(6) . . ?
Cu0M Au0B Cu0S 102.93(9) . . ?
Cu0S Au0B Au09 58.83(6) . . ?
Cu0S Au0B Au0F 58.96(6) . . ?
Cu0S Au0B Au0I 105.22(7) . . ?
P01A Au0B Au02 167.43(14) . . ?
P01A Au0B Au09 109.12(14) . . ?
P01A Au0B Au0F 128.38(14) . . ?
P01A Au0B Au0I 119.93(14) . . ?
P01A Au0B Cu0M 135.67(15) . . ?
P01A Au0B Cu0S 118.08(15) . . ?
Au01 Au0C Au07 57.36(3) . . ?
Au01 Au0C Au08 57.10(3) . . ?
Au01 Au0C Au0H 58.60(3) . . ?
Au01 Au0C Cu0L 54.41(6) . . ?
Au07 Au0C Au08 58.84(3) . . ?
Au0H Au0C Au07 107.25(3) . . ?
Au0H Au0C Au08 107.73(4) . . ?
Cu0L Au0C Au07 104.75(6) . . ?
Cu0L Au0C Au08 60.19(6) . . ?
Cu0L Au0C Au0H 57.61(6) . . ?
Cu0P Au0C Au01 56.00(7) . . ?
Cu0P Au0C Au07 58.44(6) . . ?
Cu0P Au0C Au08 104.59(7) . . ?
Cu0P Au0C Au0H 59.32(6) . . ?
Cu0P Au0C Cu0L 102.06(9) . . ?
P01G Au0C Au01 166.13(15) . . ?
P01G Au0C Au07 135.97(14) . . ?
P01G Au0C Au08 122.78(13) . . ?
P01G Au0C Au0H 112.16(14) . . ?
P01G Au0C Cu0L 112.41(15) . . ?
P01G Au0C Cu0P 130.62(15) . . ?
Au01 Au0D Au05 58.71(3) . . ?
Au01 Au0D Au08 58.06(3) . . ?
Au01 Au0D Cu0L 54.09(6) . . ?
Au01 Au0D Cu0O 54.78(6) . . ?
Au01 Au0D Cu0R 54.93(6) . . ?
Au05 Au0D Au08 110.36(4) . . ?
Au05 Au0D Cu0O 58.72(6) . . ?
Cu0L Au0D Au05 60.27(6) . . ?
Cu0L Au0D Au08 60.92(6) . . ?
Cu0L Au0D Cu0O 102.00(8) . . ?
Cu0O Au0D Au08 102.69(7) . . ?
Cu0R Au0D Au05 103.14(6) . . ?
Cu0R Au0D Au08 58.85(7) . . ?
Cu0R Au0D Cu0L 102.76(9) . . ?
Cu0R Au0D Cu0O 53.72(8) . . ?
P01C Au0D Au01 171.20(13) . . ?
P01C Au0D Au05 112.78(13) . . ?
P01C Au0D Au08 127.78(14) . . ?
P01C Au0D Cu0L 121.00(14) . . ?
P01C Au0D Cu0O 124.29(15) . . ?
P01C Au0D Cu0R 132.88(14) . . ?
Au02 Au0E Au03 57.35(3) . . ?
Au02 Au0E Au06 57.06(3) . . ?
Au02 Au0E Au0I 58.02(3) . . ?
Au02 Au0E Cu0M 54.06(6) . . ?
Au03 Au0E Au06 58.28(3) . . ?
Au0I Au0E Au03 107.15(4) . . ?
Au0I Au0E Au06 107.10(3) . . ?
Cu0M Au0E Au03 58.81(6) . . ?
Cu0M Au0E Au06 103.17(6) . . ?
Cu0M Au0E Au0I 58.11(6) . . ?
Cu0Q Au0E Au02 55.83(7) . . ?
Cu0Q Au0E Au03 104.89(6) . . ?
Cu0Q Au0E Au06 59.20(6) . . ?
Cu0Q Au0E Au0I 59.16(7) . . ?
Cu0Q Au0E Cu0M 102.13(9) . . ?
P01D Au0E Au02 176.62(15) . . ?
P01D Au0E Au03 124.78(13) . . ?
P01D Au0E Au06 126.10(16) . . ?
P01D Au0E Au0I 118.70(14) . . ?
P01D Au0E Cu0M 124.05(16) . . ?
P01D Au0E Cu0Q 123.90(15) . . ?
Au02 Au0F Au03 57.64(3) . . ?
Au02 Au0F Au0B 58.05(3) . . ?
Au02 Au0F Cu0M 54.53(6) . . ?
Au02 Au0F Cu0S 55.15(7) . . ?
Au0B Au0F Au03 107.53(3) . . ?
Cu0M Au0F Au03 59.34(6) . . ?
Cu0M Au0F Au0B 58.24(6) . . ?
Cu0N Au0F Au02 55.62(6) . . ?
Cu0N Au0F Au03 59.59(7) . . ?
Cu0N Au0F Au0B 104.82(6) . . ?
Cu0N Au0F Cu0M 103.33(9) . . ?
Cu0N Au0F Cu0S 54.96(9) . . ?
Cu0S Au0F Au03 103.56(8) . . ?
Cu0S Au0F Au0B 60.49(6) . . ?
Cu0S Au0F Cu0M 102.72(8) . . ?
P01I Au0F Au02 179.64(17) . . ?
P01I Au0F Au03 122.72(16) . . ?
P01I Au0F Au0B 121.63(15) . . ?
P01I Au0F Cu0M 125.53(14) . . ?
P01I Au0F Cu0N 124.52(14) . . ?
P01I Au0F Cu0S 124.60(16) . . ?
Au01 Au0G Au04 58.48(2) . . ?
Au01 Au0G Au07 58.29(3) . . ?
Au01 Au0G Cu0O 56.51(6) . . ?
Au01 Au0G Cu0P 55.76(6) . . ?
Au01 Au0G Cu0R 55.21(6) . . ?
Au07 Au0G Au04 108.22(3) . . ?
Cu0O Au0G Au04 60.43(6) . . ?
Cu0O Au0G Au07 105.90(7) . . ?
Cu0O Au0G Cu0P 105.35(8) . . ?
Cu0O Au0G Cu0R 54.66(9) . . ?
Cu0P Au0G Au04 60.23(6) . . ?
Cu0P Au0G Au07 58.18(6) . . ?
Cu0R Au0G Au04 104.04(6) . . ?
Cu0R Au0G Au07 61.50(7) . . ?
Cu0R Au0G Cu0P 104.03(8) . . ?
P019 Au0G Au01 179.49(15) . . ?
P019 Au0G Au04 122.02(15) . . ?
P019 Au0G Au07 121.35(16) . . ?
P019 Au0G Cu0O 123.57(17) . . ?
P019 Au0G Cu0P 124.45(17) . . ?
P019 Au0G Cu0R 124.36(15) . . ?
Au01 Au0H Au04 57.78(3) . . ?
Au01 Au0H Au05 56.50(3) . . ?
Au01 Au0H Au0C 58.80(3) . . ?
Au01 Au0H Cu0P 55.73(6) . . ?
Au04 Au0H Au05 57.83(3) . . ?
Au0C Au0H Au04 108.23(3) . . ?
Au0C Au0H Au05 107.46(3) . . ?
Cu0L Au0H Au01 55.06(6) . . ?
Cu0L Au0H Au04 104.40(7) . . ?
Cu0L Au0H Au05 58.76(7) . . ?
Cu0L Au0H Au0C 59.48(7) . . ?
Cu0L Au0H Cu0P 102.68(8) . . ?
Cu0P Au0H Au04 60.32(7) . . ?
Cu0P Au0H Au05 104.32(7) . . ?
Cu0P Au0H Au0C 58.29(6) . . ?
P01J Au0H Au01 176.76(16) . . ?
P01J Au0H Au04 124.00(14) . . ?
P01J Au0H Au05 126.64(16) . . ?
P01J Au0H Au0C 118.16(15) . . ?
P01J Au0H Cu0L 125.04(15) . . ?
P01J Au0H Cu0P 122.16(16) . . ?
Au02 Au0I Au09 57.69(3) . . ?
Au02 Au0I Au0B 57.29(3) . . ?
Au02 Au0I Au0E 59.13(3) . . ?
Au02 Au0I Cu0M 55.05(6) . . ?
Au02 Au0I Cu0Q 55.66(6) . . ?
Au0B Au0I Au09 58.86(3) . . ?
Au0E Au0I Au09 108.55(3) . . ?
Au0E Au0I Au0B 107.86(3) . . ?
Cu0M Au0I Au09 103.90(6) . . ?
Cu0M Au0I Au0B 57.56(7) . . ?
Cu0M Au0I Au0E 60.16(7) . . ?
Cu0Q Au0I Au09 61.34(7) . . ?
Cu0Q Au0I Au0B 105.93(7) . . ?
Cu0Q Au0I Au0E 57.51(6) . . ?
Cu0Q Au0I Cu0M 102.43(8) . . ?
P01H Au0I Au02 165.58(16) . . ?
P01H Au0I Au09 122.16(14) . . ?
P01H Au0I Au0B 136.56(16) . . ?
P01H Au0I Au0E 111.21(15) . . ?
P01H Au0I Cu0M 131.98(15) . . ?
P01H Au0I Cu0Q 110.59(16) . . ?
Cl1 Au0J Cl41 88.88(16) . . ?
P01L Au0J Cl41 84.42(18) . . ?
P01L Au0J Cl1 107.7(2) . . ?
P01P Au0J Cl41 106.0(2) . . ?
P01P Au0J Cl1 108.6(2) . . ?
P01P Au0J P01L 142.3(3) . . ?
P01K Cu4 Cl01 109.45(19) . . ?
P01O Cu4 Cl01 107.3(2) . . ?
P01O Cu4 P01K 141.7(2) . . ?
Au01 Cu0L Au05 61.17(6) . . ?
Au01 Cu0L Au08 60.47(6) . . ?
Au01 Cu0L Au0C 62.56(7) . . ?
Au01 Cu0L Au0D 62.23(6) . . ?
Au01 Cu0L Au0H 63.22(6) . . ?
Au05 Cu0L Au08 110.09(9) . . ?
Au0C Cu0L Au05 115.54(9) . . ?
Au0C Cu0L Au08 63.18(6) . . ?
Au0C Cu0L Au0D 114.72(9) . . ?
Au0D Cu0L Au05 59.92(6) . . ?
Au0D Cu0L Au08 60.94(6) . . ?
Au0H Cu0L Au05 65.53(6) . . ?
Au0H Cu0L Au08 114.42(10) . . ?
Au0H Cu0L Au0C 62.91(7) . . ?
Au0H Cu0L Au0D 115.67(10) . . ?
Cl40 Cu0L Au01 169.4(2) . . ?
Cl40 Cu0L Au05 116.8(2) . . ?
Cl40 Cu0L Au08 127.22(19) . . ?
Cl40 Cu0L Au0C 112.7(2) . . ?
Cl40 Cu0L Au0D 126.85(19) . . ?
Cl40 Cu0L Au0H 106.25(18) . . ?
Au02 Cu0M Au03 60.90(6) . . ?
Au02 Cu0M Au0B 61.72(7) . . ?
Au02 Cu0M Au0E 61.80(7) . . ?
Au02 Cu0M Au0F 62.01(6) . . ?
Au02 Cu0M Au0I 61.86(6) . . ?
Au03 Cu0M Au0E 62.01(6) . . ?
Au0B Cu0M Au03 112.59(9) . . ?
Au0B Cu0M Au0E 114.39(10) . . ?
Au0B Cu0M Au0F 61.70(7) . . ?
Au0B Cu0M Au0I 64.02(7) . . ?
Au0F Cu0M Au03 62.08(6) . . ?
Au0F Cu0M Au0E 113.95(9) . . ?
Au0I Cu0M Au03 112.73(10) . . ?
Au0I Cu0M Au0E 61.73(6) . . ?
Au0I Cu0M Au0F 114.65(10) . . ?
Cl42 Cu0M Au02 176.0(2) . . ?
Cl42 Cu0M Au03 122.5(2) . . ?
Cl42 Cu0M Au0B 114.3(2) . . ?
Cl42 Cu0M Au0E 121.2(2) . . ?
Cl42 Cu0M Au0F 117.1(2) . . ?
Cl42 Cu0M Au0I 116.5(2) . . ?
Au02 Cu0N Au03 60.94(6) . . ?
Au02 Cu0N Au06 60.81(6) . . ?
Au02 Cu0N Au0A 59.79(6) . . ?
Au02 Cu0N Au0F 62.67(6) . . ?
Au03 Cu0N Au06 60.93(6) . . ?
Au03 Cu0N Au0A 109.47(9) . . ?
Au06 Cu0N Au0A 58.89(6) . . ?
Au0F Cu0N Au03 63.03(6) . . ?
Au0F Cu0N Au06 113.65(9) . . ?
Au0F Cu0N Au0A 114.56(9) . . ?
Cu0S Cu0N Au02 60.35(9) . . ?
Cu0S Cu0N Au03 113.16(11) . . ?
Cu0S Cu0N Au06 111.15(11) . . ?
Cu0S Cu0N Au0A 62.55(9) . . ?
Cu0S Cu0N Au0F 63.72(9) . . ?
Cl1 Cu0N Au02 165.7(2) . . ?
Cl1 Cu0N Au03 122.63(17) . . ?
Cl1 Cu0N Au06 133.5(2) . . ?
Cl1 Cu0N Au0A 124.48(18) . . ?
Cl1 Cu0N Au0F 105.47(19) . . ?
Cl1 Cu0N Cu0S 108.1(2) . . ?
Au01 Cu0O Au04 60.35(7) . . ?
Au01 Cu0O Au05 61.08(6) . . ?
Au01 Cu0O Au0D 60.80(6) . . ?
Au01 Cu0O Au0G 61.13(7) . . ?
Au04 Cu0O Au0D 110.19(9) . . ?
Au05 Cu0O Au04 61.05(6) . . ?
Au05 Cu0O Au0D 59.68(6) . . ?
Au0G Cu0O Au04 61.81(7) . . ?
Au0G Cu0O Au05 112.43(10) . . ?
Au0G Cu0O Au0D 114.03(11) . . ?
Cu0R Cu0O Au01 59.77(9) . . ?
Cu0R Cu0O Au04 112.36(13) . . ?
Cu0R Cu0O Au05 110.55(12) . . ?
Cu0R Cu0O Au0D 61.74(9) . . ?
Cu0R Cu0O Au0G 63.82(10) . . ?
Cl01 Cu0O Au01 165.86(19) . . ?
Cl01 Cu0O Au04 123.70(17) . . ?
Cl01 Cu0O Au05 133.05(19) . . ?
Cl01 Cu0O Au0D 122.76(18) . . ?
Cl01 Cu0O Au0G 107.53(18) . . ?
Cl01 Cu0O Cu0R 108.53(18) . . ?
Au01 Cu0P Au04 60.00(7) . . ?
Au01 Cu0P Au07 60.90(7) . . ?
Au01 Cu0P Au0C 62.19(7) . . ?
Au01 Cu0P Au0G 60.17(7) . . ?
Au01 Cu0P Au0H 61.62(7) . . ?
Au07 Cu0P Au04 111.24(11) . . ?
Au07 Cu0P Au0G 61.41(6) . . ?
Au07 Cu0P Au0H 113.47(10) . . ?
Au0C Cu0P Au04 112.63(10) . . ?
Au0C Cu0P Au07 63.13(6) . . ?
Au0C Cu0P Au0G 113.30(10) . . ?
Au0C Cu0P Au0H 62.39(6) . . ?
Au0G Cu0P Au04 60.71(7) . . ?
Au0H Cu0P Au04 61.67(7) . . ?
Au0H Cu0P Au0G 112.01(11) . . ?
Cl3 Cu0P Au01 175.6(2) . . ?
Cl3 Cu0P Au04 123.4(2) . . ?
Cl3 Cu0P Au07 114.7(2) . . ?
Cl3 Cu0P Au0C 116.6(2) . . ?
Cl3 Cu0P Au0G 118.3(2) . . ?
Cl3 Cu0P Au0H 122.03(19) . . ?
Au02 Cu0Q Au06 61.04(6) . . ?
Au02 Cu0Q Au09 59.67(7) . . ?
Au02 Cu0Q Au0A 61.26(7) . . ?
Au02 Cu0Q Au0E 63.26(7) . . ?
Au02 Cu0Q Au0I 61.75(7) . . ?
Au06 Cu0Q Au09 109.87(9) . . ?
Au0A Cu0Q Au06 60.35(6) . . ?
Au0A Cu0Q Au09 60.44(7) . . ?
Au0E Cu0Q Au06 64.52(6) . . ?
Au0E Cu0Q Au09 113.87(10) . . ?
Au0E Cu0Q Au0A 114.80(10) . . ?
Au0E Cu0Q Au0I 63.33(6) . . ?
Au0I Cu0Q Au06 114.56(10) . . ?
Au0I Cu0Q Au09 62.12(7) . . ?
Au0I Cu0Q Au0A 112.99(11) . . ?
Cl2 Cu0Q Au02 169.0(2) . . ?
Cl2 Cu0Q Au06 117.3(2) . . ?
Cl2 Cu0Q Au09 127.8(2) . . ?
Cl2 Cu0Q Au0A 128.54(18) . . ?
Cl2 Cu0Q Au0E 105.86(19) . . ?
Cl2 Cu0Q Au0I 112.76(17) . . ?
Au01 Cu0R Au07 59.29(7) . . ?
Au01 Cu0R Au08 61.54(6) . . ?
Au01 Cu0R Au0D 62.09(6) . . ?
Au01 Cu0R Au0G 60.62(6) . . ?
Au08 Cu0R Au07 60.77(7) . . ?
Au08 Cu0R Au0D 62.28(6) . . ?
Au08 Cu0R Au0G 111.46(10) . . ?
Au0D Cu0R Au07 111.54(9) . . ?
Au0D Cu0R Au0G 114.43(9) . . ?
Au0G Cu0R Au07 59.90(6) . . ?
Cu0O Cu0R Au01 60.83(9) . . ?
Cu0O Cu0R Au07 110.14(11) . . ?
Cu0O Cu0R Au08 114.16(11) . . ?
Cu0O Cu0R Au0D 64.54(9) . . ?
Cu0O Cu0R Au0G 61.52(9) . . ?
Cl39 Cu0R Au01 168.9(2) . . ?
Cl39 Cu0R Au07 131.3(2) . . ?
Cl39 Cu0R Au08 124.52(18) . . ?
Cl39 Cu0R Au0D 111.0(2) . . ?
Cl39 Cu0R Au0G 119.31(18) . . ?
Cl39 Cu0R Cu0O 108.7(2) . . ?
Au02 Cu0S Au09 61.00(7) . . ?
Au02 Cu0S Au0A 60.29(7) . . ?
Au02 Cu0S Au0B 60.07(6) . . ?
Au02 Cu0S Au0F 61.72(7) . . ?
Au09 Cu0S Au0A 60.88(7) . . ?
Au09 Cu0S Au0B 61.17(6) . . ?
Au0A Cu0S Au0B 110.52(10) . . ?
Au0F Cu0S Au09 112.15(10) . . ?
Au0F Cu0S Au0A 113.97(11) . . ?
Au0F Cu0S Au0B 60.54(6) . . ?
Cu0N Cu0S Au02 60.04(9) . . ?
Cu0N Cu0S Au09 112.99(13) . . ?
Cu0N Cu0S Au0A 64.19(10) . . ?
Cu0N Cu0S Au0B 109.95(12) . . ?
Cu0N Cu0S Au0F 61.32(9) . . ?
Cl41 Cu0S Au02 168.9(2) . . ?
Cl41 Cu0S Au09 125.41(18) . . ?
Cl41 Cu0S Au0A 113.23(18) . . ?
Cl41 Cu0S Au0B 130.4(2) . . ?
Cl41 Cu0S Au0F 117.73(18) . . ?
Cl41 Cu0S Cu0N 109.36(18) . . ?
Cl34 Cu00 Cl35 178.3(4) . . ?
Cl27 Cu1 Cl26 178.3(4) . . ?
Cu0S Cl41 Au0J 114.4(2) . . ?
Cl18 Cu2 Cl17 179.2(5) . . ?
Cl19 Cu3 Cl20 179.0(5) . . ?
C044 P00Z Au06 112.0(9) . . ?
C044 P00Z C06P 105.3(10) . . ?
C044 P00Z C07P 105.7(10) . . ?
C06P P00Z Au06 117.3(6) . . ?
C07P P00Z Au06 106.2(7) . . ?
C07P P00Z C06P 109.8(10) . . ?
Cu0O Cl01 Cu4 117.8(2) . . ?
Cu0O Cl01 Au4 117.8(2) . . ?
C03B P011 Au08 111.3(7) . . ?
C03B P011 C049 105.5(9) . . ?
C03J P011 Au08 114.0(7) . . ?
C03J P011 C03B 106.5(9) . . ?
C03J P011 C049 106.1(10) . . ?
C049 P011 Au08 112.8(7) . . ?
C03T P012 Au03 112.1(8) . . ?
C03T P012 C062 106.3(10) . . ?
C03T P012 C068 107.1(10) . . ?
C062 P012 Au03 112.8(7) . . ?
C068 P012 Au03 114.0(8) . . ?
C068 P012 C062 103.8(10) . . ?
Cu0N Cl1 Au0J 117.8(2) . . ?
Cu0N Cl1 Cu0K 117.8(2) . . ?
C030 P014 Au0A 114.6(7) . . ?
C030 P014 C06D 105.5(11) . . ?
C031 P014 Au0A 112.8(7) . . ?
C031 P014 C030 103.2(10) . . ?
C031 P014 C06D 106.6(10) . . ?
C06D P014 Au0A 113.2(8) . . ?
Cu0R Cl39 Au4 114.4(2) . . ?
C033 P017 Au05 112.4(7) . . ?
C04O P017 Au05 117.5(7) . . ?
C04O P017 C033 104.8(10) . . ?
C04O P017 C04V 109.5(9) . . ?
C04V P017 Au05 105.4(6) . . ?
C04V P017 C033 106.9(10) . . ?
C02Y P018 Au09 114.6(8) . . ?
C02Y P018 C03W 105.5(10) . . ?
C03W P018 Au09 111.9(7) . . ?
C04U P018 Au09 113.0(7) . . ?
C04U P018 C02Y 105.2(11) . . ?
C04U P018 C03W 106.0(9) . . ?
C02Z P019 Au0G 113.9(7) . . ?
C02Z P019 C03X 105.3(11) . . ?
C02Z P019 C06G 101.9(10) . . ?
C03X P019 Au0G 114.0(8) . . ?
C06G P019 Au0G 114.1(8) . . ?
C06G P019 C03X 106.5(11) . . ?
C02U P01A Au0B 111.8(6) . . ?
C02U P01A C03Y 103.5(9) . . ?
C02U P01A C04S 107.6(10) . . ?
C03Y P01A Au0B 108.0(7) . . ?
C03Y P01A C04S 107.7(10) . . ?
C04S P01A Au0B 117.4(8) . . ?
C034 P01B Au07 117.9(7) . . ?
C034 P01B C04T 107.7(10) . . ?
C04T P01B Au07 110.3(8) . . ?
C05K P01B Au07 107.9(7) . . ?
C05K P01B C034 108.1(11) . . ?
C05K P01B C04T 104.0(10) . . ?
C036 P01C Au0D 114.5(7) . . ?
C036 P01C C03H 102.4(9) . . ?
C036 P01C C07T 103.1(10) . . ?
C03H P01C Au0D 112.2(7) . . ?
C03H P01C C07T 108.9(11) . . ?
C07T P01C Au0D 114.7(8) . . ?
C03Q P01D Au0E 114.3(7) . . ?
C03Q P01D C041 105.3(11) . . ?
C041 P01D Au0E 113.8(9) . . ?
C069 P01D Au0E 114.5(8) . . ?
C069 P01D C03Q 102.2(11) . . ?
C069 P01D C041 105.7(10) . . ?
C055 P01E Au04 113.1(7) . . ?
C055 P01E C06C 104.7(9) . . ?
C06C P01E Au04 113.8(6) . . ?
C08I P01E Au04 112.6(8) . . ?
C08I P01E C055 106.9(10) . . ?
C08I P01E C06C 105.0(9) . . ?
C047 P01G Au0C 120.0(7) . . ?
C04A P01G Au0C 113.3(8) . . ?
C04A P01G C047 102.8(11) . . ?
C04A P01G C070 105.7(10) . . ?
C070 P01G Au0C 107.7(8) . . ?
C070 P01G C047 106.3(10) . . ?
C04H P01H Au0I 113.9(6) . . ?
C04Z P01H Au0I 117.5(7) . . ?
C04Z P01H C04H 103.2(10) . . ?
C04Z P01H C05T 107.7(11) . . ?
C05T P01H Au0I 108.5(8) . . ?
C05T P01H C04H 105.3(11) . . ?
C03D P01I Au0F 114.3(9) . . ?
C03U P01I Au0F 116.9(8) . . ?
C03U P01I C03D 103.9(12) . . ?
C03U P01I C07X 100.0(10) . . ?
C07X P01I Au0F 113.9(7) . . ?
C07X P01I C03D 106.3(12) . . ?
C05E P01J Au0H 113.6(8) . . ?
C05E P01J C07B 105.8(11) . . ?
C05E P01J C08W 104.5(13) . . ?
C07B P01J Au0H 112.0(7) . . ?
C07B P01J C08W 105.9(11) . . ?
C08W P01J Au0H 114.3(8) . . ?
C05V P01K Cu4 112.1(8) . . ?
C05V P01K C06W 104.8(10) . . ?
C05V P01K C07U 104.5(11) . . ?
C05V P01K Au4 112.1(8) . . ?
C06W P01K Cu4 119.6(8) . . ?
C06W P01K Au4 119.6(8) . . ?
C07U P01K Cu4 111.7(8) . . ?
C07U P01K C06W 102.7(11) . . ?
C07U P01K Au4 111.7(8) . . ?
C05W P01L Au0J 111.8(8) . . ?
C05W P01L C077 105.8(10) . . ?
C05W P01L C07A 103.3(11) . . ?
C05W P01L Cu0K 111.8(8) . . ?
C077 P01L Au0J 110.4(6) . . ?
C077 P01L C07A 101.9(10) . . ?
C077 P01L Cu0K 110.4(6) . . ?
C07A P01L Au0J 122.0(7) . . ?
C07A P01L Cu0K 122.0(7) . . ?
C05F P01O Cu4 119.9(8) . . ?
C05F P01O C09C 101.3(12) . . ?
C05F P01O Au4 119.9(8) . . ?
C06B P01O Cu4 118.6(8) . . ?
C06B P01O C05F 106.1(12) . . ?
C06B P01O C09C 105.9(11) . . ?
C06B P01O Au4 118.6(8) . . ?
C09C P01O Cu4 102.6(9) . . ?
C09C P01O Au4 102.6(9) . . ?
C06L P01P Au0J 120.4(9) . . ?
C06L P01P Cu0K 120.4(9) . . ?
C089 P01P Au0J 118.6(8) . . ?
C089 P01P C06L 105.6(11) . . ?
C089 P01P Cu0K 118.6(8) . . ?
C09Z P01P Au0J 102.4(8) . . ?
C09Z P01P C06L 102.1(11) . . ?
C09Z P01P C089 105.3(12) . . ?
C09Z P01P Cu0K 102.4(8) . . ?
C035 C02R H02R 120.2 . . ?
C055 C02R H02R 120.2 . . ?
C055 C02R C035 120(2) . . ?
C03R C02U P01A 120.2(15) . . ?
C03R C02U C05U 115.5(19) . . ?
C05U C02U P01A 124.2(16) . . ?
C02Z C02V H02V 118.6 . . ?
C02Z C02V C06F 123(2) . . ?
C06F C02V H02V 118.6 . . ?
C04Q C02X H02X 119.3 . . ?
C05R C02X H02X 119.3 . . ?
C05R C02X C04Q 121(2) . . ?
C04Q C02Y P018 117.3(19) . . ?
C09U C02Y P018 122.2(19) . . ?
C09U C02Y C04Q 120(2) . . ?
C02V C02Z P019 119.8(17) . . ?
C02V C02Z C043 119(2) . . ?
C043 C02Z P019 121.1(17) . . ?
C05G C030 P014 123.0(16) . . ?
C06E C030 P014 121.7(17) . . ?
C06E C030 C05G 115(2) . . ?
C032 C031 P014 120.5(16) . . ?
C06H C031 P014 118.2(18) . . ?
C06H C031 C032 121(2) . . ?
C031 C032 H032 120.3 . . ?
C031 C032 C046 119(2) . . ?
C046 C032 H032 120.3 . . ?
C03C C033 P017 118.5(19) . . ?
C03C C033 C05X 117(2) . . ?
C05X C033 P017 124.2(18) . . ?
C056 C034 P01B 123(2) . . ?
C056 C034 C05N 113(2) . . ?
C05N C034 P01B 124.5(19) . . ?
C02R C035 H035 120.7 . . ?
C08V C035 C02R 119(2) . . ?
C08V C035 H035 120.7 . . ?
C04D C036 P01C 117.4(17) . . ?
C04D C036 C04G 120.0(18) . . ?
C04G C036 P01C 122.5(16) . . ?
H03A C038 H03B 107.6 . . ?
C06D C038 H03A 108.7 . . ?
C06D C038 H03B 108.7 . . ?
C06D C038 C07A 114.3(19) . . ?
C07A C038 H03A 108.7 . . ?
C07A C038 H03B 108.7 . . ?
C03B C039 H039 121.1 . . ?
C04M C039 H039 121.1 . . ?
C04M C039 C03B 118(2) . . ?
C048 C03A H03D 120.4 . . ?
C048 C03A C08X 119(2) . . ?
C08X C03A H03D 120.4 . . ?
C039 C03B P011 120.3(16) . . ?
C03V C03B P011 119.1(17) . . ?
C03V C03B C039 121(2) . . ?
C033 C03C H03C 120.1 . . ?
C033 C03C C06I 120(2) . . ?
C06I C03C H03C 120.1 . . ?
C065 C03D P01I 120(2) . . ?
C065 C03D C0AR 117(2) . . ?
C0AR C03D P01I 122.6(19) . . ?
C068 C03E H03E 117.9 . . ?
C08M C03E H03E 117.9 . . ?
C08M C03E C068 124(2) . . ?
C03W C03F H03F 119.5 . . ?
C092 C03F H03F 119.5 . . ?
C092 C03F C03W 121(2) . . ?
C051 C03G H03G 119.8 . . ?
C05F C03G H03G 119.8 . . ?
C05F C03G C051 120(2) . . ?
C059 C03H P01C 121.2(17) . . ?
C059 C03H C0A2 121(2) . . ?
C0A2 C03H P01C 117.6(19) . . ?
C04A C03I H03I 118.6 . . ?
C06A C03I H03I 118.6 . . ?
C06A C03I C04A 123(2) . . ?
C03N C03J P011 121.2(16) . . ?
C03N C03J C094 117.2(19) . . ?
C094 C03J P011 121.6(16) . . ?
C03O C03K H03K 120.2 . . ?
C054 C03K H03K 120.2 . . ?
C054 C03K C03O 119.5(19) . . ?
C053 C03L H03L 121.3 . . ?
C053 C03L C05Z 117(2) . . ?
C05Z C03L H03L 121.3 . . ?
C05E C03M H03M 117.9 . . ?
C05E C03M C0A5 124(2) . . ?
C0A5 C03M H03M 117.9 . . ?
C03J C03N H03N 119.6 . . ?
C09I C03N C03J 121(2) . . ?
C09I C03N H03N 119.6 . . ?
C03K C03O H03O 119.4 . . ?
C03K C03O C06P 121(2) . . ?
C06P C03O H03O 119.4 . . ?
C03Q C03P H03P 121.1 . . ?
C03Q C03P C04W 118(3) . . ?
C04W C03P H03P 121.1 . . ?
C03P C03Q P01D 116.8(19) . . ?
C03P C03Q C07I 121(2) . . ?
C07I C03Q P01D 122.0(18) . . ?
C02U C03R H03R 118.5 . . ?
C06T C03R C02U 123(2) . . ?
C06T C03R H03R 118.5 . . ?
C04C C03S H03S 118.5 . . ?
C06Y C03S H03S 118.5 . . ?
C06Y C03S C04C 123(2) . . ?
C042 C03T P012 117.7(17) . . ?
C042 C03T C06Q 118(2) . . ?
C06Q C03T P012 124.0(18) . . ?
C04B C03U P01I 123.9(19) . . ?
C04B C03U C086 119(2) . . ?
C086 C03U P01I 116.8(18) . . ?
C03B C03V H03V 120.8 . . ?
C03B C03V C075 118(2) . . ?
C075 C03V H03V 120.8 . . ?
C03F C03W P018 120.8(16) . . ?
C060 C03W P018 120.8(17) . . ?
C060 C03W C03F 118(2) . . ?
C04L C03X P019 120.5(18) . . ?
C04L C03X C09Y 118(2) . . ?
C09Y C03X P019 121(2) . . ?
P01A C03Y H03H 108.8 . . ?
P01A C03Y H03J 108.8 . . ?
H03H C03Y H03J 107.7 . . ?
C05C C03Y P01A 113.7(15) . . ?
C05C C03Y H03H 108.8 . . ?
C05C C03Y H03J 108.8 . . ?
C044 C03Z H03Z 120.0 . . ?
C05Y C03Z H03Z 120.0 . . ?
C05Y C03Z C044 120(2) . . ?
C045 C040 H040 119.4 . . ?
C05L C040 H040 119.4 . . ?
C05L C040 C045 121(2) . . ?
P01D C041 H04P 109.2 . . ?
P01D C041 H04Q 109.2 . . ?
H04P C041 H04Q 107.9 . . ?
C067 C041 P01D 111.9(16) . . ?
C067 C041 H04P 109.2 . . ?
C067 C041 H04Q 109.2 . . ?
C03T C042 H042 119.4 . . ?
C03T C042 C07D 121(2) . . ?
C07D C042 H042 119.4 . . ?
C02Z C043 H043 121.0 . . ?
C08K C043 C02Z 118(2) . . ?
C08K C043 H043 121.0 . . ?
C03Z C044 P00Z 123.3(19) . . ?
C03Z C044 C05Z 118(2) . . ?
C05Z C044 P00Z 118.3(18) . . ?
C040 C045 H045 120.4 . . ?
C07B C045 C040 119(2) . . ?
C07B C045 H045 120.4 . . ?
C032 C046 H046 120.7 . . ?
C083 C046 C032 119(3) . . ?
C083 C046 H046 120.7 . . ?
C04N C047 P01G 121.1(17) . . ?
C04N C047 C05S 120(2) . . ?
C05S C047 P01G 119.0(16) . . ?
C03A C048 H048 120.3 . . ?
C03A C048 C069 119(2) . . ?
C069 C048 H048 120.3 . . ?
P011 C049 H04A 108.8 . . ?
P011 C049 H04B 108.8 . . ?
H04A C049 H04B 107.7 . . ?
C04P C049 P011 113.6(14) . . ?
C04P C049 H04A 108.8 . . ?
C04P C049 H04B 108.8 . . ?
C03I C04A P01G 118.2(18) . . ?
C064 C04A P01G 124.5(19) . . ?
C064 C04A C03I 117(2) . . ?
C03U C04B H04R 119.8 . . ?
C0A3 C04B C03U 120(2) . . ?
C0A3 C04B H04R 119.8 . . ?
C03S C04C H04C 122.3 . . ?
C04T C04C C03S 115(2) . . ?
C04T C04C H04C 122.3 . . ?
C036 C04D H04D 120.4 . . ?
C072 C04D C036 119(2) . . ?
C072 C04D H04D 120.4 . . ?
C058 C04E H04S 119.4 . . ?
C05W C04E H04S 119.4 . . ?
C05W C04E C058 121(3) . . ?
C050 C04F H04F 119.9 . . ?
C061 C04F H04F 119.9 . . ?
C061 C04F C050 120(2) . . ?
C036 C04G H04G 121.6 . . ?
C078 C04G C036 117(2) . . ?
C078 C04G H04G 121.6 . . ?
C05M C04H P01H 116.0(16) . . ?
C06X C04H P01H 122.2(17) . . ?
C06X C04H C05M 122(2) . . ?
C072 C04I H04I 119.9 . . ?
C078 C04I H04I 119.9 . . ?
C078 C04I C072 120(2) . . ?
C06Y C04J H04J 120.4 . . ?
C06Y C04J C098 119(3) . . ?
C098 C04J H04J 120.4 . . ?
C04S C04K H04T 119.2 . . ?
C04S C04K C05O 122(2) . . ?
C05O C04K H04T 119.2 . . ?
C03X C04L H04L 119.5 . . ?
C03X C04L C05B 121(2) . . ?
C05B C04L H04L 119.5 . . ?
C039 C04M H04M 119.2 . . ?
C039 C04M C05H 122(3) . . ?
C05H C04M H04M 119.2 . . ?
C047 C04N H04N 119.9 . . ?
C047 C04N C0AD 120(2) . . ?
C0AD C04N H04N 119.9 . . ?
C050 C04O P017 115.0(15) . . ?
C08T C04O P017 124.0(17) . . ?
C08T C04O C050 120.8(19) . . ?
C049 C04P H04E 108.7 . . ?
C049 C04P H04H 108.7 . . ?
C049 C04P C05K 114.1(17) . . ?
H04E C04P H04H 107.6 . . ?
C05K C04P H04E 108.7 . . ?
C05K C04P H04H 108.7 . . ?
C02X C04Q C02Y 118(2) . . ?
C02X C04Q H04U 121.1 . . ?
C02Y C04Q H04U 121.1 . . ?
C04S C04R H04V 121.4 . . ?
C04S C04R C06S 117(3) . . ?
C06S C04R H04V 121.4 . . ?
C04K C04S P01A 118.6(19) . . ?
C04K C04S C04R 122(2) . . ?
C04R C04S P01A 119.3(18) . . ?
C04C C04T P01B 122(2) . . ?
C04C C04T C098 122(2) . . ?
C098 C04T P01B 115.8(17) . . ?
P018 C04U H04W 108.7 . . ?
P018 C04U H04X 108.7 . . ?
H04W C04U H04X 107.6 . . ?
C05C C04U P018 114.2(14) . . ?
C05C C04U H04W 108.7 . . ?
C05C C04U H04X 108.7 . . ?
P017 C04V H04K 108.4 . . ?
P017 C04V H04O 108.4 . . ?
H04K C04V H04O 107.5 . . ?
C05Q C04V P017 115.5(13) . . ?
C05Q C04V H04K 108.4 . . ?
C05Q C04V H04O 108.4 . . ?
C03P C04W H04Y 119.7 . . ?
C06K C04W C03P 121(2) . . ?
C06K C04W H04Y 119.7 . . ?
C05O C04X H04Z 119.2 . . ?
C06S C04X H04Z 119.2 . . ?
C06S C04X C05O 122(2) . . ?
C06U C04Z P01H 123.8(17) . . ?
C06U C04Z C09V 120(2) . . ?
C09V C04Z P01H 115.7(17) . . ?
C04F C050 C04O 118(2) . . ?
C04F C050 H050 121.1 . . ?
C04O C050 H050 121.1 . . ?
C03G C051 H051 120.1 . . ?
C057 C051 C03G 120(2) . . ?
C057 C051 H051 120.1 . . ?
C063 C052 H052 119.2 . . ?
C063 C052 C08I 122(2) . . ?
C08I C052 H052 119.2 . . ?
C03L C053 H053 119.3 . . ?
C05Y C053 C03L 121(2) . . ?
C05Y C053 H053 119.3 . . ?
C03K C054 H054 119.0 . . ?
C03K C054 C09Q 122(2) . . ?
C09Q C054 H054 119.0 . . ?
C02R C055 P01E 118.7(17) . . ?
C02R C055 C06Z 122(2) . . ?
C06Z C055 P01E 119.4(17) . . ?
C034 C056 H056 117.2 . . ?
C034 C056 C07Y 126(3) . . ?
C07Y C056 H056 117.2 . . ?
C051 C057 H057 118.9 . . ?
C08P C057 C051 122(2) . . ?
C08P C057 H057 118.9 . . ?
C04E C058 H058 121.2 . . ?
C04E C058 C0AE 118(3) . . ?
C0AE C058 H058 121.2 . . ?
C03H C059 H059 119.9 . . ?
C03H C059 C09G 120(2) . . ?
C09G C059 H059 119.9 . . ?
C04L C05B H05B 120.0 . . ?
C06N C05B C04L 120(3) . . ?
C06N C05B H05B 120.0 . . ?
C03Y C05C H05F 108.3 . . ?
C03Y C05C H05G 108.3 . . ?
C04U C05C C03Y 115.9(18) . . ?
C04U C05C H05F 108.3 . . ?
C04U C05C H05G 108.3 . . ?
H05F C05C H05G 107.4 . . ?
C05I C05D H05I 119.2 . . ?
C06Q C05D H05I 119.2 . . ?
C06Q C05D C05I 122(3) . . ?
C03M C05E P01J 123.0(18) . . ?
C03M C05E C07S 116(2) . . ?
C07S C05E P01J 120.6(18) . . ?
C03G C05F P01O 120.6(18) . . ?
C03G C05F C07V 119(2) . . ?
C07V C05F P01O 120.7(19) . . ?
C030 C05G H05K 119.8 . . ?
C08D C05G C030 120(2) . . ?
C08D C05G H05K 119.8 . . ?
C04M C05H H05H 120.1 . . ?
C04M C05H C075 120(2) . . ?
C075 C05H H05H 120.1 . . ?
C05D C05I H05M 121.1 . . ?
C07D C05I C05D 118(2) . . ?
C07D C05I H05M 121.1 . . ?
C08G C05J H05J 120.2 . . ?
C08I C05J H05J 120.2 . . ?
C08I C05J C08G 120(2) . . ?
P01B C05K H05A 108.7 . . ?
P01B C05K H05C 108.7 . . ?
C04P C05K P01B 114.2(14) . . ?
C04P C05K H05A 108.7 . . ?
C04P C05K H05C 108.7 . . ?
H05A C05K H05C 107.6 . . ?
C040 C05L H05L 119.0 . . ?
C08E C05L C040 122(2) . . ?
C08E C05L H05L 119.0 . . ?
C04H C05M H05O 120.6 . . ?
C04H C05M C07J 119(2) . . ?
C07J C05M H05O 120.6 . . ?
C034 C05N H05N 117.5 . . ?
C07M C05N C034 125(3) . . ?
C07M C05N H05N 117.5 . . ?
C04K C05O H05Q 122.1 . . ?
C04X C05O C04K 116(2) . . ?
C04X C05O H05Q 122.1 . . ?
C07B C05P H05P 121.5 . . ?
C08E C05P H05P 121.5 . . ?
C08E C05P C07B 117(2) . . ?
C04V C05Q H05D 107.8 . . ?
C04V C05Q H05E 107.8 . . ?
H05D C05Q H05E 107.1 . . ?
C06C C05Q C04V 118.2(16) . . ?
C06C C05Q H05D 107.8 . . ?
C06C C05Q H05E 107.8 . . ?
C02X C05R H05R 119.1 . . ?
C02X C05R C08B 122(3) . . ?
C08B C05R H05R 119.1 . . ?
C047 C05S H05S 120.4 . . ?
C091 C05S C047 119(2) . . ?
C091 C05S H05S 120.4 . . ?
P01H C05T H05T 108.9 . . ?
P01H C05T H05U 108.9 . . ?
H05T C05T H05U 107.7 . . ?
C067 C05T P01H 113.3(18) . . ?
C067 C05T H05T 108.9 . . ?
C067 C05T H05U 108.9 . . ?
C02U C05U H05V 120.2 . . ?
C08Q C05U C02U 120(2) . . ?
C08Q C05U H05V 120.2 . . ?
C079 C05V P01K 118.6(19) . . ?
C079 C05V C097 120(2) . . ?
C097 C05V P01K 120.3(18) . . ?
C04E C05W P01L 120.9(19) . . ?
C04E C05W C08Z 121(2) . . ?
C08Z C05W P01L 117.8(18) . . ?
C033 C05X H05X 118.1 . . ?
C085 C05X C033 124(2) . . ?
C085 C05X H05X 118.1 . . ?
C03Z C05Y H05Y 119.4 . . ?
C053 C05Y C03Z 121(2) . . ?
C053 C05Y H05Y 119.4 . . ?
C03L C05Z C044 121(2) . . ?
C03L C05Z H05Z 119.3 . . ?
C044 C05Z H05Z 119.3 . . ?
C03W C060 H060 120.7 . . ?
C03W C060 C066 119(2) . . ?
C066 C060 H060 120.7 . . ?
C04F C061 H061 119.9 . . ?
C04F C061 C07F 120(2) . . ?
C07F C061 H061 119.9 . . ?
P012 C062 H06L 107.8 . . ?
P012 C062 H06O 107.8 . . ?
H06L C062 H06O 107.2 . . ?
C07E C062 P012 117.9(16) . . ?
C07E C062 H06L 107.8 . . ?
C07E C062 H06O 107.8 . . ?
C052 C063 H063 120.0 . . ?
C052 C063 C084 120(3) . . ?
C084 C063 H063 120.0 . . ?
C04A C064 H064 119.3 . . ?
C08L C064 C04A 121(3) . . ?
C08L C064 H064 119.3 . . ?
C03D C065 H065 118.8 . . ?
C03D C065 C07H 122(2) . . ?
C07H C065 H065 118.8 . . ?
C060 C066 H066 120.1 . . ?
C071 C066 C060 120(3) . . ?
C071 C066 H066 120.1 . . ?
C041 C067 H06P 108.7 . . ?
C041 C067 H06Q 108.7 . . ?
C05T C067 C041 114(2) . . ?
C05T C067 H06P 108.7 . . ?
C05T C067 H06Q 108.7 . . ?
H06P C067 H06Q 107.6 . . ?
C03E C068 P012 120.5(17) . . ?
C03E C068 C081 119.1(19) . . ?
C081 C068 P012 120.5(17) . . ?
C048 C069 P01D 118.8(17) . . ?
C06O C069 P01D 122(2) . . ?
C06O C069 C048 119(2) . . ?
C03I C06A H06A 120.9 . . ?
C03I C06A C07K 118(2) . . ?
C07K C06A H06A 120.9 . . ?
P01O C06B H06B 108.4 . . ?
P01O C06B H06C 108.4 . . ?
H06B C06B H06C 107.5 . . ?
C07C C06B P01O 115.3(16) . . ?
C07C C06B H06B 108.4 . . ?
C07C C06B H06C 108.4 . . ?
P01E C06C H06D 109.0 . . ?
P01E C06C H06E 109.0 . . ?
C05Q C06C P01E 112.9(13) . . ?
C05Q C06C H06D 109.0 . . ?
C05Q C06C H06E 109.0 . . ?
H06D C06C H06E 107.8 . . ?
P014 C06D H06S 108.1 . . ?
P014 C06D H06T 108.1 . . ?
C038 C06D P014 116.8(17) . . ?
C038 C06D H06S 108.1 . . ?
C038 C06D H06T 108.1 . . ?
H06S C06D H06T 107.3 . . ?
C030 C06E H06U 117.6 . . ?
C0A0 C06E C030 125(2) . . ?
C0A0 C06E H06U 117.6 . . ?
C02V C06F H06F 122.5 . . ?
C07Z C06F C02V 115(3) . . ?
C07Z C06F H06F 122.5 . . ?
P019 C06G H06G 108.4 . . ?
P019 C06G H06H 108.4 . . ?
H06G C06G H06H 107.4 . . ?
C07C C06G P019 115.7(17) . . ?
C07C C06G H06G 108.4 . . ?
C07C C06G H06H 108.4 . . ?
C031 C06H H06V 122.2 . . ?
C031 C06H C09X 116(3) . . ?
C09X C06H H06V 122.2 . . ?
C03C C06I H06I 119.5 . . ?
C07N C06I C03C 121(2) . . ?
C07N C06I H06I 119.5 . . ?
C06P C06J H06W 119.6 . . ?
C06P C06J C09Q 121(2) . . ?
C09Q C06J H06W 119.6 . . ?
C04W C06K H06X 119.2 . . ?
C04W C06K C07G 122(2) . . ?
C07G C06K H06X 119.2 . . ?
C08H C06L P01P 118.2(18) . . ?
C09H C06L P01P 120(2) . . ?
C09H C06L C08H 122(2) . . ?
C06R C06M H06M 119.1 . . ?
C06R C06M C07U 122(3) . . ?
C07U C06M H06M 119.1 . . ?
C05B C06N H06N 119.3 . . ?
C05B C06N C096 121(3) . . ?
C096 C06N H06N 119.3 . . ?
C069 C06O H06 119.9 . . ?
C069 C06O C07O 120(3) . . ?
C07O C06O H06 119.9 . . ?
C03O C06P P00Z 118.2(15) . . ?
C06J C06P P00Z 123.0(16) . . ?
C06J C06P C03O 119(2) . . ?
C03T C06Q H1 119.5 . . ?
C05D C06Q C03T 121(3) . . ?
C05D C06Q H1 119.5 . . ?
C06M C06R H06R 119.8 . . ?
C06M C06R C09F 120(3) . . ?
C09F C06R H06R 119.8 . . ?
C04R C06S H2 119.3 . . ?
C04X C06S C04R 121(3) . . ?
C04X C06S H2 119.3 . . ?
C03R C06T H3 119.8 . . ?
C074 C06T C03R 120(2) . . ?
C074 C06T H3 119.8 . . ?
C04Z C06U H4 117.6 . . ?
C04Z C06U C08F 125(2) . . ?
C08F C06U H4 117.6 . . ?
H5 C06V H 107.6 . . ?
C07X C06V H5 108.6 . . ?
C07X C06V H 108.6 . . ?
C089 C06V H5 108.6 . . ?
C089 C06V H 108.6 . . ?
C089 C06V C07X 114.5(18) . . ?
P01K C06W H06J 109.4 . . ?
P01K C06W H06K 109.4 . . ?
H06J C06W H06K 108.0 . . ?
C07L C06W P01K 111.1(15) . . ?
C07L C06W H06J 109.4 . . ?
C07L C06W H06K 109.4 . . ?
C04H C06X H6 120.0 . . ?
C04H C06X C09K 120(2) . . ?
C09K C06X H6 120.0 . . ?
C03S C06Y C04J 121(2) . . ?
C03S C06Y H06Y 119.5 . . ?
C04J C06Y H06Y 119.5 . . ?
C055 C06Z H06Z 121.7 . . ?
C099 C06Z C055 117(2) . . ?
C099 C06Z H06Z 121.7 . . ?
P01G C070 H07A 109.1 . . ?
P01G C070 H07B 109.1 . . ?
H07A C070 H07B 107.8 . . ?
C07R C070 P01G 112.5(14) . . ?
C07R C070 H07A 109.1 . . ?
C07R C070 H07B 109.1 . . ?
C066 C071 H071 120.8 . . ?
C066 C071 C092 118(2) . . ?
C092 C071 H071 120.8 . . ?
C04D C072 C04I 120(2) . . ?
C04D C072 H072 120.2 . . ?
C04I C072 H072 120.2 . . ?
C077 C073 H073 121.7 . . ?
C077 C073 C08R 117(2) . . ?
C08R C073 H073 121.7 . . ?
C06T C074 H074 119.0 . . ?
C08Q C074 C06T 122(3) . . ?
C08Q C074 H074 119.0 . . ?
C03V C075 H075 119.2 . . ?
C05H C075 C03V 122(2) . . ?
C05H C075 H075 119.2 . . ?
C08C C076 H076 120.5 . . ?
C08C C076 C094 119(2) . . ?
C094 C076 H076 120.5 . . ?
C073 C077 P01L 119.1(16) . . ?
C088 C077 P01L 120.0(16) . . ?
C088 C077 C073 120.1(19) . . ?
C04G C078 H078 117.9 . . ?
C04I C078 C04G 124(3) . . ?
C04I C078 H078 117.9 . . ?
C05V C079 H079 119.8 . . ?
C05V C079 C0AH 120(3) . . ?
C0AH C079 H079 119.8 . . ?
P01L C07A H07O 108.8 . . ?
P01L C07A H07P 108.8 . . ?
C038 C07A P01L 113.9(15) . . ?
C038 C07A H07O 108.8 . . ?
C038 C07A H07P 108.8 . . ?
H07O C07A H07P 107.7 . . ?
C045 C07B P01J 120.0(18) . . ?
C045 C07B C05P 121(2) . . ?
C05P C07B P01J 119.0(16) . . ?
C06B C07C C06G 114(2) . . ?
C06B C07C H07C 108.7 . . ?
C06B C07C H07D 108.7 . . ?
C06G C07C H07C 108.7 . . ?
C06G C07C H07D 108.7 . . ?
H07C C07C H07D 107.6 . . ?
C042 C07D H07Q 120.1 . . ?
C05I C07D C042 120(3) . . ?
C05I C07D H07Q 120.1 . . ?
C062 C07E H07R 108.5 . . ?
C062 C07E H07T 108.5 . . ?
H07R C07E H07T 107.5 . . ?
C07P C07E C062 114.9(18) . . ?
C07P C07E H07R 108.5 . . ?
C07P C07E H07T 108.5 . . ?
C061 C07F H07F 119.3 . . ?
C08T C07F C061 121(3) . . ?
C08T C07F H07F 119.3 . . ?
C06K C07G H07U 120.3 . . ?
C06K C07G C07I 119(2) . . ?
C07I C07G H07U 120.3 . . ?
C065 C07H H07X 120.3 . . ?
C09P C07H C065 119(2) . . ?
C09P C07H H07X 120.3 . . ?
C03Q C07I H07 120.3 . . ?
C07G C07I C03Q 119(2) . . ?
C07G C07I H07 120.3 . . ?
C05M C07J H7 119.9 . . ?
C05M C07J C09M 120.3(19) . . ?
C09M C07J H7 119.9 . . ?
C06A C07K H07K 120.2 . . ?
C06A C07K C08L 120(2) . . ?
C08L C07K H07K 120.2 . . ?
C06W C07L H07E 109.2 . . ?
C06W C07L H07G 109.2 . . ?
C06W C07L C07T 112.1(19) . . ?
H07E C07L H07G 107.9 . . ?
C07T C07L H07E 109.2 . . ?
C07T C07L H07G 109.2 . . ?
C05N C07M H07M 121.0 . . ?
C05N C07M C08J 118(3) . . ?
C08J C07M H07M 121.0 . . ?
C06I C07N H07N 119.9 . . ?
C06I C07N C085 120(3) . . ?
C085 C07N H07N 119.9 . . ?
C06O C07O H8 119.7 . . ?
C08X C07O C06O 121(3) . . ?
C08X C07O H8 119.7 . . ?
P00Z C07P H9 108.7 . . ?
P00Z C07P HA 108.7 . . ?
C07E C07P P00Z 114.4(15) . . ?
C07E C07P H9 108.7 . . ?
C07E C07P HA 108.7 . . ?
H9 C07P HA 107.6 . . ?
C081 C07Q H10 119.1 . . ?
C09L C07Q H10 119.1 . . ?
C09L C07Q C081 122(2) . . ?
C070 C07R H07H 109.4 . . ?
C070 C07R H07I 109.4 . . ?
H07H C07R H07I 108.0 . . ?
C08W C07R C070 111.1(19) . . ?
C08W C07R H07H 109.4 . . ?
C08W C07R H07I 109.4 . . ?
C05E C07S H07S 119.6 . . ?
C0A6 C07S C05E 121(2) . . ?
C0A6 C07S H07S 119.6 . . ?
P01C C07T H07J 108.7 . . ?
P01C C07T H07L 108.7 . . ?
C07L C07T P01C 114.1(17) . . ?
C07L C07T H07J 108.7 . . ?
C07L C07T H07L 108.7 . . ?
H07J C07T H07L 107.6 . . ?
C06M C07U P01K 123.4(19) . . ?
C080 C07U P01K 120.9(17) . . ?
C080 C07U C06M 115(2) . . ?
C05F C07V H07V 118.9 . . ?
C05F C07V C08P 122(3) . . ?
C08P C07V H07V 118.9 . . ?
C09C C07W H07W 117.4 . . ?
C09R C07W H07W 117.4 . . ?
C09R C07W C09C 125(3) . . ?
P01I C07X H11 108.5 . . ?
P01I C07X HB 108.5 . . ?
C06V C07X P01I 115.1(14) . . ?
C06V C07X H11 108.5 . . ?
C06V C07X HB 108.5 . . ?
H11 C07X HB 107.5 . . ?
C056 C07Y H07Y 121.6 . . ?
C08J C07Y C056 117(2) . . ?
C08J C07Y H07Y 121.6 . . ?
C06F C07Z H07Z 118.3 . . ?
C06F C07Z C08K 123(3) . . ?
C08K C07Z H07Z 118.3 . . ?
C07U C080 H080 118.5 . . ?
C0A4 C080 C07U 123(2) . . ?
C0A4 C080 H080 118.5 . . ?
C068 C081 C07Q 116(2) . . ?
C068 C081 H081 122.0 . . ?
C07Q C081 H081 122.0 . . ?
C08D C082 H082 120.4 . . ?
C0A0 C082 H082 120.4 . . ?
C0A0 C082 C08D 119(2) . . ?
C046 C083 H083 118.3 . . ?
C046 C083 C09X 123(3) . . ?
C09X C083 H083 118.3 . . ?
C063 C084 H084 119.7 . . ?
C08G C084 C063 121(3) . . ?
C08G C084 H084 119.7 . . ?
C05X C085 C07N 118(3) . . ?
C05X C085 H085 121.0 . . ?
C07N C085 H085 121.0 . . ?
C03U C086 H086 120.3 . . ?
C0A7 C086 C03U 119(2) . . ?
C0A7 C086 H086 120.3 . . ?
C093 C087 H087 119.4 . . ?
C09O C087 H087 119.4 . . ?
C09O C087 C093 121(3) . . ?
C077 C088 H088 119.4 . . ?
C09B C088 C077 121(2) . . ?
C09B C088 H088 119.4 . . ?
P01P C089 H08D 109.2 . . ?
P01P C089 H08F 109.2 . . ?
C06V C089 P01P 112.2(16) . . ?
C06V C089 H08D 109.2 . . ?
C06V C089 H08F 109.2 . . ?
H08D C089 H08F 107.9 . . ?
C05R C08B H08H 121.6 . . ?
C05R C08B C09U 117(2) . . ?
C09U C08B H08H 121.6 . . ?
C076 C08C H08C 118.8 . . ?
C09I C08C C076 122(2) . . ?
C09I C08C H08C 118.8 . . ?
C05G C08D C082 121(2) . . ?
C05G C08D H08I 119.6 . . ?
C082 C08D H08I 119.6 . . ?
C05L C08E C05P 120(2) . . ?
C05L C08E H08E 120.2 . . ?
C05P C08E H08E 120.2 . . ?
C06U C08F H08M 122.5 . . ?
C08U C08F C06U 115(3) . . ?
C08U C08F H08M 122.5 . . ?
C05J C08G H08G 120.2 . . ?
C084 C08G C05J 120(2) . . ?
C084 C08G H08G 120.2 . . ?
C06L C08H H08N 121.5 . . ?
C09O C08H C06L 117(2) . . ?
C09O C08H H08N 121.5 . . ?
C052 C08I P01E 118.4(17) . . ?
C052 C08I C05J 118(2) . . ?
C05J C08I P01E 123.2(18) . . ?
C07M C08J H08J 119.3 . . ?
C07Y C08J C07M 121(3) . . ?
C07Y C08J H08J 119.3 . . ?
C043 C08K C07Z 121(3) . . ?
C043 C08K H08K 119.3 . . ?
C07Z C08K H08K 119.3 . . ?
C064 C08L C07K 121(3) . . ?
C064 C08L H08L 119.6 . . ?
C07K C08L H08L 119.6 . . ?
C03E C08M H08O 120.9 . . ?
C03E C08M C09L 118(2) . . ?
C09L C08M H08O 120.9 . . ?
C09Z C08N H08Q 120.9 . . ?
C09Z C08N C161 118(3) . . ?
C161 C08N H08Q 120.9 . . ?
C09Z C08O H08R 117.8 . . ?
C0AB C08O H08R 117.8 . . ?
C0AB C08O C09Z 124(3) . . ?
C057 C08P C07V 117(3) . . ?
C057 C08P H08P 121.6 . . ?
C07V C08P H08P 121.6 . . ?
C05U C08Q H08S 120.4 . . ?
C074 C08Q C05U 119(3) . . ?
C074 C08Q H08S 120.4 . . ?
C073 C08R H08U 119.1 . . ?
C095 C08R C073 122(3) . . ?
C095 C08R H08U 119.1 . . ?
Cl33 C08S Cl32 112.6(17) . . ?
Cl33 C08S H08Y 108.8 . . ?
Cl32 C08S H08Y 108.8 . . ?
Cl31 C08S Cl33 108.6(17) . . ?
Cl31 C08S Cl32 109.2(17) . . ?
Cl31 C08S H08Y 108.8 . . ?
C04O C08T H08T 120.6 . . ?
C07F C08T C04O 119(2) . . ?
C07F C08T H08T 120.6 . . ?
C08F C08U H08W 118.1 . . ?
C08F C08U C09E 124(3) . . ?
C09E C08U H08W 118.1 . . ?
C035 C08V H08V 120.3 . . ?
C099 C08V C035 119(3) . . ?
C099 C08V H08V 120.3 . . ?
P01J C08W H08A 108.9 . . ?
P01J C08W H08B 108.9 . . ?
C07R C08W P01J 113.5(16) . . ?
C07R C08W H08A 108.9 . . ?
C07R C08W H08B 108.9 . . ?
H08A C08W H08B 107.7 . . ?
C03A C08X H08X 119.3 . . ?
C07O C08X C03A 121(3) . . ?
C07O C08X H08X 119.3 . . ?
Cl14 C08Y Cl16 112.6(19) . . ?
Cl14 C08Y H08 108.6 . . ?
Cl16 C08Y H08 108.6 . . ?
Cl15 C08Y Cl14 110(2) . . ?
Cl15 C08Y Cl16 108(2) . . ?
Cl15 C08Y H08 108.6 . . ?
C05W C08Z H08Z 119.1 . . ?
C101 C08Z C05W 122(3) . . ?
C101 C08Z H08Z 119.1 . . ?
C0A5 C090 H090 119.4 . . ?
C0A6 C090 H090 119.4 . . ?
C0A6 C090 C0A5 121(2) . . ?
C05S C091 H091 118.3 . . ?
C05S C091 C0AJ 123(3) . . ?
C0AJ C091 H091 118.3 . . ?
C03F C092 C071 123(2) . . ?
C03F C092 H092 118.3 . . ?
C071 C092 H092 118.3 . . ?
C087 C093 H093 121.9 . . ?
C087 C093 C09H 116(3) . . ?
C09H C093 H093 121.9 . . ?
C03J C094 H094 119.7 . . ?
C076 C094 C03J 121(2) . . ?
C076 C094 H094 119.7 . . ?
C08R C095 H095 120.4 . . ?
C08R C095 C09B 119(3) . . ?
C09B C095 H095 120.4 . . ?
C06N C096 H096 120.5 . . ?
C06N C096 C09Y 119(3) . . ?
C09Y C096 H096 120.5 . . ?
C05V C097 H097 120.0 . . ?
C56 C097 C05V 120(3) . . ?
C56 C097 H097 120.0 . . ?
C04J C098 C04T 119(2) . . ?
C04J C098 H098 120.7 . . ?
C04T C098 H098 120.7 . . ?
C06Z C099 H099 118.1 . . ?
C08V C099 C06Z 124(2) . . ?
C08V C099 H099 118.1 . . ?
C088 C09B C095 121(3) . . ?
C088 C09B H09B 119.4 . . ?
C095 C09B H09B 119.4 . . ?
C07W C09C P01O 119(2) . . ?
C09W C09C P01O 121(2) . . ?
C09W C09C C07W 120(3) . . ?
C08U C09E H09E 120.7 . . ?
C09V C09E C08U 119(3) . . ?
C09V C09E H09E 120.7 . . ?
C06R C09F H09F 121.2 . . ?
C06R C09F C0A4 118(3) . . ?
C0A4 C09F H09F 121.2 . . ?
C059 C09G H09G 120.8 . . ?
C116 C09G C059 118(3) . . ?
C116 C09G H09G 120.8 . . ?
C06L C09H C093 120(3) . . ?
C06L C09H H09H 119.8 . . ?
C093 C09H H09H 119.8 . . ?
C03N C09I H09I 120.1 . . ?
C08C C09I C03N 120(3) . . ?
C08C C09I H09I 120.1 . . ?
Cl13 C09J H09J 102.9 . . ?
Cl12 C09J Cl13 112(2) . . ?
Cl12 C09J Cl11 121(2) . . ?
Cl12 C09J H09J 102.9 . . ?
Cl11 C09J Cl13 113(2) . . ?
Cl11 C09J H09J 102.9 . . ?
C06X C09K H09K 119.9 . . ?
C09M C09K C06X 120(2) . . ?
C09M C09K H09K 119.9 . . ?
C07Q C09L C08M 121(2) . . ?
C07Q C09L H09L 119.7 . . ?
C08M C09L H09L 119.7 . . ?
C07J C09M H09M 120.5 . . ?
C09K C09M C07J 119(2) . . ?
C09K C09M H09M 120.5 . . ?
Cl4 C09N H09N 108.8 . . ?
Cl C09N Cl4 105(2) . . ?
Cl C09N H09N 108.8 . . ?
Cl1C C09N Cl4 114(3) . . ?
Cl1C C09N Cl 112(3) . . ?
Cl1C C09N H09N 108.8 . . ?
C087 C09O C08H 123(3) . . ?
C087 C09O H09O 118.6 . . ?
C08H C09O H09O 118.6 . . ?
C07H C09P H09P 120.2 . . ?
C0AI C09P C07H 120(3) . . ?
C0AI C09P H09P 120.2 . . ?
C054 C09Q C06J 118(2) . . ?
C054 C09Q H09Q 121.2 . . ?
C06J C09Q H09Q 121.2 . . ?
C07W C09R H09R 122.7 . . ?
C07W C09R C0AC 115(3) . . ?
C0AC C09R H09R 122.7 . . ?
C0A2 C09S H09S 119.1 . . ?
C0A2 C09S C116 122(3) . . ?
C116 C09S H09S 119.1 . . ?
C02Y C09U C08B 122(2) . . ?
C02Y C09U H09U 119.2 . . ?
C08B C09U H09U 119.2 . . ?
C04Z C09V H09V 121.4 . . ?
C09E C09V C04Z 117(3) . . ?
C09E C09V H09V 121.4 . . ?
C09C C09W H09W 120.7 . . ?
C09C C09W C0A8 119(3) . . ?
C0A8 C09W H09W 120.7 . . ?
C06H C09X H09X 119.1 . . ?
C083 C09X C06H 122(3) . . ?
C083 C09X H09X 119.1 . . ?
C03X C09Y C096 119(3) . . ?
C03X C09Y H09Y 120.4 . . ?
C096 C09Y H09Y 120.4 . . ?
C08N C09Z P01P 121(2) . . ?
C08N C09Z C08O 119(2) . . ?
C08O C09Z P01P 120(2) . . ?
C06E C0A0 H0A0 120.2 . . ?
C082 C0A0 C06E 120(2) . . ?
C082 C0A0 H0A0 120.2 . . ?
Cl8 C0A1 Cl10 109.4(15) . . ?
Cl8 C0A1 H0A1 109.7 . . ?
Cl9 C0A1 Cl8 109.8(18) . . ?
Cl9 C0A1 Cl10 108.5(17) . . ?
Cl9 C0A1 H0A1 109.7 . . ?
Cl10 C0A1 H0A1 109.7 . . ?
C03H C0A2 H0A2 120.7 . . ?
C09S C0A2 C03H 119(3) . . ?
C09S C0A2 H0A2 120.7 . . ?
C04B C0A3 H0A3 119.4 . . ?
C04B C0A3 C0A9 121(2) . . ?
C0A9 C0A3 H0A3 119.4 . . ?
C080 C0A4 C09F 122(3) . . ?
C080 C0A4 H0A4 119.1 . . ?
C09F C0A4 H0A4 119.1 . . ?
C03M C0A5 C090 119(2) . . ?
C03M C0A5 H0A5 120.5 . . ?
C090 C0A5 H0A5 120.5 . . ?
C07S C0A6 H0A6 120.8 . . ?
C090 C0A6 C07S 118(2) . . ?
C090 C0A6 H0A6 120.8 . . ?
C086 C0A7 H0A7 119.7 . . ?
C0A9 C0A7 C086 121(2) . . ?
C0A9 C0A7 H0A7 119.7 . . ?
C09W C0A8 H0A8 119.7 . . ?
C0AC C0A8 C09W 121(3) . . ?
C0AC C0A8 H0A8 119.7 . . ?
C0A3 C0A9 H0A9 120.7 . . ?
C0A7 C0A9 C0A3 119(3) . . ?
C0A7 C0A9 H0A9 120.7 . . ?
C08O C0AB H0AB 120.6 . . ?
C08O C0AB C0AT 119(3) . . ?
C0AT C0AB H0AB 120.6 . . ?
C09R C0AC H0AC 119.6 . . ?
C0A8 C0AC C09R 121(3) . . ?
C0A8 C0AC H0AC 119.6 . . ?
C04N C0AD H0AD 119.8 . . ?
C04N C0AD C0AJ 120(2) . . ?
C0AJ C0AD H0AD 119.8 . . ?
C058 C0AE H0AE 119.7 . . ?
C058 C0AE C101 121(4) . . ?
C101 C0AE H0AE 119.7 . . ?
C079 C0AH H0AH 121.1 . . ?
C223 C0AH C079 118(3) . . ?
C223 C0AH H0AH 121.1 . . ?
C09P C0AI H0AI 118.5 . . ?
C09P C0AI C0AR 123(3) . . ?
C0AR C0AI H0AI 118.5 . . ?
C091 C0AJ C0AD 117(3) . . ?
C091 C0AJ H0AJ 121.6 . . ?
C0AD C0AJ H0AJ 121.6 . . ?
Cl7 C0AK Cl1A 106(3) . . ?
Cl7 C0AK H0AK 110.3 . . ?
Cl1A C0AK H0AK 110.3 . . ?
Cl1B C0AK Cl7 111(4) . . ?
Cl1B C0AK Cl1A 109(3) . . ?
Cl1B C0AK H0AK 110.3 . . ?
Cl23 C0AN Cl25 112.2(16) . . ?
Cl23 C0AN Cl24 111.6(17) . . ?
Cl23 C0AN H0AN 108.6 . . ?
Cl25 C0AN H0AN 108.6 . . ?
Cl24 C0AN Cl25 107.1(16) . . ?
Cl24 C0AN H0AN 108.6 . . ?
Cl22 C0AQ H0AQ 110.5 . . ?
Cl21 C0AQ Cl22 108(3) . . ?
Cl21 C0AQ H0AQ 110.5 . . ?
Cl02 C0AQ Cl22 108(3) . . ?
Cl02 C0AQ Cl21 110(3) . . ?
Cl02 C0AQ H0AQ 110.5 . . ?
C03D C0AR H0AR 121.1 . . ?
C0AI C0AR C03D 118(3) . . ?
C0AI C0AR H0AR 121.1 . . ?
C0AB C0AT H0AT 121.0 . . ?
C161 C0AT C0AB 118(3) . . ?
C161 C0AT H0AT 121.0 . . ?
Cl29 C94 Cl30 107(2) . . ?
Cl29 C94 H94 107.1 . . ?
Cl30 C94 H94 107.1 . . ?
Cl28 C94 Cl29 118.4(19) . . ?
Cl28 C94 Cl30 109.6(18) . . ?
Cl28 C94 H94 107.1 . . ?
Cl37 C188 Cl36 115(3) . . ?
Cl37 C188 H188 93.4 . . ?
Cl38 C188 Cl37 117(3) . . ?
Cl38 C188 Cl36 126(3) . . ?
Cl38 C188 H188 93.4 . . ?
Cl36 C188 H188 93.4 . . ?
C097 C56 H56 119.7 . . ?
C097 C56 C223 121(3) . . ?
C223 C56 H56 119.7 . . ?
C0AH C223 C56 120(3) . . ?
C0AH C223 H223 120.1 . . ?
C56 C223 H223 120.1 . . ?
C09G C116 C09S 120(3) . . ?
C09G C116 H116 120.2 . . ?
C09S C116 H116 120.2 . . ?
C08N C161 H161 119.1 . . ?
C0AT C161 C08N 122(4) . . ?
C0AT C161 H161 119.1 . . ?
Cl43 C82 Cl45 109(3) . . ?
Cl43 C82 H82 109.7 . . ?
Cl44 C82 Cl43 113(3) . . ?
Cl44 C82 Cl45 106(3) . . ?
Cl44 C82 H82 109.7 . . ?
Cl45 C82 H82 109.7 . . ?
C08Z C101 C0AE 118(3) . . ?
C08Z C101 H101 121.2 . . ?
C0AE C101 H101 121.2 . . ?
Cl01 Au4 Cl39 89.01(17) . . ?
P01K Au4 Cl01 109.45(19) . . ?
P01K Au4 Cl39 85.7(2) . . ?
P01O Au4 Cl01 107.3(2) . . ?
P01O Au4 Cl39 105.5(2) . . ?
P01O Au4 P01K 141.7(2) . . ?
P01L Cu0K Cl1 107.7(2) . . ?
P01P Cu0K Cl1 108.6(2) . . ?
P01P Cu0K P01L 142.3(3) . . ?
Cl5 C217 H217 110.5 . . ?
Cl6 C217 Cl5 111.7(10) . . ?
Cl6 C217 H217 110.5 . . ?
Cl03 C217 Cl5 108.4(13) . . ?
Cl03 C217 Cl6 105.1(13) . . ?
Cl03 C217 H217 110.5 . . ?

loop_
_geom_bond_atom_site_label_1
_geom_bond_atom_site_label_2
_geom_bond_distance
_geom_bond_site_symmetry_2
_geom_bond_publ_flag
Au01 Au04 2.7297(10) . ?
Au01 Au05 2.7307(11) . ?
Au01 Au07 2.7109(11) . ?
Au01 Au08 2.7429(10) . ?
Au01 Au0C 2.7623(12) . ?
Au01 Au0D 2.7652(11) . ?
Au01 Au0G 2.7173(10) . ?
Au01 Au0H 2.7566(10) . ?
Au01 Cu0L 2.531(3) . ?
Au01 Cu0O 2.588(3) . ?
Au01 Cu0P 2.589(3) . ?
Au01 Cu0R 2.561(3) . ?
Au02 Au03 2.7305(10) . ?
Au02 Au06 2.7352(11) . ?
Au02 Au09 2.7388(10) . ?
Au02 Au0A 2.7223(10) . ?
Au02 Au0B 2.7205(11) . ?
Au02 Au0E 2.7730(11) . ?
Au02 Au0F 2.7620(11) . ?
Au02 Au0I 2.7406(10) . ?
Au02 Cu0M 2.547(3) . ?
Au02 Cu0N 2.566(3) . ?
Au02 Cu0Q 2.569(3) . ?
Au02 Cu0S 2.574(3) . ?
Au03 Au06 2.8517(11) . ?
Au03 Au0E 2.9113(11) . ?
Au03 Au0F 2.8970(13) . ?
Au03 Cu0M 2.820(3) . ?
Au03 Cu0N 2.803(3) . ?
Au03 P012 2.301(5) . ?
Au04 Au05 2.8465(11) . ?
Au04 Au0G 2.8647(10) . ?
Au04 Au0H 2.8884(11) . ?
Au04 Cu0O 2.827(3) . ?
Au04 Cu0P 2.851(3) . ?
Au04 P01E 2.290(5) . ?
Au05 Au0D 2.8045(10) . ?
Au05 Au0H 2.9959(12) . ?
Au05 Cu0L 2.814(3) . ?
Au05 Cu0O 2.777(3) . ?
Au05 P017 2.281(5) . ?
Au06 Au0A 2.7982(12) . ?
Au06 Au0E 2.9450(10) . ?
Au06 Cu0N 2.821(3) . ?
Au06 Cu0Q 2.802(3) . ?
Au06 P00Z 2.293(5) . ?
Au07 Au08 2.8725(11) . ?
Au07 Au0C 2.8819(10) . ?
Au07 Au0G 2.8445(12) . ?
Au07 Cu0P 2.753(3) . ?
Au07 Cu0R 2.889(3) . ?
Au07 P01B 2.279(5) . ?
Au08 Au0C 2.9645(11) . ?
Au08 Au0D 2.8829(12) . ?
Au08 Cu0L 2.882(3) . ?
Au08 Cu0R 2.787(3) . ?
Au08 P011 2.317(4) . ?
Au09 Au0A 2.8558(11) . ?
Au09 Au0B 2.8750(11) . ?
Au09 Au0I 2.9264(11) . ?
Au09 Cu0Q 2.905(3) . ?
Au09 Cu0S 2.808(3) . ?
Au09 P018 2.310(5) . ?
Au0A Cu0N 2.870(3) . ?
Au0A Cu0Q 2.764(3) . ?
Au0A Cu0S 2.829(3) . ?
Au0A P014 2.281(5) . ?
Au0B Au0F 2.8432(10) . ?
Au0B Au0I 2.9244(12) . ?
Au0B Cu0M 2.745(3) . ?
Au0B Cu0S 2.842(3) . ?
Au0B P01A 2.293(5) . ?
Au0C Au0H 2.8672(11) . ?
Au0C Cu0L 2.774(3) . ?
Au0C Cu0P 2.753(3) . ?
Au0C P01G 2.307(6) . ?
Au0D Cu0L 2.801(3) . ?
Au0D Cu0O 2.857(3) . ?
Au0D Cu0R 2.788(3) . ?
Au0D P01C 2.313(5) . ?
Au0E Au0I 2.8749(11) . ?
Au0E Cu0M 2.831(3) . ?
Au0E Cu0Q 2.713(3) . ?
Au0E P01D 2.284(6) . ?
Au0F Cu0M 2.798(3) . ?
Au0F Cu0N 2.737(3) . ?
Au0F Cu0S 2.798(3) . ?
Au0F P01I 2.294(5) . ?
Au0G Cu0O 2.749(3) . ?
Au0G Cu0P 2.817(3) . ?
Au0G Cu0R 2.807(3) . ?
Au0G P019 2.274(5) . ?
Au0H Cu0L 2.719(3) . ?
Au0H Cu0P 2.783(3) . ?
Au0H P01J 2.302(5) . ?
Au0I Cu0M 2.772(3) . ?
Au0I Cu0Q 2.762(3) . ?
Au0I P01H 2.296(5) . ?
Au0J Cl41 2.905(5) . ?
Au0J Cl1 2.762(6) . ?
Au0J P01L 2.206(6) . ?
Au0J P01P 2.176(8) . ?
Cu4 Cl01 2.729(5) . ?
Cu4 P01K 2.222(6) . ?
Cu4 P01O 2.140(7) . ?
Cu0L Cl40 2.128(5) . ?
Cu0M Cl42 2.115(6) . ?
Cu0N Cu0S 2.555(4) . ?
Cu0N Cl1 2.164(5) . ?
Cu0O Cu0R 2.551(4) . ?
Cu0O Cl01 2.184(6) . ?
Cu0P Cl3 2.143(7) . ?
Cu0Q Cl2 2.176(6) . ?
Cu0R Cl39 2.162(6) . ?
Cu0S Cl41 2.159(6) . ?
Cu00 Cl34 2.126(11) . ?
Cu00 Cl35 2.128(13) . ?
Cu1 Cl26 2.097(10) . ?
Cu1 Cl27 2.090(12) . ?
Cu2 Cl17 2.156(17) . ?
Cu2 Cl18 2.12(2) . ?
Cu3 Cl19 2.12(2) . ?
Cu3 Cl20 2.138(18) . ?
P00Z C044 1.78(2) . ?
P00Z C06P 1.81(2) . ?
P00Z C07P 1.80(2) . ?
Cl01 Au4 2.729(5) . ?
P011 C03B 1.81(2) . ?
P011 C03J 1.779(19) . ?
P011 C049 1.90(2) . ?
P012 C03T 1.79(2) . ?
P012 C062 1.85(2) . ?
P012 C068 1.82(2) . ?
Cl1 Cu0K 2.762(6) . ?
P014 C030 1.81(2) . ?
P014 C031 1.80(2) . ?
P014 C06D 1.84(2) . ?
Cl39 Au4 2.925(6) . ?
P017 C033 1.83(3) . ?
P017 C04O 1.799(19) . ?
P017 C04V 1.805(19) . ?
P018 C02Y 1.84(3) . ?
P018 C03W 1.84(2) . ?
P018 C04U 1.84(2) . ?
P019 C02Z 1.79(2) . ?
P019 C03X 1.81(2) . ?
P019 C06G 1.80(2) . ?
P01A C02U 1.77(2) . ?
P01A C03Y 1.83(2) . ?
P01A C04S 1.83(2) . ?
P01B C034 1.81(2) . ?
P01B C04T 1.82(2) . ?
P01B C05K 1.78(2) . ?
P01C C036 1.792(19) . ?
P01C C03H 1.82(2) . ?
P01C C07T 1.83(3) . ?
P01D C03Q 1.83(2) . ?
P01D C041 1.84(2) . ?
P01D C069 1.82(2) . ?
P01E C055 1.84(3) . ?
P01E C06C 1.849(19) . ?
P01E C08I 1.83(2) . ?
P01G C047 1.82(2) . ?
P01G C04A 1.81(2) . ?
P01G C070 1.81(2) . ?
P01H C04H 1.84(2) . ?
P01H C04Z 1.80(2) . ?
P01H C05T 1.81(3) . ?
P01I C03D 1.82(2) . ?
P01I C03U 1.79(3) . ?
P01I C07X 1.81(2) . ?
P01J C05E 1.78(2) . ?
P01J C07B 1.82(2) . ?
P01J C08W 1.82(3) . ?
P01K C05V 1.81(2) . ?
P01K C06W 1.86(2) . ?
P01K C07U 1.82(3) . ?
P01K Au4 2.222(6) . ?
P01L C05W 1.80(3) . ?
P01L C077 1.805(19) . ?
P01L C07A 1.87(2) . ?
P01L Cu0K 2.206(6) . ?
Cl8 C0A1 1.77(3) . ?
P01O C05F 1.85(2) . ?
P01O C06B 1.84(3) . ?
P01O C09C 1.86(3) . ?
P01O Au4 2.140(7) . ?
P01P C06L 1.85(2) . ?
P01P C089 1.84(2) . ?
P01P C09Z 1.82(2) . ?
P01P Cu0K 2.176(8) . ?
Cl23 C0AN 1.73(3) . ?
Cl9 C0A1 1.75(3) . ?
Cl25 C0AN 1.77(3) . ?
Cl33 C08S 1.74(3) . ?
Cl14 C08Y 1.76(4) . ?
Cl32 C08S 1.75(3) . ?
Cl16 C08Y 1.76(3) . ?
Cl24 C0AN 1.76(3) . ?
Cl10 C0A1 1.77(3) . ?
Cl4 C09N 1.84(5) . ?
Cl37 C188 1.72(5) . ?
Cl29 C94 1.73(3) . ?
Cl13 C09J 1.77(4) . ?
Cl5 C217 1.743(10) . ?
Cl30 C94 1.83(4) . ?
Cl22 C0AQ 1.78(5) . ?
Cl C09N 1.81(5) . ?
Cl28 C94 1.71(3) . ?
Cl12 C09J 1.68(4) . ?
Cl6 C217 1.742(10) . ?
Cl15 C08Y 1.75(4) . ?
Cl11 C09J 1.75(4) . ?
Cl21 C0AQ 1.77(5) . ?
Cl31 C08S 1.74(3) . ?
Cl7 C0AK 1.69(5) . ?
Cl38 C188 1.68(5) . ?
Cl02 C0AQ 1.69(5) . ?
C02R H02R 0.9500 . ?
C02R C035 1.44(3) . ?
C02R C055 1.37(3) . ?
Cl1A C0AK 1.82(6) . ?
C02U C03R 1.41(3) . ?
C02U C05U 1.45(3) . ?
C02V H02V 0.9500 . ?
C02V C02Z 1.39(3) . ?
C02V C06F 1.43(4) . ?
Cl36 C188 1.74(5) . ?
C02X H02X 0.9500 . ?
C02X C04Q 1.40(4) . ?
C02X C05R 1.36(4) . ?
C02Y C04Q 1.42(3) . ?
C02Y C09U 1.36(4) . ?
C02Z C043 1.45(3) . ?
C030 C05G 1.43(3) . ?
C030 C06E 1.38(3) . ?
C031 C032 1.40(3) . ?
C031 C06H 1.40(3) . ?
C032 H032 0.9500 . ?
C032 C046 1.43(4) . ?
C033 C03C 1.35(3) . ?
C033 C05X 1.42(3) . ?
C034 C056 1.39(4) . ?
C034 C05N 1.40(4) . ?
C035 H035 0.9500 . ?
C035 C08V 1.43(4) . ?
C036 C04D 1.42(3) . ?
C036 C04G 1.43(3) . ?
Cl03 C217 1.738(10) . ?
C038 H03A 0.9900 . ?
C038 H03B 0.9900 . ?
C038 C06D 1.43(3) . ?
C038 C07A 1.54(3) . ?
C039 H039 0.9500 . ?
C039 C03B 1.44(3) . ?
C039 C04M 1.37(3) . ?
C03A H03D 0.9500 . ?
C03A C048 1.36(3) . ?
C03A C08X 1.37(4) . ?
C03B C03V 1.38(3) . ?
C03C H03C 0.9500 . ?
C03C C06I 1.45(3) . ?
C03D C065 1.31(3) . ?
C03D C0AR 1.47(4) . ?
C03E H03E 0.9500 . ?
C03E C068 1.39(3) . ?
C03E C08M 1.34(3) . ?
C03F H03F 0.9500 . ?
C03F C03W 1.44(3) . ?
C03F C092 1.28(3) . ?
C03G H03G 0.9500 . ?
C03G C051 1.39(3) . ?
C03G C05F 1.34(3) . ?
C03H C059 1.36(3) . ?
C03H C0A2 1.38(3) . ?
C03I H03I 0.9500 . ?
C03I C04A 1.42(3) . ?
C03I C06A 1.35(3) . ?
C03J C03N 1.43(3) . ?
C03J C094 1.43(3) . ?
C03K H03K 0.9500 . ?
C03K C03O 1.38(3) . ?
C03K C054 1.36(3) . ?
C03L H03L 0.9500 . ?
C03L C053 1.38(4) . ?
C03L C05Z 1.40(3) . ?
C03M H03M 0.9500 . ?
C03M C05E 1.36(3) . ?
C03M C0A5 1.37(3) . ?
C03N H03N 0.9500 . ?
C03N C09I 1.39(3) . ?
C03O H03O 0.9500 . ?
C03O C06P 1.44(3) . ?
C03P H03P 0.9500 . ?
C03P C03Q 1.36(3) . ?
C03P C04W 1.42(4) . ?
C03Q C07I 1.41(3) . ?
C03R H03R 0.9500 . ?
C03R C06T 1.37(3) . ?
C03S H03S 0.9500 . ?
C03S C04C 1.44(3) . ?
C03S C06Y 1.31(4) . ?
C03T C042 1.35(3) . ?
C03T C06Q 1.43(3) . ?
C03U C04B 1.39(3) . ?
C03U C086 1.44(4) . ?
C03V H03V 0.9500 . ?
C03V C075 1.38(3) . ?
C03W C060 1.39(3) . ?
C03X C04L 1.35(4) . ?
C03X C09Y 1.37(3) . ?
C03Y H03H 0.9900 . ?
C03Y H03J 0.9900 . ?
C03Y C05C 1.56(3) . ?
C03Z H03Z 0.9500 . ?
C03Z C044 1.38(3) . ?
C03Z C05Y 1.37(3) . ?
C040 H040 0.9500 . ?
C040 C045 1.37(3) . ?
C040 C05L 1.36(3) . ?
C041 H04P 0.9900 . ?
C041 H04Q 0.9900 . ?
C041 C067 1.53(3) . ?
C042 H042 0.9500 . ?
C042 C07D 1.42(3) . ?
C043 H043 0.9500 . ?
C043 C08K 1.36(3) . ?
C044 C05Z 1.41(4) . ?
C045 H045 0.9500 . ?
C045 C07B 1.37(3) . ?
C046 H046 0.9500 . ?
C046 C083 1.31(4) . ?
C047 C04N 1.35(3) . ?
C047 C05S 1.39(3) . ?
C048 H048 0.9500 . ?
C048 C069 1.44(4) . ?
C049 H04A 0.9900 . ?
C049 H04B 0.9900 . ?
C049 C04P 1.51(3) . ?
C04A C064 1.36(4) . ?
C04B H04R 0.9500 . ?
C04B C0A3 1.38(4) . ?
C04C H04C 0.9500 . ?
C04C C04T 1.38(3) . ?
C04D H04D 0.9500 . ?
C04D C072 1.38(3) . ?
C04E H04S 0.9500 . ?
C04E C058 1.41(4) . ?
C04E C05W 1.36(3) . ?
C04F H04F 0.9500 . ?
C04F C050 1.39(3) . ?
C04F C061 1.35(4) . ?
C04G H04G 0.9500 . ?
C04G C078 1.39(3) . ?
C04H C05M 1.39(3) . ?
C04H C06X 1.35(3) . ?
C04I H04I 0.9500 . ?
C04I C072 1.42(4) . ?
C04I C078 1.31(4) . ?
C04J H04J 0.9500 . ?
C04J C06Y 1.38(4) . ?
C04J C098 1.40(4) . ?
C04K H04T 0.9500 . ?
C04K C04S 1.33(4) . ?
C04K C05O 1.41(3) . ?
C04L H04L 0.9500 . ?
C04L C05B 1.40(4) . ?
C04M H04M 0.9500 . ?
C04M C05H 1.37(4) . ?
C04N H04N 0.9500 . ?
C04N C0AD 1.37(4) . ?
C04O C050 1.46(3) . ?
C04O C08T 1.37(3) . ?
C04P H04E 0.9900 . ?
C04P H04H 0.9900 . ?
C04P C05K 1.57(3) . ?
C04Q H04U 0.9500 . ?
C04R H04V 0.9500 . ?
C04R C04S 1.37(4) . ?
C04R C06S 1.37(4) . ?
C04T C098 1.41(4) . ?
C04U H04W 0.9900 . ?
C04U H04X 0.9900 . ?
C04U C05C 1.48(3) . ?
C04V H04K 0.9900 . ?
C04V H04O 0.9900 . ?
C04V C05Q 1.51(3) . ?
C04W H04Y 0.9500 . ?
C04W C06K 1.36(4) . ?
C04X H04Z 0.9500 . ?
C04X C05O 1.37(4) . ?
C04X C06S 1.36(4) . ?
C04Z C06U 1.33(3) . ?
C04Z C09V 1.45(3) . ?
C050 H050 0.9500 . ?
C051 H051 0.9500 . ?
C051 C057 1.35(3) . ?
C052 H052 0.9500 . ?
C052 C063 1.36(4) . ?
C052 C08I 1.37(3) . ?
C053 H053 0.9500 . ?
C053 C05Y 1.36(4) . ?
C054 H054 0.9500 . ?
C054 C09Q 1.39(3) . ?
C055 C06Z 1.45(3) . ?
C056 H056 0.9500 . ?
C056 C07Y 1.41(4) . ?
C057 H057 0.9500 . ?
C057 C08P 1.35(4) . ?
C058 H058 0.9500 . ?
C058 C0AE 1.45(5) . ?
C059 H059 0.9500 . ?
C059 C09G 1.42(3) . ?
C05B H05B 0.9500 . ?
C05B C06N 1.30(4) . ?
C05C H05F 0.9900 . ?
C05C H05G 0.9900 . ?
C05D H05I 0.9500 . ?
C05D C05I 1.43(4) . ?
C05D C06Q 1.31(3) . ?
C05E C07S 1.44(3) . ?
C05F C07V 1.37(4) . ?
C05G H05K 0.9500 . ?
C05G C08D 1.39(3) . ?
C05H H05H 0.9500 . ?
C05H C075 1.37(4) . ?
C05I H05M 0.9500 . ?
C05I C07D 1.36(4) . ?
C05J H05J 0.9500 . ?
C05J C08G 1.41(3) . ?
C05J C08I 1.40(3) . ?
C05K H05A 0.9900 . ?
C05K H05C 0.9900 . ?
C05L H05L 0.9500 . ?
C05L C08E 1.36(3) . ?
C05M H05O 0.9500 . ?
C05M C07J 1.40(3) . ?
C05N H05N 0.9500 . ?
C05N C07M 1.39(4) . ?
C05O H05Q 0.9500 . ?
C05P H05P 0.9500 . ?
C05P C07B 1.45(3) . ?
C05P C08E 1.41(3) . ?
C05Q H05D 0.9900 . ?
C05Q H05E 0.9900 . ?
C05Q C06C 1.51(3) . ?
C05R H05R 0.9500 . ?
C05R C08B 1.40(4) . ?
C05S H05S 0.9500 . ?
C05S C091 1.34(4) . ?
C05T H05T 0.9900 . ?
C05T H05U 0.9900 . ?
C05T C067 1.51(3) . ?
C05U H05V 0.9500 . ?
C05U C08Q 1.45(4) . ?
C05V C079 1.34(3) . ?
C05V C097 1.39(4) . ?
C05W C08Z 1.44(4) . ?
C05X H05X 0.9500 . ?
C05X C085 1.35(4) . ?
C05Y H05Y 0.9500 . ?
C05Z H05Z 0.9500 . ?
C060 H060 0.9500 . ?
C060 C066 1.44(4) . ?
C061 H061 0.9500 . ?
C061 C07F 1.41(4) . ?
C062 H06L 0.9900 . ?
C062 H06O 0.9900 . ?
C062 C07E 1.53(3) . ?
C063 H063 0.9500 . ?
C063 C084 1.38(4) . ?
C064 H064 0.9500 . ?
C064 C08L 1.34(4) . ?
C065 H065 0.9500 . ?
C065 C07H 1.41(3) . ?
C066 H066 0.9500 . ?
C066 C071 1.38(4) . ?
C067 H06P 0.9900 . ?
C067 H06Q 0.9900 . ?
C068 C081 1.41(3) . ?
C069 C06O 1.36(3) . ?
C06A H06A 0.9500 . ?
C06A C07K 1.37(4) . ?
C06B H06B 0.9900 . ?
C06B H06C 0.9900 . ?
C06B C07C 1.52(3) . ?
C06C H06D 0.9900 . ?
C06C H06E 0.9900 . ?
C06D H06S 0.9900 . ?
C06D H06T 0.9900 . ?
C06E H06U 0.9500 . ?
C06E C0A0 1.37(3) . ?
C06F H06F 0.9500 . ?
C06F C07Z 1.39(4) . ?
C06G H06G 0.9900 . ?
C06G H06H 0.9900 . ?
C06G C07C 1.55(3) . ?
C06H H06V 0.9500 . ?
C06H C09X 1.42(4) . ?
C06I H06I 0.9500 . ?
C06I C07N 1.33(4) . ?
C06J H06W 0.9500 . ?
C06J C06P 1.34(3) . ?
C06J C09Q 1.46(4) . ?
C06K H06X 0.9500 . ?
C06K C07G 1.36(3) . ?
C06L C08H 1.41(4) . ?
C06L C09H 1.38(4) . ?
C06M H06M 0.9500 . ?
C06M C06R 1.36(4) . ?
C06M C07U 1.44(4) . ?
C06N H06N 0.9500 . ?
C06N C096 1.35(4) . ?
C06O H06 0.9500 . ?
C06O C07O 1.37(4) . ?
C06Q H1 0.9500 . ?
C06R H06R 0.9500 . ?
C06R C09F 1.39(4) . ?
C06S H2 0.9500 . ?
C06T H3 0.9500 . ?
C06T C074 1.37(4) . ?
C06U H4 0.9500 . ?
C06U C08F 1.39(4) . ?
C06V H5 0.9900 . ?
C06V H 0.9900 . ?
C06V C07X 1.54(3) . ?
C06V C089 1.52(3) . ?
C06W H06J 0.9900 . ?
C06W H06K 0.9900 . ?
C06W C07L 1.48(3) . ?
C06X H6 0.9500 . ?
C06X C09K 1.42(4) . ?
C06Y H06Y 0.9500 . ?
C06Z H06Z 0.9500 . ?
C06Z C099 1.39(3) . ?
C070 H07A 0.9900 . ?
C070 H07B 0.9900 . ?
C070 C07R 1.60(3) . ?
C071 H071 0.9500 . ?
C071 C092 1.40(3) . ?
C072 H072 0.9500 . ?
C073 H073 0.9500 . ?
C073 C077 1.41(3) . ?
C073 C08R 1.44(4) . ?
C074 H074 0.9500 . ?
C074 C08Q 1.35(4) . ?
C075 H075 0.9500 . ?
C076 H076 0.9500 . ?
C076 C08C 1.38(3) . ?
C076 C094 1.40(3) . ?
C077 C088 1.40(3) . ?
C078 H078 0.9500 . ?
C079 H079 0.9500 . ?
C079 C0AH 1.44(4) . ?
C07A H07O 0.9900 . ?
C07A H07P 0.9900 . ?
C07C H07C 0.9900 . ?
C07C H07D 0.9900 . ?
C07D H07Q 0.9500 . ?
C07E H07R 0.9900 . ?
C07E H07T 0.9900 . ?
C07E C07P 1.51(3) . ?
C07F H07F 0.9500 . ?
C07F C08T 1.36(3) . ?
C07G H07U 0.9500 . ?
C07G C07I 1.39(4) . ?
C07H H07X 0.9500 . ?
C07H C09P 1.38(4) . ?
C07I H07 0.9500 . ?
C07J H7 0.9500 . ?
C07J C09M 1.41(3) . ?
C07K H07K 0.9500 . ?
C07K C08L 1.41(4) . ?
C07L H07E 0.9900 . ?
C07L H07G 0.9900 . ?
C07L C07T 1.51(3) . ?
C07M H07M 0.9500 . ?
C07M C08J 1.39(4) . ?
C07N H07N 0.9500 . ?
C07N C085 1.42(4) . ?
C07O H8 0.9500 . ?
C07O C08X 1.36(4) . ?
C07P H9 0.9900 . ?
C07P HA 0.9900 . ?
C07Q H10 0.9500 . ?
C07Q C081 1.44(3) . ?
C07Q C09L 1.36(4) . ?
C07R H07H 0.9900 . ?
C07R H07I 0.9900 . ?
C07R C08W 1.55(3) . ?
C07S H07S 0.9500 . ?
C07S C0A6 1.43(3) . ?
C07T H07J 0.9900 . ?
C07T H07L 0.9900 . ?
C07U C080 1.39(3) . ?
C07V H07V 0.9500 . ?
C07V C08P 1.40(4) . ?
C07W H07W 0.9500 . ?
C07W C09C 1.37(4) . ?
C07W C09R 1.35(4) . ?
C07X H11 0.9900 . ?
C07X HB 0.9900 . ?
C07Y H07Y 0.9500 . ?
C07Y C08J 1.38(4) . ?
C07Z H07Z 0.9500 . ?
C07Z C08K 1.40(4) . ?
C080 H080 0.9500 . ?
C080 C0A4 1.32(4) . ?
C081 H081 0.9500 . ?
C082 H082 0.9500 . ?
C082 C08D 1.40(3) . ?
C082 C0A0 1.36(3) . ?
C083 H083 0.9500 . ?
C083 C09X 1.36(4) . ?
C084 H084 0.9500 . ?
C084 C08G 1.35(4) . ?
C085 H085 0.9500 . ?
C086 H086 0.9500 . ?
C086 C0A7 1.40(4) . ?
C087 H087 0.9500 . ?
C087 C093 1.42(4) . ?
C087 C09O 1.37(4) . ?
C088 H088 0.9500 . ?
C088 C09B 1.34(4) . ?
C089 H08D 0.9900 . ?
C089 H08F 0.9900 . ?
C08B H08H 0.9500 . ?
C08B C09U 1.41(4) . ?
C08C H08C 0.9500 . ?
C08C C09I 1.37(4) . ?
C08D H08I 0.9500 . ?
C08E H08E 0.9500 . ?
C08F H08M 0.9500 . ?
C08F C08U 1.37(4) . ?
C08G H08G 0.9500 . ?
C08H H08N 0.9500 . ?
C08H C09O 1.39(3) . ?
C08J H08J 0.9500 . ?
C08K H08K 0.9500 . ?
C08L H08L 0.9500 . ?
C08M H08O 0.9500 . ?
C08M C09L 1.39(3) . ?
C08N H08Q 0.9500 . ?
C08N C09Z 1.37(4) . ?
C08N C161 1.41(4) . ?
C08O H08R 0.9500 . ?
C08O C09Z 1.38(4) . ?
C08O C0AB 1.26(4) . ?
C08P H08P 0.9500 . ?
C08Q H08S 0.9500 . ?
C08R H08U 0.9500 . ?
C08R C095 1.36(4) . ?
C08S H08Y 1.0000 . ?
C08T H08T 0.9500 . ?
C08U H08W 0.9500 . ?
C08U C09E 1.44(4) . ?
C08V H08V 0.9500 . ?
C08V C099 1.37(4) . ?
C08W H08A 0.9900 . ?
C08W H08B 0.9900 . ?
C08X H08X 0.9500 . ?
C08Y H08 1.0000 . ?
C08Z H08Z 0.9500 . ?
C08Z C101 1.35(5) . ?
C090 H090 0.9500 . ?
C090 C0A5 1.40(3) . ?
C090 C0A6 1.36(3) . ?
C091 H091 0.9500 . ?
C091 C0AJ 1.35(4) . ?
C092 H092 0.9500 . ?
C093 H093 0.9500 . ?
C093 C09H 1.43(4) . ?
C094 H094 0.9500 . ?
C095 H095 0.9500 . ?
C095 C09B 1.40(4) . ?
C096 H096 0.9500 . ?
C096 C09Y 1.42(4) . ?
C097 H097 0.9500 . ?
C097 C56 1.36(4) . ?
C098 H098 0.9500 . ?
C099 H099 0.9500 . ?
C09B H09B 0.9500 . ?
C09C C09W 1.34(4) . ?
C09E H09E 0.9500 . ?
C09E C09V 1.38(4) . ?
C09F H09F 0.9500 . ?
C09F C0A4 1.42(4) . ?
C09G H09G 0.9500 . ?
C09G C116 1.36(4) . ?
C09H H09H 0.9500 . ?
C09I H09I 0.9500 . ?
C09J H09J 1.0000 . ?
C09K H09K 0.9500 . ?
C09K C09M 1.37(3) . ?
C09L H09L 0.9500 . ?
C09M H09M 0.9500 . ?
C09N H09N 1.0000 . ?
C09N Cl1C 1.54(5) . ?
C09O H09O 0.9500 . ?
C09P H09P 0.9500 . ?
C09P C0AI 1.30(4) . ?
C09Q H09Q 0.9500 . ?
C09R H09R 0.9500 . ?
C09R C0AC 1.47(5) . ?
C09S H09S 0.9500 . ?
C09S C0A2 1.35(4) . ?
C09S C116 1.40(5) . ?
Cl1B C0AK 1.64(6) . ?
C09U H09U 0.9500 . ?
C09V H09V 0.9500 . ?
C09W H09W 0.9500 . ?
C09W C0A8 1.45(4) . ?
C09X H09X 0.9500 . ?
C09Y H09Y 0.9500 . ?
C0A0 H0A0 0.9500 . ?
C0A1 H0A1 1.0000 . ?
C0A2 H0A2 0.9500 . ?
C0A3 H0A3 0.9500 . ?
C0A3 C0A9 1.41(4) . ?
C0A4 H0A4 0.9500 . ?
C0A5 H0A5 0.9500 . ?
C0A6 H0A6 0.9500 . ?
C0A7 H0A7 0.9500 . ?
C0A7 C0A9 1.39(4) . ?
C0A8 H0A8 0.9500 . ?
C0A8 C0AC 1.33(5) . ?
C0A9 H0A9 0.9500 . ?
C0AB H0AB 0.9500 . ?
C0AB C0AT 1.47(4) . ?
C0AC H0AC 0.9500 . ?
C0AD H0AD 0.9500 . ?
C0AD C0AJ 1.40(4) . ?
C0AE H0AE 0.9500 . ?
C0AE C101 1.47(5) . ?
C0AH H0AH 0.9500 . ?
C0AH C223 1.37(5) . ?
C0AI H0AI 0.9500 . ?
C0AI C0AR 1.39(4) . ?
C0AJ H0AJ 0.9500 . ?
C0AK H0AK 1.0000 . ?
C0AN H0AN 1.0000 . ?
C0AQ H0AQ 1.0000 . ?
C0AR H0AR 0.9500 . ?
C0AT H0AT 0.9500 . ?
C0AT C161 1.32(5) . ?
C94 H94 1.0000 . ?
C188 H188 1.0000 . ?
C56 H56 0.9500 . ?
C56 C223 1.40(4) . ?
C223 H223 0.9500 . ?
C116 H116 0.9500 . ?
Cl43 C82 1.66(4) . ?
Cl44 C82 1.66(5) . ?
C161 H161 0.9500 . ?
Cl45 C82 1.78(5) . ?
C82 H82 1.0000 . ?
C101 H101 0.9500 . ?
C217 H217 1.0000 . ?

loop_
_geom_torsion_atom_site_label_1
_geom_torsion_atom_site_label_2
_geom_torsion_atom_site_label_3
_geom_torsion_atom_site_label_4
_geom_torsion
_geom_torsion_site_symmetry_1
_geom_torsion_site_symmetry_2
_geom_torsion_site_symmetry_3
_geom_torsion_site_symmetry_4
_geom_torsion_publ_flag
Au03 P012 C03T C042 -23(2) . . . . ?
Au03 P012 C03T C06Q 162.3(17) . . . . ?
Au03 P012 C062 C07E 32.5(17) . . . . ?
Au03 P012 C068 C03E -1(2) . . . . ?
Au03 P012 C068 C081 178.6(15) . . . . ?
Au04 P01E C055 C02R 2.8(19) . . . . ?
Au04 P01E C055 C06Z -177.9(15) . . . . ?
Au04 P01E C06C C05Q -34.0(16) . . . . ?
Au04 P01E C08I C052 21(2) . . . . ?
Au04 P01E C08I C05J -159.4(17) . . . . ?
Au05 P017 C033 C03C -55(2) . . . . ?
Au05 P017 C033 C05X 123.0(19) . . . . ?
Au05 P017 C04O C050 -23.9(19) . . . . ?
Au05 P017 C04O C08T 160.6(18) . . . . ?
Au05 P017 C04V C05Q -54.0(14) . . . . ?
Au06 P00Z C044 C03Z -120(2) . . . . ?
Au06 P00Z C044 C05Z 56(2) . . . . ?
Au06 P00Z C06P C03O 24.5(17) . . . . ?
Au06 P00Z C06P C06J -159.2(17) . . . . ?
Au06 P00Z C07P C07E 56.1(18) . . . . ?
Au07 P01B C034 C056 -21(2) . . . . ?
Au07 P01B C034 C05N 155.5(18) . . . . ?
Au07 P01B C04T C04C 124(2) . . . . ?
Au07 P01B C04T C098 -54(2) . . . . ?
Au07 P01B C05K C04P -59.6(16) . . . . ?
Au08 P011 C03B C039 -161.6(14) . . . . ?
Au08 P011 C03B C03V 20(2) . . . . ?
Au08 P011 C03J C03N 0(2) . . . . ?
Au08 P011 C03J C094 -176.9(16) . . . . ?
Au09 P018 C02Y C04Q -3(2) . . . . ?
Au09 P018 C02Y C09U 178.2(18) . . . . ?
Au09 P018 C03W C03F -18.1(19) . . . . ?
Au09 P018 C03W C060 162.4(16) . . . . ?
Au09 P018 C04U C05C 33.4(18) . . . . ?
Au0A P014 C030 C05G -140.0(16) . . . . ?
Au0A P014 C030 C06E 44(2) . . . . ?
Au0A P014 C031 C032 10(2) . . . . ?
Au0A P014 C031 C06H -171.0(16) . . . . ?
Au0A P014 C06D C038 -42(2) . . . . ?
Au0B P01A C02U C03R 54.6(17) . . . . ?
Au0B P01A C02U C05U -124.1(17) . . . . ?
Au0B P01A C03Y C05C 55.6(16) . . . . ?
Au0B P01A C04S C04K 19(2) . . . . ?
Au0B P01A C04S C04R -157.4(18) . . . . ?
Au0C P01G C047 C04N -24(2) . . . . ?
Au0C P01G C047 C05S 162.0(16) . . . . ?
Au0C P01G C04A C03I -56.6(18) . . . . ?
Au0C P01G C04A C064 119(2) . . . . ?
Au0C P01G C070 C07R -72.3(17) . . . . ?
Au0D P01C C036 C04D -41.4(19) . . . . ?
Au0D P01C C036 C04G 140.5(16) . . . . ?
Au0D P01C C03H C059 -13(2) . . . . ?
Au0D P01C C03H C0A2 172.6(18) . . . . ?
Au0D P01C C07T C07L 44(2) . . . . ?
Au0E P01D C03Q C03P -59.6(19) . . . . ?
Au0E P01D C03Q C07I 116.2(17) . . . . ?
Au0E P01D C041 C067 -48.2(17) . . . . ?
Au0E P01D C069 C048 -10(2) . . . . ?
Au0E P01D C069 C06O 172.4(19) . . . . ?
Au0F P01I C03D C065 33(3) . . . . ?
Au0F P01I C03D C0AR -147(2) . . . . ?
Au0F P01I C03U C04B -113.3(19) . . . . ?
Au0F P01I C03U C086 58(2) . . . . ?
Au0F P01I C07X C06V 63.5(18) . . . . ?
Au0G P019 C02Z C02V -63.0(19) . . . . ?
Au0G P019 C02Z C043 116.1(16) . . . . ?
Au0G P019 C03X C04L -32(2) . . . . ?
Au0G P019 C03X C09Y 148.5(19) . . . . ?
Au0G P019 C06G C07C -61.2(18) . . . . ?
Au0H P01J C05E C03M 15(3) . . . . ?
Au0H P01J C05E C07S -171.3(19) . . . . ?
Au0H P01J C07B C045 57.8(19) . . . . ?
Au0H P01J C07B C05P -119.1(15) . . . . ?
Au0H P01J C08W C07R 50(2) . . . . ?
Au0I P01H C04H C05M 57.7(18) . . . . ?
Au0I P01H C04H C06X -117.6(19) . . . . ?
Au0I P01H C04Z C06U 21(3) . . . . ?
Au0I P01H C04Z C09V -159.5(16) . . . . ?
Au0I P01H C05T C067 69.4(16) . . . . ?
Au0J P01L C05W C04E -108.7(19) . . . . ?
Au0J P01L C05W C08Z 62(2) . . . . ?
Au0J P01L C077 C073 -148.8(16) . . . . ?
Au0J P01L C077 C088 41.8(19) . . . . ?
Au0J P01L C07A C038 -60.3(17) . . . . ?
Au0J P01P C06L C08H -23(2) . . . . ?
Au0J P01P C06L C09H 157.0(17) . . . . ?
Au0J P01P C089 C06V 52.7(19) . . . . ?
Au0J P01P C09Z C08N 117(2) . . . . ?
Au0J P01P C09Z C08O -61(2) . . . . ?
Cu4 P01K C05V C079 -62(2) . . . . ?
Cu4 P01K C05V C097 107(2) . . . . ?
Cu4 P01K C06W C07L 60(2) . . . . ?
Cu4 P01K C07U C06M 148.5(18) . . . . ?
Cu4 P01K C07U C080 -40(2) . . . . ?
Cu4 P01O C05F C03G 27(3) . . . . ?
Cu4 P01O C05F C07V -157(2) . . . . ?
Cu4 P01O C06B C07C -53(2) . . . . ?
Cu4 P01O C09C C07W 60(2) . . . . ?
Cu4 P01O C09C C09W -115(2) . . . . ?
P00Z C044 C05Z C03L -176.1(19) . . . . ?
P011 C03B C03V C075 178.5(18) . . . . ?
P011 C03J C03N C09I -176.6(19) . . . . ?
P011 C03J C094 C076 177.8(19) . . . . ?
P011 C049 C04P C05K -60.7(19) . . . . ?
P012 C03T C042 C07D -178.5(17) . . . . ?
P012 C03T C06Q C05D 179(2) . . . . ?
P012 C062 C07E C07P 60(2) . . . . ?
P012 C068 C081 C07Q -177.5(16) . . . . ?
P014 C030 C05G C08D -174.0(18) . . . . ?
P014 C030 C06E C0A0 175.8(18) . . . . ?
P014 C031 C032 C046 -178.1(19) . . . . ?
P014 C031 C06H C09X -178.8(19) . . . . ?
P017 C033 C03C C06I -179.8(17) . . . . ?
P017 C033 C05X C085 -178(2) . . . . ?
P017 C04O C050 C04F -172.2(17) . . . . ?
P017 C04O C08T C07F 177(2) . . . . ?
P017 C04V C05Q C06C 147.1(14) . . . . ?
P018 C02Y C04Q C02X -179.8(18) . . . . ?
P018 C02Y C09U C08B -179.9(19) . . . . ?
P018 C03W C060 C066 -177.8(18) . . . . ?
P018 C04U C05C C03Y 64(2) . . . . ?
P019 C02Z C043 C08K 177.3(18) . . . . ?
P019 C03X C04L C05B -173(2) . . . . ?
P019 C03X C09Y C096 173(2) . . . . ?
P019 C06G C07C C06B 179.6(16) . . . . ?
P01A C02U C03R C06T -176.0(19) . . . . ?
P01A C02U C05U C08Q 175(2) . . . . ?
P01A C03Y C05C C04U -146.4(16) . . . . ?
P01B C034 C056 C07Y 175.8(19) . . . . ?
P01B C034 C05N C07M 179(2) . . . . ?
P01B C04T C098 C04J 180(2) . . . . ?
P01C C036 C04D C072 -174.7(18) . . . . ?
P01C C036 C04G C078 176.4(18) . . . . ?
P01C C03H C059 C09G -179.5(19) . . . . ?
P01C C03H C0A2 C09S 178(2) . . . . ?
P01D C03Q C07I C07G -177.6(17) . . . . ?
P01D C041 C067 C05T 112(2) . . . . ?
P01D C069 C06O C07O 177(2) . . . . ?
P01E C055 C06Z C099 -177.9(17) . . . . ?
P01G C047 C04N C0AD -176(2) . . . . ?
P01G C047 C05S C091 179(2) . . . . ?
P01G C04A C064 C08L -177(2) . . . . ?
P01G C070 C07R C08W 138.6(17) . . . . ?
P01H C04H C05M C07J -178.9(16) . . . . ?
P01H C04H C06X C09K 176.0(19) . . . . ?
P01H C04Z C06U C08F 174(2) . . . . ?
P01H C04Z C09V C09E -175(2) . . . . ?
P01H C05T C067 C041 -140.4(17) . . . . ?
P01I C03D C065 C07H 170(2) . . . . ?
P01I C03D C0AR C0AI -169(3) . . . . ?
P01I C03U C04B C0A3 180(2) . . . . ?
P01I C03U C086 C0A7 -179.8(19) . . . . ?
P01J C05E C07S C0A6 -174(2) . . . . ?
P01K C05V C079 C0AH -179(2) . . . . ?
P01K C05V C097 C56 -176(2) . . . . ?
P01K C06W C07L C07T 170.9(17) . . . . ?
P01K C07U C080 C0A4 -172.4(19) . . . . ?
P01L C05W C08Z C101 -180(2) . . . . ?
P01L C077 C088 C09B 172(2) . . . . ?
P01O C05F C07V C08P -177(2) . . . . ?
P01O C06B C07C C06G -62(2) . . . . ?
P01O C09C C09W C0A8 176(2) . . . . ?
P01P C06L C08H C09O -178.8(17) . . . . ?
P01P C06L C09H C093 179(2) . . . . ?
C02R C035 C08V C099 -2(4) . . . . ?
C02R C055 C06Z C099 1(3) . . . . ?
C02U P01A C03Y C05C 174.2(15) . . . . ?
C02U P01A C04S C04K -108(2) . . . . ?
C02U P01A C04S C04R 76(2) . . . . ?
C02U C03R C06T C074 -2(4) . . . . ?
C02U C05U C08Q C074 3(4) . . . . ?
C02V C02Z C043 C08K -4(3) . . . . ?
C02V C06F C07Z C08K 6(4) . . . . ?
C02X C05R C08B C09U 1(4) . . . . ?
C02Y P018 C03W C03F 107.1(18) . . . . ?
C02Y P018 C03W C060 -72(2) . . . . ?
C02Y P018 C04U C05C -92.3(18) . . . . ?
C02Z P019 C03X C04L 94(2) . . . . ?
C02Z P019 C03X C09Y -86(2) . . . . ?
C02Z P019 C06G C07C 175.7(17) . . . . ?
C02Z C02V C06F C07Z -7(4) . . . . ?
C02Z C043 C08K C07Z 3(4) . . . . ?
C030 P014 C031 C032 134.2(18) . . . . ?
C030 P014 C031 C06H -47(2) . . . . ?
C030 P014 C06D C038 -168.2(18) . . . . ?
C030 C05G C08D C082 -3(4) . . . . ?
C030 C06E C0A0 C082 -1(4) . . . . ?
C031 P014 C030 C05G 96.9(19) . . . . ?
C031 P014 C030 C06E -79.5(19) . . . . ?
C031 P014 C06D C038 83(2) . . . . ?
C031 C032 C046 C083 -4(4) . . . . ?
C031 C06H C09X C083 -2(4) . . . . ?
C032 C031 C06H C09X 0(3) . . . . ?
C032 C046 C083 C09X 2(5) . . . . ?
C033 P017 C04O C050 101.7(17) . . . . ?
C033 P017 C04O C08T -74(2) . . . . ?
C033 P017 C04V C05Q -173.8(14) . . . . ?
C033 C03C C06I C07N -3(4) . . . . ?
C033 C05X C085 C07N -1(4) . . . . ?
C034 P01B C04T C04C -6(2) . . . . ?
C034 P01B C04T C098 176.0(19) . . . . ?
C034 P01B C05K C04P 68.9(16) . . . . ?
C034 C056 C07Y C08J 5(4) . . . . ?
C034 C05N C07M C08J 5(4) . . . . ?
C035 C02R C055 P01E 179.5(16) . . . . ?
C035 C02R C055 C06Z 0(3) . . . . ?
C035 C08V C099 C06Z 3(4) . . . . ?
C036 P01C C03H C059 -136(2) . . . . ?
C036 P01C C03H C0A2 49(2) . . . . ?
C036 P01C C07T C07L 169.3(17) . . . . ?
C036 C04D C072 C04I -3(3) . . . . ?
C036 C04G C078 C04I -1(4) . . . . ?
C039 C03B C03V C075 0(3) . . . . ?
C039 C04M C05H C075 -4(4) . . . . ?
C03A C048 C069 P01D -171.8(18) . . . . ?
C03A C048 C069 C06O 5(4) . . . . ?
C03B P011 C03J C03N 123.5(18) . . . . ?
C03B P011 C03J C094 -54(2) . . . . ?
C03B C039 C04M C05H 2(4) . . . . ?
C03B C03V C075 C05H -2(4) . . . . ?
C03C C033 C05X C085 0(4) . . . . ?
C03C C06I C07N C085 2(4) . . . . ?
C03D P01I C03U C04B 14(2) . . . . ?
C03D P01I C03U C086 -174.7(19) . . . . ?
C03D P01I C07X C06V -63.2(19) . . . . ?
C03D C065 C07H C09P 3(4) . . . . ?
C03E C068 C081 C07Q 2(3) . . . . ?
C03E C08M C09L C07Q 1(4) . . . . ?
C03F C03W C060 C066 3(3) . . . . ?
C03G C051 C057 C08P -1(4) . . . . ?
C03G C05F C07V C08P -1(4) . . . . ?
C03H P01C C036 C04D 80.3(18) . . . . ?
C03H P01C C036 C04G -97.9(19) . . . . ?
C03H P01C C07T C07L -82.5(19) . . . . ?
C03H C059 C09G C116 6(4) . . . . ?
C03I C04A C064 C08L -2(4) . . . . ?
C03I C06A C07K C08L 0(3) . . . . ?
C03J P011 C03B C039 73.6(18) . . . . ?
C03J P011 C03B C03V -105.2(19) . . . . ?
C03J C03N C09I C08C -3(4) . . . . ?
C03K C03O C06P P00Z 174.4(15) . . . . ?
C03K C03O C06P C06J -2(3) . . . . ?
C03K C054 C09Q C06J -3(4) . . . . ?
C03L C053 C05Y C03Z 5(4) . . . . ?
C03M C05E C07S C0A6 1(4) . . . . ?
C03N C03J C094 C076 0(3) . . . . ?
C03O C03K C054 C09Q 2(3) . . . . ?
C03P C03Q C07I C07G -2(3) . . . . ?
C03P C04W C06K C07G 5(4) . . . . ?
C03Q P01D C041 C067 -174.1(15) . . . . ?
C03Q P01D C069 C048 113.6(19) . . . . ?
C03Q P01D C069 C06O -64(2) . . . . ?
C03Q C03P C04W C06K -5(4) . . . . ?
C03R C02U C05U C08Q -4(3) . . . . ?
C03R C06T C074 C08Q 1(4) . . . . ?
C03S C04C C04T P01B -176.5(18) . . . . ?
C03S C04C C04T C098 1(4) . . . . ?
C03T P012 C062 C07E 155.7(16) . . . . ?
C03T P012 C068 C03E -126.1(19) . . . . ?
C03T P012 C068 C081 54(2) . . . . ?
C03T C042 C07D C05I 4(4) . . . . ?
C03U P01I C03D C065 -96(2) . . . . ?
C03U P01I C03D C0AR 84(2) . . . . ?
C03U P01I C07X C06V -171.0(17) . . . . ?
C03U C04B C0A3 C0A9 -8(4) . . . . ?
C03U C086 C0A7 C0A9 6(4) . . . . ?
C03W P018 C02Y C04Q -126.8(19) . . . . ?
C03W P018 C02Y C09U 55(2) . . . . ?
C03W P018 C04U C05C 156.2(16) . . . . ?
C03W C03F C092 C071 -2(4) . . . . ?
C03W C060 C066 C071 -6(4) . . . . ?
C03X P019 C02Z C02V 171.4(18) . . . . ?
C03X P019 C02Z C043 -9(2) . . . . ?
C03X P019 C06G C07C 65.5(19) . . . . ?
C03X C04L C05B C06N 1(4) . . . . ?
C03Y P01A C02U C03R -61.4(17) . . . . ?
C03Y P01A C02U C05U 119.9(19) . . . . ?
C03Y P01A C04S C04K 141(2) . . . . ?
C03Y P01A C04S C04R -35(2) . . . . ?
C03Z C044 C05Z C03L 0(4) . . . . ?
C040 C045 C07B P01J -178.1(17) . . . . ?
C040 C045 C07B C05P -1(3) . . . . ?
C040 C05L C08E C05P -1(3) . . . . ?
C041 P01D C03Q C03P 66.0(19) . . . . ?
C041 P01D C03Q C07I -118.2(19) . . . . ?
C041 P01D C069 C048 -136.4(19) . . . . ?
C041 P01D C069 C06O 46(2) . . . . ?
C042 C03T C06Q C05D 4(4) . . . . ?
C044 P00Z C06P C03O -100.8(16) . . . . ?
C044 P00Z C06P C06J 75(2) . . . . ?
C044 P00Z C07P C07E 175.2(17) . . . . ?
C044 C03Z C05Y C053 -7(4) . . . . ?
C045 C040 C05L C08E -2(4) . . . . ?
C046 C083 C09X C06H 1(5) . . . . ?
C047 P01G C04A C03I 172.4(17) . . . . ?
C047 P01G C04A C064 -12(2) . . . . ?
C047 P01G C070 C07R 57.6(18) . . . . ?
C047 C04N C0AD C0AJ 1(4) . . . . ?
C047 C05S C091 C0AJ -7(5) . . . . ?
C048 C03A C08X C07O 0(5) . . . . ?
C048 C069 C06O C07O -1(4) . . . . ?
C049 P011 C03B C039 -38.9(18) . . . . ?
C049 P011 C03B C03V 142.4(18) . . . . ?
C049 P011 C03J C03N -124.4(18) . . . . ?
C049 P011 C03J C094 58(2) . . . . ?
C049 C04P C05K P01B 147.8(15) . . . . ?
C04A P01G C047 C04N 103(2) . . . . ?
C04A P01G C047 C05S -71(2) . . . . ?
C04A P01G C070 C07R 166.3(16) . . . . ?
C04A C03I C06A C07K -1(3) . . . . ?
C04A C064 C08L C07K 1(4) . . . . ?
C04B C03U C086 C0A7 -8(4) . . . . ?
C04B C0A3 C0A9 C0A7 6(4) . . . . ?
C04C C03S C06Y C04J 9(4) . . . . ?
C04C C04T C098 C04J 2(4) . . . . ?
C04D C036 C04G C078 -2(3) . . . . ?
C04E C058 C0AE C101 -2(5) . . . . ?
C04E C05W C08Z C101 -9(4) . . . . ?
C04F C061 C07F C08T -2(4) . . . . ?
C04G C036 C04D C072 3(3) . . . . ?
C04H P01H C04Z C06U -105(2) . . . . ?
C04H P01H C04Z C09V 74(2) . . . . ?
C04H P01H C05T C067 -168.4(15) . . . . ?
C04H C05M C07J C09M 3(3) . . . . ?
C04H C06X C09K C09M 3(4) . . . . ?
C04L C03X C09Y C096 -6(4) . . . . ?
C04L C05B C06N C096 -9(5) . . . . ?
C04M C039 C03B P011 -178.6(17) . . . . ?
C04M C039 C03B C03V 0(3) . . . . ?
C04M C05H C075 C03V 4(4) . . . . ?
C04N C047 C05S C091 4(4) . . . . ?
C04N C0AD C0AJ C091 -3(4) . . . . ?
C04O P017 C033 C03C 176.2(18) . . . . ?
C04O P017 C033 C05X -6(2) . . . . ?
C04O P017 C04V C05Q 73.2(16) . . . . ?
C04Q C02X C05R C08B -1(4) . . . . ?
C04Q C02Y C09U C08B 2(4) . . . . ?
C04S P01A C02U C03R -175.2(16) . . . . ?
C04S P01A C02U C05U 6(2) . . . . ?
C04S P01A C03Y C05C -72.0(17) . . . . ?
C04S C04K C05O C04X 7(4) . . . . ?
C04S C04R C06S C04X 2(4) . . . . ?
C04T P01B C034 C056 105(2) . . . . ?
C04T P01B C034 C05N -79(2) . . . . ?
C04T P01B C05K C04P -176.8(15) . . . . ?
C04U P018 C02Y C04Q 121.4(19) . . . . ?
C04U P018 C02Y C09U -57(2) . . . . ?
C04U P018 C03W C03F -141.6(17) . . . . ?
C04U P018 C03W C060 39(2) . . . . ?
C04V P017 C033 C03C 60(2) . . . . ?
C04V P017 C033 C05X -122(2) . . . . ?
C04V P017 C04O C050 -144.0(16) . . . . ?
C04V P017 C04O C08T 40(2) . . . . ?
C04V C05Q C06C P01E -62(2) . . . . ?
C04W C03P C03Q P01D 179.2(18) . . . . ?
C04W C03P C03Q C07I 3(3) . . . . ?
C04W C06K C07G C07I -4(4) . . . . ?
C04Z P01H C04H C05M -173.9(17) . . . . ?
C04Z P01H C04H C06X 11(2) . . . . ?
C04Z P01H C05T C067 -58.8(19) . . . . ?
C04Z C06U C08F C08U 3(4) . . . . ?
C050 C04F C061 C07F 8(4) . . . . ?
C050 C04O C08T C07F 2(4) . . . . ?
C051 C03G C05F P01O 178.3(19) . . . . ?
C051 C03G C05F C07V 2(4) . . . . ?
C051 C057 C08P C07V 2(4) . . . . ?
C052 C063 C084 C08G 3(4) . . . . ?
C053 C03L C05Z C044 -2(4) . . . . ?
C054 C03K C03O C06P 0(3) . . . . ?
C055 P01E C06C C05Q 90.0(16) . . . . ?
C055 P01E C08I C052 -103(2) . . . . ?
C055 P01E C08I C05J 76(2) . . . . ?
C055 C02R C035 C08V 0(3) . . . . ?
C055 C06Z C099 C08V -3(3) . . . . ?
C056 C034 C05N C07M -5(4) . . . . ?
C056 C07Y C08J C07M -5(4) . . . . ?
C058 C04E C05W P01L 176(2) . . . . ?
C058 C04E C05W C08Z 5(4) . . . . ?
C058 C0AE C101 C08Z -2(5) . . . . ?
C059 C03H C0A2 C09S 4(4) . . . . ?
C059 C09G C116 C09S -6(5) . . . . ?
C05B C06N C096 C09Y 9(5) . . . . ?
C05D C05I C07D C042 -5(4) . . . . ?
C05E P01J C07B C045 -177.9(18) . . . . ?
C05E P01J C07B C05P 5(2) . . . . ?
C05E P01J C08W C07R -74(2) . . . . ?
C05E C03M C0A5 C090 1(4) . . . . ?
C05E C07S C0A6 C090 2(4) . . . . ?
C05F P01O C06B C07C 85.4(19) . . . . ?
C05F P01O C09C C07W -65(2) . . . . ?
C05F P01O C09C C09W 120(3) . . . . ?
C05F C03G C051 C057 -1(4) . . . . ?
C05F C07V C08P C057 -1(4) . . . . ?
C05G C030 C06E C0A0 -1(3) . . . . ?
C05I C05D C06Q C03T -6(4) . . . . ?
C05K P01B C034 C056 -143.3(19) . . . . ?
C05K P01B C034 C05N 33(2) . . . . ?
C05K P01B C04T C04C -121(2) . . . . ?
C05K P01B C04T C098 61(2) . . . . ?
C05L C040 C045 C07B 3(4) . . . . ?
C05M C04H C06X C09K 1(4) . . . . ?
C05M C07J C09M C09K 1(3) . . . . ?
C05N C034 C056 C07Y -1(3) . . . . ?
C05N C07M C08J C07Y 0(4) . . . . ?
C05O C04K C04S P01A 178.4(19) . . . . ?
C05O C04K C04S C04R -6(4) . . . . ?
C05O C04X C06S C04R -1(5) . . . . ?
C05R C02X C04Q C02Y 1(4) . . . . ?
C05R C08B C09U C02Y -1(4) . . . . ?
C05S C047 C04N C0AD -1(4) . . . . ?
C05S C091 C0AJ C0AD 6(5) . . . . ?
C05T P01H C04H C05M -61.0(18) . . . . ?
C05T P01H C04H C06X 124(2) . . . . ?
C05T P01H C04Z C06U 144(2) . . . . ?
C05T P01H C04Z C09V -37(2) . . . . ?
C05U C02U C03R C06T 3(3) . . . . ?
C05V P01K C06W C07L -172.8(18) . . . . ?
C05V P01K C07U C06M 27(2) . . . . ?
C05V P01K C07U C080 -161.0(18) . . . . ?
C05V C079 C0AH C223 -11(5) . . . . ?
C05V C097 C56 C223 2(5) . . . . ?
C05W P01L C077 C073 -28(2) . . . . ?
C05W P01L C077 C088 163.0(18) . . . . ?
C05W P01L C07A C038 172.8(15) . . . . ?
C05W C04E C058 C0AE 0(4) . . . . ?
C05W C08Z C101 C0AE 7(5) . . . . ?
C05X C033 C03C C06I 2(3) . . . . ?
C05Y C03Z C044 P00Z -179.9(19) . . . . ?
C05Y C03Z C044 C05Z 4(4) . . . . ?
C05Z C03L C053 C05Y 0(4) . . . . ?
C060 C066 C071 C092 6(4) . . . . ?
C061 C04F C050 C04O -8(4) . . . . ?
C061 C07F C08T C04O -3(4) . . . . ?
C062 P012 C03T C042 -146.7(18) . . . . ?
C062 P012 C03T C06Q 39(2) . . . . ?
C062 P012 C068 C03E 121.7(19) . . . . ?
C062 P012 C068 C081 -58(2) . . . . ?
C062 C07E C07P P00Z -143.6(17) . . . . ?
C063 C052 C08I P01E -180(2) . . . . ?
C063 C052 C08I C05J 1(4) . . . . ?
C063 C084 C08G C05J -2(4) . . . . ?
C065 C03D C0AR C0AI 11(4) . . . . ?
C065 C07H C09P C0AI 3(5) . . . . ?
C066 C071 C092 C03F -2(4) . . . . ?
C068 P012 C03T C042 102.7(19) . . . . ?
C068 P012 C03T C06Q -72(2) . . . . ?
C068 P012 C062 C07E -91.5(17) . . . . ?
C068 C03E C08M C09L -3(4) . . . . ?
C069 P01D C03Q C03P 176.3(18) . . . . ?
C069 P01D C03Q C07I -8(2) . . . . ?
C069 P01D C041 C067 78.2(18) . . . . ?
C069 C06O C07O C08X -4(5) . . . . ?
C06A C03I C04A P01G 177.6(17) . . . . ?
C06A C03I C04A C064 2(3) . . . . ?
C06A C07K C08L C064 0(4) . . . . ?
C06B P01O C05F C03G -111(2) . . . . ?
C06B P01O C05F C07V 65(2) . . . . ?
C06B P01O C09C C07W -175(2) . . . . ?
C06B P01O C09C C09W 10(3) . . . . ?
C06C P01E C055 C02R -121.6(17) . . . . ?
C06C P01E C055 C06Z 57.7(19) . . . . ?
C06C P01E C08I C052 145.8(18) . . . . ?
C06C P01E C08I C05J -35(2) . . . . ?
C06D P014 C030 C05G -15(2) . . . . ?
C06D P014 C030 C06E 168.8(18) . . . . ?
C06D P014 C031 C032 -114.9(19) . . . . ?
C06D P014 C031 C06H 64(2) . . . . ?
C06D C038 C07A P01L -172.7(16) . . . . ?
C06E C030 C05G C08D 3(3) . . . . ?
C06F C02V C02Z P019 -175.3(19) . . . . ?
C06F C02V C02Z C043 6(3) . . . . ?
C06F C07Z C08K C043 -5(4) . . . . ?
C06G P019 C02Z C02V 60(2) . . . . ?
C06G P019 C02Z C043 -120.6(18) . . . . ?
C06G P019 C03X C04L -159(2) . . . . ?
C06G P019 C03X C09Y 22(2) . . . . ?
C06H C031 C032 C046 3(3) . . . . ?
C06I C07N C085 C05X 0(4) . . . . ?
C06K C07G C07I C03Q 2(3) . . . . ?
C06L P01P C089 C06V -86.0(19) . . . . ?
C06L P01P C09Z C08N -118(2) . . . . ?
C06L P01P C09Z C08O 64(2) . . . . ?
C06L C08H C09O C087 -4(4) . . . . ?
C06M C06R C09F C0A4 4(4) . . . . ?
C06M C07U C080 C0A4 0(3) . . . . ?
C06N C096 C09Y C03X -2(5) . . . . ?
C06O C07O C08X C03A 5(5) . . . . ?
C06P P00Z C044 C03Z 9(2) . . . . ?
C06P P00Z C044 C05Z -175.5(18) . . . . ?
C06P P00Z C07P C07E -71.7(18) . . . . ?
C06P C06J C09Q C054 0(4) . . . . ?
C06Q C03T C042 C07D -4(3) . . . . ?
C06Q C05D C05I C07D 6(4) . . . . ?
C06R C06M C07U P01K 174(2) . . . . ?
C06R C06M C07U C080 2(4) . . . . ?
C06R C09F C0A4 C080 -2(4) . . . . ?
C06S C04R C04S P01A 177(2) . . . . ?
C06S C04R C04S C04K 1(4) . . . . ?
C06S C04X C05O C04K -4(4) . . . . ?
C06T C074 C08Q C05U -2(5) . . . . ?
C06U C04Z C09V C09E 4(4) . . . . ?
C06U C08F C08U C09E 1(4) . . . . ?
C06W P01K C05V C079 167(2) . . . . ?
C06W P01K C05V C097 -24(2) . . . . ?
C06W P01K C07U C06M -82(2) . . . . ?
C06W P01K C07U C080 90(2) . . . . ?
C06W C07L C07T P01C 61(3) . . . . ?
C06X C04H C05M C07J -4(3) . . . . ?
C06X C09K C09M C07J -4(4) . . . . ?
C06Y C03S C04C C04T -7(4) . . . . ?
C06Y C04J C098 C04T 0(4) . . . . ?
C070 P01G C047 C04N -146.1(19) . . . . ?
C070 P01G C047 C05S 40(2) . . . . ?
C070 P01G C04A C03I 61.1(19) . . . . ?
C070 P01G C04A C064 -124(2) . . . . ?
C070 C07R C08W P01J -109.1(19) . . . . ?
C072 C04I C078 C04G 2(4) . . . . ?
C073 C077 C088 C09B 3(4) . . . . ?
C073 C08R C095 C09B -3(4) . . . . ?
C076 C08C C09I C03N 4(4) . . . . ?
C077 P01L C05W C04E 131(2) . . . . ?
C077 P01L C05W C08Z -58(2) . . . . ?
C077 P01L C07A C038 63.2(16) . . . . ?
C077 C073 C08R C095 5(4) . . . . ?
C077 C088 C09B C095 -1(4) . . . . ?
C078 C04I C072 C04D 0(4) . . . . ?
C079 C05V C097 C56 -7(4) . . . . ?
C079 C0AH C223 C56 6(5) . . . . ?
C07A P01L C05W C04E 24(2) . . . . ?
C07A P01L C05W C08Z -164.6(19) . . . . ?
C07A P01L C077 C073 80(2) . . . . ?
C07A P01L C077 C088 -89.3(19) . . . . ?
C07A C038 C06D P014 -61(2) . . . . ?
C07B P01J C05E C03M -108(2) . . . . ?
C07B P01J C05E C07S 65(2) . . . . ?
C07B P01J C08W C07R 174.2(17) . . . . ?
C07B C05P C08E C05L 2(3) . . . . ?
C07H C09P C0AI C0AR -2(6) . . . . ?
C07P P00Z C044 C03Z 125(2) . . . . ?
C07P P00Z C044 C05Z -59(2) . . . . ?
C07P P00Z C06P C03O 145.8(15) . . . . ?
C07P P00Z C06P C06J -38(2) . . . . ?
C07T P01C C036 C04D -166.7(18) . . . . ?
C07T P01C C036 C04G 15(2) . . . . ?
C07T P01C C03H C059 115(2) . . . . ?
C07T P01C C03H C0A2 -59(2) . . . . ?
C07U P01K C05V C079 59(2) . . . . ?
C07U P01K C05V C097 -132(2) . . . . ?
C07U P01K C06W C07L -63.9(19) . . . . ?
C07U C06M C06R C09F -3(4) . . . . ?
C07U C080 C0A4 C09F 0(4) . . . . ?
C07W C09C C09W C0A8 1(5) . . . . ?
C07W C09R C0AC C0A8 4(5) . . . . ?
C07X P01I C03D C065 159(2) . . . . ?
C07X P01I C03D C0AR -21(3) . . . . ?
C07X P01I C03U C04B 123(2) . . . . ?
C07X P01I C03U C086 -65(2) . . . . ?
C07X C06V C089 P01P 61(2) . . . . ?
C081 C07Q C09L C08M 2(4) . . . . ?
C086 C03U C04B C0A3 8(4) . . . . ?
C086 C0A7 C0A9 C0A3 -6(4) . . . . ?
C087 C093 C09H C06L 3(4) . . . . ?
C089 P01P C06L C08H 114.8(19) . . . . ?
C089 P01P C06L C09H -65(2) . . . . ?
C089 P01P C09Z C08N -8(3) . . . . ?
C089 P01P C09Z C08O 174(2) . . . . ?
C089 C06V C07X P01I 177.6(15) . . . . ?
C08C C076 C094 C03J 1(4) . . . . ?
C08D C082 C0A0 C06E 1(4) . . . . ?
C08E C05P C07B P01J 175.7(16) . . . . ?
C08E C05P C07B C045 -1(3) . . . . ?
C08F C08U C09E C09V -2(5) . . . . ?
C08G C05J C08I P01E -179.7(18) . . . . ?
C08G C05J C08I C052 -1(3) . . . . ?
C08H C06L C09H C093 -1(4) . . . . ?
C08I P01E C055 C02R 127.4(17) . . . . ?
C08I P01E C055 C06Z -53.3(19) . . . . ?
C08I P01E C06C C05Q -157.6(15) . . . . ?
C08I C052 C063 C084 -2(4) . . . . ?
C08I C05J C08G C084 1(4) . . . . ?
C08M C03E C068 P012 -179.1(18) . . . . ?
C08M C03E C068 C081 1(3) . . . . ?
C08O C0AB C0AT C161 -1(5) . . . . ?
C08R C073 C077 P01L -173.7(19) . . . . ?
C08R C073 C077 C088 -4(3) . . . . ?
C08R C095 C09B C088 1(4) . . . . ?
C08T C04O C050 C04F 4(3) . . . . ?
C08U C09E C09V C04Z -1(4) . . . . ?
C08W P01J C05E C03M 140(2) . . . . ?
C08W P01J C05E C07S -46(2) . . . . ?
C08W P01J C07B C045 -67(2) . . . . ?
C08W P01J C07B C05P 115.7(18) . . . . ?
C08X C03A C048 C069 -5(4) . . . . ?
C092 C03F C03W P018 -177.9(19) . . . . ?
C092 C03F C03W C060 2(3) . . . . ?
C093 C087 C09O C08H 6(4) . . . . ?
C094 C03J C03N C09I 1(3) . . . . ?
C094 C076 C08C C09I -3(4) . . . . ?
C097 C05V C079 C0AH 12(4) . . . . ?
C097 C56 C223 C0AH -1(5) . . . . ?
C098 C04J C06Y C03S -6(4) . . . . ?
C09C P01O C05F C03G 138(2) . . . . ?
C09C P01O C05F C07V -45(3) . . . . ?
C09C P01O C06B C07C -167.5(18) . . . . ?
C09C C07W C09R C0AC -3(4) . . . . ?
C09C C09W C0A8 C0AC 0(5) . . . . ?
C09H C06L C08H C09O 1(3) . . . . ?
C09L C07Q C081 C068 -4(3) . . . . ?
C09O C087 C093 C09H -5(4) . . . . ?
C09P C0AI C0AR C03D -5(5) . . . . ?
C09Q C06J C06P P00Z -174.5(18) . . . . ?
C09Q C06J C06P C03O 2(3) . . . . ?
C09R C07W C09C P01O -175(2) . . . . ?
C09R C07W C09C C09W 0(5) . . . . ?
C09U C02Y C04Q C02X -1(4) . . . . ?
C09V C04Z C06U C08F -6(4) . . . . ?
C09W C0A8 C0AC C09R -3(5) . . . . ?
C09Y C03X C04L C05B 7(4) . . . . ?
C09Z P01P C06L C08H -135.4(19) . . . . ?
C09Z P01P C06L C09H 45(2) . . . . ?
C09Z P01P C089 C06V 166.5(17) . . . . ?
C09Z C08N C161 C0AT 0(5) . . . . ?
C09Z C08O C0AB C0AT 2(5) . . . . ?
C0A0 C082 C08D C05G 0(4) . . . . ?
C0A2 C03H C059 C09G -5(4) . . . . ?
C0A2 C09S C116 C09G 5(5) . . . . ?
C0A5 C03M C05E P01J 171(2) . . . . ?
C0A5 C03M C05E C07S -2(4) . . . . ?
C0A5 C090 C0A6 C07S -4(4) . . . . ?
C0A6 C090 C0A5 C03M 2(4) . . . . ?
C0AB C08O C09Z P01P 177(2) . . . . ?
C0AB C08O C09Z C08N -1(4) . . . . ?
C0AB C0AT C161 C08N 1(5) . . . . ?
C0AR C03D C065 C07H -10(4) . . . . ?
C116 C09S C0A2 C03H -4(5) . . . . ?
C161 C08N C09Z P01P -178(2) . . . . ?
C161 C08N C09Z C08O 0(4) . . . . ?
Au4 P01K C05V C079 -62(2) . . . . ?
Au4 P01K C05V C097 107(2) . . . . ?
Au4 P01K C06W C07L 60(2) . . . . ?
Au4 P01K C07U C06M 148.5(18) . . . . ?
Au4 P01K C07U C080 -40(2) . . . . ?
Au4 P01O C05F C03G 27(3) . . . . ?
Au4 P01O C05F C07V -157(2) . . . . ?
Au4 P01O C06B C07C -53(2) . . . . ?
Au4 P01O C09C C07W 60(2) . . . . ?
Au4 P01O C09C C09W -115(2) . . . . ?
Cu0K P01L C05W C04E -108.7(19) . . . . ?
Cu0K P01L C05W C08Z 62(2) . . . . ?
Cu0K P01L C077 C073 -148.8(16) . . . . ?
Cu0K P01L C077 C088 41.8(19) . . . . ?
Cu0K P01L C07A C038 -60.3(17) . . . . ?
Cu0K P01P C06L C08H -23(2) . . . . ?
Cu0K P01P C06L C09H 157.0(17) . . . . ?
Cu0K P01P C089 C06V 52.7(19) . . . . ?
Cu0K P01P C09Z C08N 117(2) . . . . ?
Cu0K P01P C09Z C08O -61(2) . . . . ?

loop_
_smtbx_masks_void_nr
_smtbx_masks_void_average_x
_smtbx_masks_void_average_y
_smtbx_masks_void_average_z
_smtbx_masks_void_volume
_smtbx_masks_void_count_electrons
_smtbx_masks_void_content
1 0.000 0.500 0.500 20.4 0.0 ?
2 0.090 0.227 0.322 7.2 1.4 ?
3 0.164 0.974 0.648 9.1 0.6 ?
4 0.337 0.530 0.152 11.8 0.6 ?
5 0.410 0.273 0.822 7.2 0.7 ?
6 0.500 1.000 0.000 22.7 3.8 ?
7 0.590 0.727 0.178 7.2 0.5 ?
8 0.663 0.470 0.848 11.8 0.6 ?
9 0.836 0.026 0.352 9.1 0.6 ?
10 0.910 0.773 0.678 7.2 2.3 ?
